data_7230276
loop_
_publ_author_name
'Fan, Shen'
'Xu, Su-Hui'
'Zheng, Xiu-Ying'
'Yan, Zhi-Hao'
'Kong, Xiang-Jian'
'Long, La-Sheng'
'Zheng, Lan-Sun'

_publ_section_title
;
 Four 3d--4f heterometallic Ln45M7 clusters protected by mixed ligands
;
_journal_issue 15
_journal_name_full CrystEngComm
_journal_page_first 2120
_journal_paper_doi 10.1039/C8CE00173A
_journal_volume 20
_journal_year 2018
_chemical_formula_sum 'C82 H416 Cl25 Dy45 Ni7 O388'
_chemical_formula_weight 16221.84
_space_group_crystal_system monoclinic
_space_group_IT_number 14
_space_group_name_Hall '-P 2yn'
_space_group_name_H-M_alt 'P 1 21/n 1'
_symmetry_space_group_name_Hall '-P 2yn'
_symmetry_space_group_name_H-M 'P 1 21/n 1'
_atom_sites_solution_hydrogens geom
_audit_creation_method SHELXL-2013
_audit_update_record
;
2015-05-25 deposited with the CCDC.
2018-03-09 downloaded from the CCDC.
;
_cell_angle_alpha 90
_cell_angle_beta 107.174(4)
_cell_angle_gamma 90
_cell_formula_units_Z 4
_cell_length_a 31.3304(13)
_cell_length_b 35.9748(10)
_cell_length_c 39.1007(15)
_cell_measurement_reflns_used 23898
_cell_measurement_temperature 100(2)
_cell_measurement_theta_max 28.9520
_cell_measurement_theta_min 3.4700
_cell_volume 42106(3)
_computing_cell_refinement 'CrysAlisPro, Agilent Technologies'
_computing_data_collection 'CrysAlisPro, Agilent Technologies'
_computing_data_reduction 'CrysAlisPro, Agilent Technologies'
_computing_structure_refinement 'SHELXL-2013 (Sheldrick, 2013)'
_diffrn_ambient_temperature 100(2)
_diffrn_measured_fraction_theta_full 0.894
_diffrn_measured_fraction_theta_max 0.997
_diffrn_measurement_device_type 'SuperNova, Dual, Cu at zero, Atlas'
_diffrn_radiation_type MoK\a
_diffrn_radiation_wavelength 0.71073
_diffrn_reflns_av_R_equivalents 0.1038
_diffrn_reflns_av_unetI/netI 0.1484
_diffrn_reflns_Laue_measured_fraction_full 0.894
_diffrn_reflns_Laue_measured_fraction_max 0.997
_diffrn_reflns_limit_h_max 37
_diffrn_reflns_limit_h_min -37
_diffrn_reflns_limit_k_max 42
_diffrn_reflns_limit_k_min -42
_diffrn_reflns_limit_l_max 39
_diffrn_reflns_limit_l_min -46
_diffrn_reflns_number 251651
_diffrn_reflns_point_group_measured_fraction_full 0.894
_diffrn_reflns_point_group_measured_fraction_max 0.997
_diffrn_reflns_theta_full 26.000
_diffrn_reflns_theta_max 25.000
_diffrn_reflns_theta_min 3.321
_diffrn_source 'SuperNova (Mo) X-ray Source'
_exptl_absorpt_coefficient_mu 8.462
_exptl_absorpt_correction_T_max 1.0000
_exptl_absorpt_correction_T_min 0.34040
_exptl_absorpt_correction_type multi-scan
_exptl_crystal_colour green
_exptl_crystal_density_diffrn 2.559
_exptl_crystal_density_meas ?
_exptl_crystal_density_method 'not measured'
_exptl_crystal_description block
_exptl_crystal_F_000 30412
_exptl_crystal_size_max 0.180
_exptl_crystal_size_mid 0.150
_exptl_crystal_size_min 0.140
_platon_squeeze_details
;
;
_refine_diff_density_max 12.223
_refine_diff_density_min -3.309
_refine_diff_density_rms 0.516
_refine_ls_extinction_method none
_refine_ls_goodness_of_fit_ref 0.971
_refine_ls_hydrogen_treatment constr
_refine_ls_matrix_type full
_refine_ls_number_parameters 3547
_refine_ls_number_reflns 73949
_refine_ls_number_restraints 2062
_refine_ls_restrained_S_all 0.964
_refine_ls_R_factor_all 0.1762
_refine_ls_R_factor_gt 0.1043
_refine_ls_shift/su_max 0.073
_refine_ls_shift/su_mean 0.002
_refine_ls_structure_factor_coef Fsqd
_refine_ls_weighting_details
;
 w=1/[\s^2^(Fo^2^)+(0.1738P)^2^]
 where P=(Fo^2^+2Fc^2^)/3
;
_refine_ls_weighting_scheme calc
_refine_ls_wR_factor_gt 0.2529
_refine_ls_wR_factor_ref 0.3065
_reflns_Friedel_coverage 0.000
_reflns_number_gt 35700
_reflns_number_total 73949
_reflns_threshold_expression 'I > 2\s(I)'
_cod_data_source_file c8ce00173a2.cif
_cod_data_source_block Dy45Ni7
_cod_depositor_comments
;
The following automatic conversions were performed:

'_exptl_crystal_density_meas' value 'not measured' was changed to '?'
- the value is perceived as not measured.

Automatic conversion script
Id: cif_fix_values 4973 2017-02-22 13:04:09Z antanas 

 Adding full bibliography for 7230273--7230276.cif.
;
_cod_database_code 7230276
_shelx_space_group_comment
;
The symmetry employed for this shelxl refinement is uniquely defined
by the following loop, which should always be used as a source of
symmetry information in preference to the above space-group names.
They are only intended as comments.
;
_shelx_estimated_absorpt_t_min 0.311
_shelx_estimated_absorpt_t_max 0.384
_platon_gd45co7_details
;
Because of disorder, 21 ClO4- and 50 water molecules were omited per 
formula unit. This valueis calculated based upon elemental analysis data,
and TGA data.
;
_shelxl_version_number 2013-2

loop_
_space_group_symop_operation_xyz
'x, y, z'
'-x+1/2, y+1/2, -z+1/2'
'-x, -y, -z'
'x-1/2, -y-1/2, z-1/2'

loop_
_atom_site_label
_atom_site_type_symbol
_atom_site_fract_x
_atom_site_fract_y
_atom_site_fract_z
_atom_site_U_iso_or_equiv
_atom_site_adp_type
_atom_site_occupancy
_atom_site_site_symmetry_order
_atom_site_calc_flag
_atom_site_refinement_flags_posn
_atom_site_refinement_flags_adp
_atom_site_refinement_flags_occupancy
_atom_site_disorder_assembly
_atom_site_disorder_group
Dy1 Dy 0.86006(2) 0.27819(2) 0.15753(2) 0.02120(15) Uani 1 1 d . . . . .
Dy2 Dy 0.86100(2) 0.17571(2) 0.15969(2) 0.02105(15) Uani 1 1 d . . . . .
Dy3 Dy 0.64949(2) 0.28059(2) 0.18492(2) 0.02688(17) Uani 1 1 d . . . . .
Dy4 Dy 0.73716(2) 0.22903(2) 0.24504(2) 0.02456(15) Uani 1 1 d . . . . .
Dy5 Dy 0.96575(2) 0.22734(2) 0.16907(2) 0.02119(14) Uani 1 1 d . . . . .
Dy6 Dy 1.06767(2) 0.28053(2) 0.23094(2) 0.02518(16) Uani 1 1 d . . . . .
Dy7 Dy 0.88002(2) 0.37153(2) 0.21032(2) 0.02629(16) Uani 1 1 d . . . . .
Dy8 Dy 1.07027(2) 0.22731(2) 0.14958(2) 0.02599(16) Uani 1 1 d . . . . .
Dy9 Dy 1.09168(2) 0.06808(2) 0.23477(2) 0.02836(17) Uani 1 1 d . . . . .
Dy10 Dy 1.00692(2) 0.36066(2) 0.27057(2) 0.02796(16) Uani 1 1 d . . . . .
Dy11 Dy 0.79743(2) 0.35906(2) 0.11971(2) 0.02905(17) Uani 1 1 d . . . . .
Dy12 Dy 1.06883(2) 0.17600(2) 0.23255(2) 0.02534(16) Uani 1 1 d . . . . .
Dy13 Dy 0.77241(2) 0.31895(2) 0.19999(2) 0.02623(16) Uani 1 1 d . . . . .
Dy14 Dy 1.00995(2) 0.09709(2) 0.27510(2) 0.02629(16) Uani 1 1 d . . . . .
Dy15 Dy 1.06682(2) -0.02025(2) 0.17869(2) 0.03030(17) Uani 1 1 d . . . . .
Dy16 Dy 0.77439(2) 0.13691(2) 0.20448(2) 0.02259(15) Uani 1 1 d . . . . .
Dy17 Dy 1.08893(2) 0.38860(2) 0.23017(2) 0.03101(17) Uani 1 1 d . . . . .
Dy18 Dy 1.13727(2) 0.16087(2) 0.11827(2) 0.03291(17) Uani 1 1 d . . . . .
Dy19 Dy 0.97962(2) 0.44194(2) 0.21719(2) 0.03216(17) Uani 1 1 d . . . . .
Dy20 Dy 1.18584(2) 0.45068(2) 0.22797(2) 0.03599(18) Uani 1 1 d . . . . .
Dy21 Dy 0.88260(2) 0.08463(2) 0.21631(2) 0.02372(15) Uani 1 1 d . . . . .
Dy22 Dy 0.79944(2) 0.09346(2) 0.12563(2) 0.02528(16) Uani 1 1 d . . . . .
Dy23 Dy 0.65071(2) 0.17375(2) 0.18841(2) 0.02596(16) Uani 1 1 d . . . . .
Dy24 Dy 1.13749(2) 0.29264(2) 0.11701(2) 0.03506(18) Uani 1 1 d . . . . .
Dy25 Dy 0.53139(2) 0.32051(2) 0.15936(2) 0.03643(19) Uani 1 1 d . . . . .
Dy26 Dy 0.98327(2) 0.01403(2) 0.22481(2) 0.02932(17) Uani 1 1 d . . . . .
Dy27 Dy 0.99860(2) -0.09048(2) 0.21459(2) 0.03943(19) Uani 1 1 d . . . . .
Dy28 Dy 1.18839(2) 0.00491(2) 0.23128(2) 0.03333(18) Uani 1 1 d . . . . .
Dy29 Dy 1.06467(2) 0.47590(2) 0.17250(2) 0.03418(18) Uani 1 1 d . . . . .
Dy30 Dy 0.55552(2) 0.22544(2) 0.12332(2) 0.03108(18) Uani 1 1 d . . . . .
Dy31 Dy 0.76908(2) 0.07945(2) 0.02599(2) 0.03729(19) Uani 1 1 d . . . . .
Dy32 Dy 0.68491(2) 0.06908(2) 0.07589(2) 0.03470(19) Uani 1 1 d . . . . .
Dy33 Dy 1.06414(2) 0.22618(2) 0.05190(2) 0.03694(18) Uani 1 1 d . . . . .
Dy34 Dy 0.53345(2) 0.13287(2) 0.16571(2) 0.03425(18) Uani 1 1 d . . . . .
Dy35 Dy 0.82128(2) 0.00403(2) 0.09116(2) 0.03502(19) Uani 1 1 d . . . . .
Dy36 Dy 0.68292(2) 0.38116(2) 0.06888(2) 0.0413(2) Uani 1 1 d . . . . .
Dy37 Dy 0.81836(2) 0.44709(2) 0.08220(2) 0.0440(2) Uani 1 1 d . . . . .
Dy38 Dy 0.76761(2) 0.36924(2) 0.01944(2) 0.0455(2) Uani 1 1 d . . . . .
Dy39 Dy 0.82004(3) 0.17058(3) -0.00862(2) 0.0645(3) Uani 1 1 d . . . . .
Dy40 Dy 0.99322(2) 0.54640(2) 0.20475(2) 0.04184(19) Uani 1 1 d . . . . .
Dy41 Dy 0.70398(3) 0.46373(2) 0.01423(3) 0.0620(3) Uani 1 1 d . . . . .
Dy42 Dy 0.70756(2) -0.01568(2) 0.02422(2) 0.0487(2) Uani 1 1 d . . . . .
Dy43 Dy 0.82068(4) 0.27765(3) -0.01186(3) 0.0807(3) Uani 1 1 d . . . . .
Dy44 Dy 1.19284(2) 0.22578(2) 0.06634(2) 0.0460(2) Uani 1 1 d . . . . .
Dy45 Dy 0.93014(3) 0.22549(2) 0.00046(3) 0.0678(3) Uani 1 1 d . . . . .
Ni1 Ni 0.94773(6) 0.48782(5) 0.13937(6) 0.0424(6) Uani 1 1 d . . . . .
Ni2 Ni 0.59368(5) 0.13755(5) 0.10927(5) 0.0314(5) Uani 1 1 d . . . . .
Ni3 Ni 1.12911(5) 0.05465(4) 0.16353(5) 0.0333(5) Uani 1 1 d . . . . .
Ni4 Ni 0.95142(5) -0.03325(4) 0.14817(5) 0.0313(5) Uani 1 1 d . . . . .
Ni5 Ni 1.12826(5) 0.40069(5) 0.15997(5) 0.0369(5) Uani 1 1 d . . . . .
Ni6 Ni 0.87977(5) 0.22594(4) 0.09131(5) 0.0278(4) Uani 1 1 d . . . . .
Ni7 Ni 0.59253(5) 0.31308(5) 0.10400(5) 0.0346(5) Uani 1 1 d . . . . .
Cl1 Cl 0.96708(12) 0.35137(9) 0.10699(9) 0.0393(10) Uani 1 1 d . U . . .
Cl2 Cl 0.71094(11) 0.22531(10) 0.08294(10) 0.0404(10) Uani 1 1 d . U . . .
Cl3 Cl 0.96819(12) 0.10143(9) 0.11184(9) 0.0381(10) Uani 1 1 d . U . . .
Cl4 Cl 0.92289(17) 0.23021(13) 0.28598(12) 0.0676(14) Uani 1 1 d . U . . .
O1 O 0.8596(5) 0.2229(3) 0.0023(4) 0.080(4) Uani 1 1 d . U . . .
O2 O 0.7462(3) 0.1059(2) 0.0726(2) 0.033(2) Uani 1 1 d . U . . .
H2A H 0.7388 0.1330 0.0690 0.040 Uiso 1 1 calc R U . . .
O3 O 0.7727(3) 0.4327(3) 0.0213(3) 0.054(3) Uani 1 1 d . U . . .
H3A H 0.7874 0.4419 0.0034 0.065 Uiso 1 1 calc R U . . .
O4 O 0.6971(3) 0.3985(2) 0.0155(2) 0.034(2) Uani 1 1 d . U . . .
H4A H 0.6730 0.3893 -0.0058 0.041 Uiso 1 1 calc R U . . .
O5 O 0.6984(3) 0.0484(2) 0.0233(2) 0.033(2) Uani 1 1 d . U . . .
H5A H 0.6740 0.0565 0.0017 0.039 Uiso 1 1 calc R U . . .
O6 O 1.1308(3) 0.2636(2) 0.0623(2) 0.0289(10) Uani 1 1 d . U . . .
H6A H 1.1272 0.2824 0.0429 0.035 Uiso 1 1 calc R U . . .
O7 O 0.5746(2) 0.26521(19) 0.1756(2) 0.021(2) Uani 1 1 d . U . . .
H7A H 0.5695 0.2527 0.1969 0.025 Uiso 1 1 calc R U . . .
O8 O 1.0199(3) 0.2287(2) 0.2280(2) 0.027(2) Uani 1 1 d . U . . .
H8A H 1.0053 0.2291 0.2475 0.032 Uiso 1 1 calc R U . . .
O9 O 1.1289(3) 0.1883(3) 0.0621(3) 0.045(3) Uani 1 1 d . U . . .
H9A H 1.1250 0.1690 0.0430 0.054 Uiso 1 1 calc R U . . .
O10 O 0.7547(3) 0.4130(2) 0.0923(3) 0.040(2) Uani 1 1 d . U . . .
H10A H 0.7506 0.4263 0.1136 0.048 Uiso 1 1 calc R U . . .
O11 O 0.6038(3) 0.3314(2) 0.1559(2) 0.033(2) Uani 1 1 d . U . . .
H11A H 0.6162 0.3570 0.1616 0.039 Uiso 1 1 calc R U . . .
O12 O 1.1548(3) 0.3925(2) 0.2139(2) 0.0226(10) Uani 1 1 d . U . . .
H12A H 1.1758 0.3710 0.2212 0.027 Uiso 1 1 calc R U . . .
O13 O 1.1101(3) 0.4511(3) 0.2299(2) 0.038(2) Uani 1 1 d . U . . .
H13A H 1.1063 0.4654 0.2508 0.046 Uiso 1 1 calc R U . . .
O14 O 1.0316(3) 0.4891(2) 0.2188(2) 0.031(2) Uani 1 1 d . U . . .
H14A H 1.0547 0.4903 0.2427 0.037 Uiso 1 1 calc R U . . .
O15 O 0.8229(3) 0.3839(2) 0.0740(2) 0.0369(10) Uani 1 1 d . U . . .
H15A H 0.8535 0.3753 0.0748 0.044 Uiso 1 1 calc R U . . .
O16 O 0.5360(3) 0.1621(2) 0.1126(2) 0.025(2) Uani 1 1 d . U . . .
H16A H 0.5093 0.1575 0.0915 0.030 Uiso 1 1 calc R U . . .
O17 O 0.7854(3) 0.3023(2) 0.1462(2) 0.029(2) Uani 1 1 d . U . . .
H17A H 0.7616 0.2863 0.1303 0.034 Uiso 1 1 calc R U . . .
O18 O 1.0099(3) -0.0663(2) 0.1642(2) 0.027(2) Uani 1 1 d . U . . .
H18A H 1.0128 -0.0851 0.1462 0.032 Uiso 1 1 calc R U . . .
O19 O 0.6048(3) 0.1221(2) 0.1617(2) 0.0265(10) Uani 1 1 d . U . . .
H19A H 0.6175 0.0967 0.1685 0.032 Uiso 1 1 calc R U . . .
O21 O 0.5328(3) 0.2895(2) 0.1077(2) 0.028(2) Uani 1 1 d . U . . .
H21A H 0.5061 0.2929 0.0863 0.033 Uiso 1 1 calc R U . . .
O22 O 0.7429(3) 0.3447(3) 0.0664(3) 0.040(3) Uani 1 1 d . U . . .
H22A H 0.7356 0.3176 0.0637 0.048 Uiso 1 1 calc R U . . .
O23 O 0.8254(3) 0.0674(2) 0.0812(2) 0.028(2) Uani 1 1 d . U . . .
H23A H 0.8559 0.0761 0.0816 0.033 Uiso 1 1 calc R U . . .
O24 O 1.1406(3) 0.2269(2) 0.1346(2) 0.026(2) Uani 1 1 d . U . . .
H24A H 1.1634 0.2271 0.1587 0.031 Uiso 1 1 calc R U . . .
O25 O 1.1582(3) 0.0635(2) 0.2175(2) 0.028(2) Uani 1 1 d . U . . .
H25A H 1.1795 0.0849 0.2241 0.033 Uiso 1 1 calc R U . . .
O26 O 1.0760(3) 0.3403(2) 0.2628(2) 0.026(2) Uani 1 1 d . U . . .
H26A H 1.0997 0.3388 0.2863 0.031 Uiso 1 1 calc R U . . .
O27 O 1.0445(3) 0.4181(2) 0.2628(2) 0.026(2) Uani 1 1 d . U . . .
H27A H 1.0593 0.4338 0.2841 0.032 Uiso 1 1 calc R U . . .
O28 O 1.1382(3) -0.0024(2) 0.1744(2) 0.031(2) Uani 1 1 d . U . . .
H28A H 1.1494 -0.0171 0.1571 0.037 Uiso 1 1 calc R U . . .
O29 O 0.7775(3) 0.0137(2) 0.0328(2) 0.032(2) Uani 1 1 d . U . . .
H29A H 0.7927 0.0036 0.0156 0.038 Uiso 1 1 calc R U . . .
O30 O 0.9476(3) -0.0428(2) 0.1996(2) 0.031(2) Uani 1 1 d . U . . .
H30A H 0.9172 -0.0477 0.2021 0.037 Uiso 1 1 calc R U . . .
O31 O 1.1387(3) 0.4572(2) 0.1709(2) 0.031(2) Uani 1 1 d . U . . .
H31A H 1.1510 0.4714 0.1540 0.038 Uiso 1 1 calc R U . . .
O32 O 0.9124(2) 0.1877(2) 0.1267(2) 0.022(2) Uani 1 1 d . U . . .
H32A H 0.9246 0.1657 0.1171 0.026 Uiso 1 1 calc R U . . .
O33 O 0.7576(3) 0.0376(2) 0.0989(2) 0.027(2) Uani 1 1 d . U . . .
H33A H 0.7539 0.0251 0.1206 0.033 Uiso 1 1 calc R U . . .
O34 O 1.0653(3) 0.1886(2) 0.1008(2) 0.038(2) Uani 1 1 d . U . . .
H34A H 1.0402 0.1703 0.0960 0.046 Uiso 1 1 calc R U . . .
O35 O 0.8701(3) 0.3433(2) 0.1539(2) 0.024(2) Uani 1 1 d . U . . .
H35A H 0.8935 0.3503 0.1424 0.029 Uiso 1 1 calc R U . . .
O36 O 1.0259(3) 0.1860(2) 0.1732(2) 0.0254(10) Uani 1 1 d . U . . .
H36A H 1.0171 0.1626 0.1590 0.031 Uiso 1 1 calc R U . . .
O37 O 0.5750(3) 0.1890(2) 0.1782(2) 0.027(2) Uani 1 1 d . U . . .
H37A H 0.5696 0.2029 0.1987 0.033 Uiso 1 1 calc R U . . .
O38 O 0.6553(3) 0.2278(2) 0.2260(2) 0.0348(10) Uani 1 1 d . U . . .
H38A H 0.6387 0.2283 0.2443 0.042 Uiso 1 1 calc R U . . .
O39 O 0.9467(3) 0.4026(2) 0.2489(2) 0.029(2) Uani 1 1 d . U . . .
H39A H 0.9398 0.4160 0.2690 0.034 Uiso 1 1 calc R U . . .
O40 O 0.9131(2) 0.2644(2) 0.12718(19) 0.0161(9) Uani 1 1 d . U . . .
H40A H 0.9254 0.2861 0.1172 0.019 Uiso 1 1 calc R U . . .
O41 O 1.0122(2) 0.0747(2) 0.2184(2) 0.021(2) Uani 1 1 d . U . . .
H41A H 0.9970 0.0896 0.1966 0.026 Uiso 1 1 calc R U . . .
O42 O 0.6199(3) 0.2640(2) 0.1254(2) 0.032(2) Uani 1 1 d . U . . .
H42A H 0.6417 0.2529 0.1141 0.039 Uiso 1 1 calc R U . . .
O43 O 0.8344(3) 0.22597(19) 0.1201(2) 0.025(2) Uani 1 1 d . U . . .
H43A H 0.8020 0.2256 0.1061 0.030 Uiso 1 1 calc R U . . .
O44 O 0.8034(2) 0.3707(2) 0.1813(2) 0.020(2) Uani 1 1 d . U . . .
H44A H 0.7883 0.3943 0.1847 0.024 Uiso 1 1 calc R U . . .
O45 O 0.9925(3) 0.4478(2) 0.1614(2) 0.026(2) Uani 1 1 d . U . . .
H45A H 0.9886 0.4242 0.1472 0.031 Uiso 1 1 calc R U . . .
O46 O 0.9940(3) 0.0075(2) 0.1706(2) 0.032(2) Uani 1 1 d . U . . .
H46A H 0.9892 0.0310 0.1563 0.038 Uiso 1 1 calc R U . . .
O47 O 0.8713(2) 0.11108(19) 0.15839(19) 0.0165(19) Uani 1 1 d . U . . .
H47A H 0.8947 0.1037 0.1469 0.020 Uiso 1 1 calc R U . . .
O48 O 0.8057(2) 0.08356(19) 0.18766(18) 0.0140(9) Uani 1 1 d . U . . .
H48A H 0.7910 0.0601 0.1920 0.017 Uiso 1 1 calc R U . . .
O49 O 1.0476(3) 0.0388(2) 0.2686(2) 0.030(2) Uani 1 1 d . U . . .
H49A H 1.0628 0.0238 0.2904 0.036 Uiso 1 1 calc R U . . .
O50 O 0.9498(3) 0.0549(2) 0.2561(2) 0.028(2) Uani 1 1 d . U . . .
H50A H 0.9434 0.0423 0.2769 0.034 Uiso 1 1 calc R U . . .
O51 O 1.1133(3) 0.0057(2) 0.2354(2) 0.037(2) Uani 1 1 d . U . . .
H51A H 1.1102 -0.0081 0.2567 0.044 Uiso 1 1 calc R U . . .
O52 O 1.0788(3) 0.1183(2) 0.2663(2) 0.028(2) Uani 1 1 d . U . . .
H52A H 1.1027 0.1209 0.2897 0.034 Uiso 1 1 calc R U . . .
O53 O 1.0101(2) 0.3820(2) 0.2127(2) 0.0185(10) Uani 1 1 d . U . . .
H53A H 0.9956 0.3665 0.1912 0.022 Uiso 1 1 calc R U . . .
O54 O 0.7183(3) 0.2911(2) 0.2272(2) 0.029(2) Uani 1 1 d . U . . .
H54A H 0.7151 0.3065 0.2475 0.035 Uiso 1 1 calc R U . . .
O55 O 0.6193(2) 0.1874(2) 0.12876(19) 0.0164(19) Uani 1 1 d . U . . .
H55A H 0.6409 0.1978 0.1169 0.020 Uiso 1 1 calc R U . . .
O56 O 0.8520(3) 0.1476(2) 0.2119(2) 0.0260(10) Uani 1 1 d . U . . .
H56A H 0.8663 0.1626 0.2338 0.031 Uiso 1 1 calc R U . . .
O57 O 0.7203(2) 0.1657(2) 0.2305(2) 0.021(2) Uani 1 1 d . U . . .
H57A H 0.7178 0.1514 0.2517 0.025 Uiso 1 1 calc R U . . .
O58 O 0.8526(2) 0.3093(2) 0.20842(19) 0.0178(10) Uani 1 1 d . U . . .
H58A H 0.8673 0.2954 0.2310 0.021 Uiso 1 1 calc R U . . .
O59 O 0.6935(3) 0.2278(2) 0.1840(2) 0.0208(10) Uani 1 1 d . U . . .
H59A H 0.7100 0.2273 0.1656 0.025 Uiso 1 1 calc R U . . .
O60 O 1.0699(2) 0.41060(19) 0.17211(19) 0.0174(19) Uani 1 1 d . U . . .
H60A H 1.0432 0.3981 0.1556 0.021 Uiso 1 1 calc R U . . .
O61 O 1.0726(3) 0.0476(2) 0.1773(2) 0.027(2) Uani 1 1 d . U . . .
H61A H 1.0458 0.0602 0.1610 0.032 Uiso 1 1 calc R U . . .
O62 O 0.9005(2) 0.22676(18) 0.18433(19) 0.0116(9) Uani 1 1 d . U . . .
H62A H 0.9063 0.2272 0.2109 0.014 Uiso 1 1 calc R U . . .
O63 O 0.7885(3) 0.1512(2) 0.1493(2) 0.0220(10) Uani 1 1 d . U . . .
H63A H 0.7646 0.1666 0.1327 0.026 Uiso 1 1 calc R U . . .
O64 O 1.0974(3) 0.2277(2) 0.2139(2) 0.026(2) Uani 1 1 d . U . . .
H64A H 1.1307 0.2279 0.2226 0.031 Uiso 1 1 calc R U . . .
O65 O 1.0249(3) 0.2687(2) 0.1711(2) 0.027(2) Uani 1 1 d . U . . .
H65A H 1.0157 0.2915 0.1562 0.033 Uiso 1 1 calc R U . . .
O66 O 1.0371(3) -0.0331(2) 0.2276(2) 0.029(2) Uani 1 1 d . U . . .
H66A H 1.0609 -0.0335 0.2512 0.035 Uiso 1 1 calc R U . . .
O67 O 1.0051(3) 0.5190(2) 0.1556(2) 0.033(2) Uani 1 1 d . U . . .
H67A H 1.0082 0.5373 0.1372 0.040 Uiso 1 1 calc R U . . .
O68 O 0.9422(3) 0.4972(2) 0.1892(2) 0.029(2) Uani 1 1 d . U . . .
H68A H 0.9115 0.5018 0.1911 0.035 Uiso 1 1 calc R U . . .
O69 O 1.1207(2) 0.1115(2) 0.1563(2) 0.021(2) Uani 1 1 d . U . . .
O70 O 1.1138(3) 0.1685(2) 0.1713(2) 0.030(2) Uani 1 1 d . U . . .
O71 O 1.0931(2) 0.1248(2) 0.2007(2) 0.023(2) Uani 1 1 d . U . . .
O72 O 1.0901(3) 0.3305(2) 0.1989(2) 0.028(2) Uani 1 1 d . U . . .
O73 O 1.1127(3) 0.2850(2) 0.1690(2) 0.0271(10) Uani 1 1 d . U . . .
O74 O 1.1207(3) 0.3432(2) 0.1546(2) 0.032(2) Uani 1 1 d . U . . .
O75 O 0.9892(3) 0.2260(2) 0.1098(2) 0.026(2) Uani 1 1 d . U . . .
O76 O 0.9889(3) 0.2254(2) 0.0529(2) 0.032(2) Uani 1 1 d . U . . .
O77 O 0.9271(3) 0.2249(2) 0.0644(2) 0.039(3) Uani 1 1 d . U . . .
O78 O 0.8951(3) -0.0008(2) 0.1371(2) 0.026(2) Uani 1 1 d . U . . .
O79 O 0.8428(2) 0.0346(2) 0.1484(2) 0.020(2) Uani 1 1 d . U . . .
O80 O 0.9110(3) 0.0353(2) 0.1854(2) 0.025(2) Uani 1 1 d . U . . .
O81 O 0.9431(2) 0.2872(2) 0.1937(2) 0.020(2) Uani 1 1 d . U . . .
O82 O 0.9408(3) 0.3351(2) 0.2287(2) 0.033(2) Uani 1 1 d . U . . .
O83 O 1.0026(3) 0.3032(2) 0.2382(2) 0.026(2) Uani 1 1 d . U . . .
O84 O 1.0040(3) 0.1524(2) 0.2401(2) 0.030(2) Uani 1 1 d . U . . .
O85 O 0.9419(3) 0.1212(2) 0.2332(2) 0.027(2) Uani 1 1 d . U . . .
O86 O 0.9445(2) 0.16752(19) 0.1953(2) 0.019(2) Uani 1 1 d . U . . .
O87 O 0.8415(3) 0.4197(2) 0.1403(2) 0.029(2) Uani 1 1 d . U . . .
O88 O 0.9088(3) 0.4184(2) 0.1787(2) 0.030(2) Uani 1 1 d . U . . .
O89 O 0.8916(3) 0.4533(2) 0.1292(2) 0.035(2) Uani 1 1 d . U . . .
O90 O 0.8288(2) 0.1471(2) 0.09731(19) 0.0176(19) Uani 1 1 d . U . . .
O91 O 0.8082(3) 0.1349(2) 0.0382(2) 0.027(2) Uani 1 1 d . U . . .
O92 O 0.8452(3) 0.1846(2) 0.0582(2) 0.038(2) Uani 1 1 d . U . . .
O93 O 0.8200(2) 0.22762(19) 0.1816(2) 0.0189(10) Uani 1 1 d . U . . .
O94 O 0.7861(3) 0.2583(2) 0.2159(2) 0.035(2) Uani 1 1 d . U . . .
O95 O 0.7860(3) 0.1981(3) 0.2168(2) 0.043(3) Uani 1 1 d . U . . .
O96 O 0.6992(3) 0.1384(2) 0.1630(2) 0.0223(10) Uani 1 1 d . U . . .
O97 O 0.7238(3) 0.0936(2) 0.1343(2) 0.033(2) Uani 1 1 d . U . . .
O98 O 0.6542(3) 0.1143(2) 0.1097(2) 0.027(2) Uani 1 1 d . U . . .
O99 O 0.6973(2) 0.3142(2) 0.1572(2) 0.023(2) Uani 1 1 d . U . . .
O100 O 0.7216(3) 0.3595(2) 0.1281(2) 0.031(2) Uani 1 1 d . U . . .
O101 O 0.6544(3) 0.3374(2) 0.1045(2) 0.029(2) Uani 1 1 d . U . . .
O102 O 0.8287(2) 0.3053(2) 0.0929(2) 0.0207(10) Uani 1 1 d . U . . .
O103 O 0.8430(3) 0.2650(2) 0.0548(2) 0.030(2) Uani 1 1 d . U . . .
O104 O 0.8067(3) 0.3134(3) 0.0327(2) 0.043(3) Uani 1 1 d . U . . .
O105 O 1.2090(3) 0.1590(3) 0.1650(2) 0.039(2) Uani 1 1 d . U . . .
O106 O 1.2111(3) 0.1862(3) 0.1157(3) 0.045(3) Uani 1 1 d . U . . .
O107 O 1.2113(3) 0.2674(3) 0.1174(3) 0.046(3) Uani 1 1 d . U . . .
O108 O 1.2089(3) 0.2949(3) 0.1637(2) 0.037(2) Uani 1 1 d . U . . .
O109 O 1.1881(3) 0.0588(2) 0.1522(2) 0.030(2) Uani 1 1 d . U . . .
O110 O 1.2336(3) 0.0265(3) 0.1974(3) 0.051(3) Uani 1 1 d . U . . .
O111 O 1.2334(3) 0.4277(2) 0.1964(2) 0.032(2) Uani 1 1 d . U . . .
O112 O 1.1883(3) 0.3952(2) 0.1505(2) 0.039(2) Uani 1 1 d . U . . .
O113 O 1.2239(4) 0.5040(3) 0.2242(3) 0.068(3) Uani 1 1 d . U . . .
O114 O 1.2742(4) 0.5451(3) 0.2196(3) 0.066(3) Uani 1 1 d . U . . .
O115 O 1.2763(3) -0.0898(3) 0.2237(3) 0.047(3) Uani 1 1 d . U . . .
O116 O 1.2260(4) -0.0473(3) 0.2247(3) 0.054(3) Uani 1 1 d . U . . .
O117 O 1.1119(3) -0.0722(2) 0.2114(3) 0.042(3) Uani 1 1 d . U . . .
O118 O 1.0713(5) -0.1055(4) 0.2546(4) 0.101(4) Uani 1 1 d . U . . .
O119 O 1.1076(3) 0.5286(3) 0.2056(3) 0.053(3) Uani 1 1 d . U . . .
O120 O 1.0668(4) 0.5645(3) 0.2350(3) 0.062(3) Uani 1 1 d . U . . .
O121 O 1.0780(4) 0.2230(3) -0.0062(3) 0.057(3) Uani 1 1 d . U . . .
O122 O 0.9967(6) 0.2255(4) -0.0161(5) 0.113(4) Uani 1 1 d . U . . .
O123 O 1.1550(4) 0.2246(4) 0.0035(4) 0.079(4) Uani 1 1 d . U . . .
O124 O 1.0956(3) 0.4073(3) 0.1082(3) 0.048(3) Uani 1 1 d . U . . .
O125 O 1.0412(4) 0.4577(3) 0.1087(3) 0.056(3) Uani 1 1 d . U . . .
O126 O 1.0402(4) -0.0037(3) 0.1158(3) 0.062(3) Uani 1 1 d . U . . .
O127 O 1.0929(4) 0.0475(3) 0.1104(3) 0.059(3) Uani 1 1 d . U . . .
O128 O 0.8813(3) 0.1321(3) 0.0092(3) 0.0531(10) Uani 1 1 d . U . . .
O129 O 0.9433(4) 0.1639(3) 0.0142(3) 0.056(3) Uani 1 1 d . U . . .
O130 O 0.9447(5) 0.2885(4) 0.0142(4) 0.093(4) Uani 1 1 d . U . . .
O131 O 0.8818(5) 0.3162(4) 0.0053(4) 0.100(4) Uani 1 1 d . U . . .
O132 O 1.0832(3) 0.2602(2) 0.2907(2) 0.032(2) Uani 1 1 d . U . . .
O133 O 1.0835(3) 0.1985(2) 0.2917(2) 0.035(2) Uani 1 1 d . U . . .
O134 O 0.7557(5) 0.2577(4) -0.0081(4) 0.086(4) Uani 1 1 d . U . . .
O135 O 0.7577(4) 0.1885(3) 0.0037(4) 0.074(3) Uani 1 1 d . U . . .
O136 O 0.9679(3) 0.4746(3) 0.2630(3) 0.047(3) Uani 1 1 d . U . . .
O137 O 0.9787(3) 0.5359(3) 0.2600(3) 0.0455(10) Uani 1 1 d . U . . .
O138 O 0.9742(3) -0.0177(2) 0.2730(2) 0.037(2) Uani 1 1 d . U . . .
O139 O 0.9841(4) -0.0798(3) 0.2710(3) 0.060(3) Uani 1 1 d . U . . .
O140 O 0.9102(3) -0.0780(2) 0.1273(2) 0.036(2) Uani 1 1 d . U . . .
O141 O 0.9359(4) -0.1179(3) 0.1727(3) 0.077(3) Uani 1 1 d . U . . .
O142 O 0.9071(4) 0.5298(3) 0.1159(3) 0.064(3) Uani 1 1 d . U . . .
O143 O 0.9313(4) 0.5736(3) 0.1632(3) 0.061(3) Uani 1 1 d . U . . .
O144 O 0.7516(3) 0.4909(3) 0.0660(3) 0.052(3) Uani 1 1 d . U . . .
O145 O 0.7980(4) 0.4939(3) 0.1203(3) 0.066(3) Uani 1 1 d . U . . .
O146 O 0.8049(3) 0.3332(2) 0.2603(2) 0.029(2) Uani 1 1 d . U . . .
O147 O 0.8682(3) 0.3631(2) 0.2658(2) 0.038(2) Uani 1 1 d . U . . .
O148 O 0.8087(2) 0.1265(2) 0.2665(2) 0.023(2) Uani 1 1 d . U . . .
O149 O 0.8731(3) 0.0941(2) 0.2730(2) 0.0267(10) Uani 1 1 d . U . . .
O150 O 0.8011(3) -0.0412(2) 0.1299(2) 0.038(2) Uani 1 1 d . U . . .
O151 O 0.7554(3) -0.0398(3) 0.0772(3) 0.043(3) Uani 1 1 d . U . . .
O152 O 0.7431(5) 0.3866(4) -0.0430(4) 0.091(2) Uani 1 1 d . U . . .
O153 O 0.7014(4) 0.4489(3) -0.0474(3) 0.075(4) Uani 1 1 d . U . . .
O154 O 0.7087(4) -0.0028(4) -0.0365(3) 0.077(4) Uani 1 1 d . U . . .
O155 O 0.7430(4) 0.0610(3) -0.0361(3) 0.064(4) Uani 1 1 d . U . . .
O156 O 0.6700(3) 0.4507(2) 0.0584(3) 0.038(2) Uani 1 1 d . U . . .
O157 O 0.6578(4) 0.4263(3) 0.1052(3) 0.054(3) Uani 1 1 d . U . . .
O158 O 0.6711(3) 0.0000(3) 0.0654(3) 0.048(3) Uani 1 1 d . U . . .
O159 O 0.6627(3) 0.0250(3) 0.1144(3) 0.045(3) Uani 1 1 d . U . . .
O160 O 0.5686(3) 0.3410(3) 0.2166(3) 0.049(3) Uani 1 1 d . U . . .
O161 O 0.6383(3) 0.3143(3) 0.2333(2) 0.038(2) Uani 1 1 d . U . . .
O162 O 0.6391(3) 0.1438(2) 0.2376(2) 0.028(2) Uani 1 1 d . U . . .
O163 O 0.5741(3) 0.1176(2) 0.2242(2) 0.037(2) Uani 1 1 d . U . . .
O164 O 0.5624(3) 0.3619(3) 0.0803(3) 0.051(3) Uani 1 1 d . U . . .
O165 O 0.5208(3) 0.3708(3) 0.1200(3) 0.057(3) Uani 1 1 d . U . . .
O166 O 0.5232(3) 0.0805(3) 0.1282(3) 0.044(3) Uani 1 1 d . U . . .
O167 O 0.5633(3) 0.0892(2) 0.0890(2) 0.0236(10) Uani 1 1 d . U . . .
O168 O 0.5872(3) 0.1560(3) 0.0589(3) 0.044(3) Uani 1 1 d . U . . .
O169 O 0.5836(3) 0.2917(3) 0.0536(3) 0.047(3) Uani 1 1 d . U . . .
O170 O 0.5611(3) 0.2225(3) 0.0627(3) 0.051(3) Uani 1 1 d . U . . .
O171 O 0.4767(4) 0.2257(3) 0.0844(3) 0.055(3) Uani 1 1 d . U . . .
O172 O 0.4857(3) 0.2253(2) 0.1436(3) 0.041(3) Uani 1 1 d . U . . .
O66W O 0.7762(6) 0.1169(5) -0.0358(5) 0.128(4) Uani 1 1 d . U . . .
O67W O 0.7783(7) 0.3377(6) -0.0392(6) 0.163(5) Uani 1 1 d . U . . .
O175 O 0.9228(6) 0.3516(5) 0.0895(4) 0.115(2) Uani 1 1 d . U . . .
O176 O 0.9846(5) 0.3194(4) 0.0965(5) 0.123(5) Uani 1 1 d . U . . .
O177 O 0.9886(4) 0.3861(3) 0.1069(3) 0.0623(19) Uani 1 1 d . U . . .
O178 O 0.9741(6) 0.3414(5) 0.1438(5) 0.135(2) Uani 1 1 d . U . . .
O179 O 0.6631(4) 0.2229(4) 0.0749(4) 0.084(4) Uani 1 1 d . U . . .
O180 O 0.7302(4) 0.2580(4) 0.0725(4) 0.102(4) Uani 1 1 d . U . . .
O181 O 0.7268(5) 0.1934(4) 0.0733(4) 0.097(5) Uani 1 1 d . U . . .
O182 O 0.7222(7) 0.2220(5) 0.1197(5) 0.146(7) Uani 1 1 d . U . . .
O183 O 0.9904(4) 0.0684(3) 0.1109(3) 0.053(3) Uani 1 1 d . U . . .
O184 O 0.9871(5) 0.1328(4) 0.1040(4) 0.093(2) Uani 1 1 d . U . . .
O185 O 0.9242(5) 0.0999(4) 0.0924(4) 0.095(2) Uani 1 1 d . U . . .
O186 O 0.9679(6) 0.1037(5) 0.1496(5) 0.126(2) Uani 1 1 d . U . . .
O187 O 0.9038(10) 0.2637(8) 0.2721(8) 0.226(9) Uani 1 1 d . U . . .
O188 O 0.9313(8) 0.2295(6) 0.3232(6) 0.161(7) Uani 1 1 d . U . . .
O189 O 0.9716(9) 0.2277(6) 0.2870(7) 0.180(8) Uani 1 1 d . U . . .
O190 O 0.9027(11) 0.2001(9) 0.2739(9) 0.262(9) Uani 1 1 d . U . . .
O20 O 1.0662(3) 0.2660(2) 0.0998(2) 0.031(2) Uani 1 1 d . U . . .
H20A H 1.0413 0.2845 0.0946 0.037 Uiso 1 1 calc R U . . .
O1W O 1.2717(4) 0.2252(3) 0.0773(4) 0.077(4) Uani 1 1 d . U . . .
O2W O 1.2140(4) 0.1691(3) 0.0437(3) 0.071(4) Uani 1 1 d . U . . .
O3W O 1.1805(3) 0.3426(3) 0.1026(3) 0.049(3) Uani 1 1 d . U . . .
O4W O 1.1906(4) -0.0326(3) 0.2832(3) 0.062(3) Uani 1 1 d . U . . .
O5W O 0.7732(11) 0.2390(9) -0.0734(8) 0.101(8) Uani 0.5 1 d . U P A 1
O6W O 0.8946(14) 0.2654(10) -0.0537(11) 0.141(9) Uani 0.5 1 d . U P B 1
O7W O 0.8639(11) 0.1625(9) -0.0560(9) 0.115(2) Uani 0.5 1 d . U P C 1
O5W' O 0.7874(7) 0.2200(5) -0.0508(5) 0.046(4) Uani 0.5 1 d . U P A 2
O6W' O 0.8534(14) 0.2791(10) -0.0611(11) 0.143(9) Uani 0.5 1 d . U P A 2
O7W' O 0.9069(9) 0.1877(6) -0.0544(6) 0.074(7) Uani 0.5 1 d . U P B 2
O9W O 0.7484(4) -0.0646(3) 0.0050(3) 0.060(3) Uani 1 1 d . U . . .
O10W O 0.7421(5) 0.5099(4) -0.0087(4) 0.087(4) Uani 1 1 d . U . . .
O11W O 0.8555(3) 0.4309(2) 0.2262(2) 0.0328(16) Uani 1 1 d . U . . .
O12W O 0.6297(4) -0.0096(4) -0.0117(3) 0.081(4) Uani 1 1 d . U . . .
O13W O 0.6722(5) -0.0734(4) 0.0262(4) 0.103(5) Uani 1 1 d . U . . .
O14W O 0.7099(5) 0.1254(4) -0.0028(4) 0.086(4) Uani 1 1 d . U . . .
O15W O 0.6237(5) 0.4544(4) -0.0182(4) 0.100(5) Uani 1 1 d . U . . .
O16W O 1.0186(4) 0.5999(3) 0.1732(4) 0.084(4) Uani 1 1 d . U . . .
O17W O 1.2150(4) 0.2809(4) 0.0418(4) 0.083(4) Uani 1 1 d . U . . .
O18W O 0.9816(3) 0.6052(3) 0.2308(3) 0.0473(18) Uani 1 1 d . U . . .
O19W O 0.6667(4) 0.5210(4) 0.0099(4) 0.096(5) Uani 1 1 d . U . . .
O20W O 1.0308(3) -0.1414(3) 0.1886(3) 0.072(3) Uani 1 1 d . U . . .
O21W O 0.8404(3) 0.0653(3) 0.0118(3) 0.063(3) Uani 1 1 d . U . . .
O22W O 0.7869(5) 0.1931(4) 0.2914(3) 0.086(4) Uani 1 1 d . U . . .
O23W O 1.0408(4) 0.3140(4) 0.3172(3) 0.0798(19) Uani 1 1 d . U . . .
O24W O 0.7110(6) 0.2231(6) 0.2984(5) 0.142(6) Uani 1 1 d . U . . .
O25W O 0.7096(4) 0.3203(4) -0.0065(3) 0.087(4) Uani 1 1 d . U . . .
O26W O 1.0357(6) 0.0667(4) 0.3313(4) 0.117(6) Uani 1 1 d . U . . .
O27W O 0.7840(4) 0.2695(3) 0.2926(3) 0.0642(19) Uani 1 1 d . U . . .
O28W O 0.8780(3) 0.0136(3) 0.0610(3) 0.046(3) Uani 1 1 d . U . . .
O29W O 1.0851(3) 0.3353(3) 0.0733(3) 0.051(3) Uani 1 1 d . U . . .
O30W O 0.9587(3) -0.0212(3) 0.0972(3) 0.050(3) Uani 1 1 d . U . . .
O31W O 1.0402(4) 0.1446(3) 0.3206(3) 0.066(4) Uani 1 1 d . U . . .
O32W O 0.8442(3) -0.0560(3) 0.0755(3) 0.057(3) Uani 1 1 d . U . . .
O33W O 0.8770(3) 0.4370(3) 0.0534(3) 0.056(3) Uani 1 1 d . U . . .
O34W O 0.9598(4) 0.3472(4) 0.3045(3) 0.089(4) Uani 1 1 d . U . . .
O35W O 1.0344(4) 0.2867(4) 0.0252(3) 0.081(4) Uani 1 1 d . U . . .
O36W O 1.0247(5) 0.3965(4) 0.3268(4) 0.119(5) Uani 1 1 d . U . . .
O37W O 0.9622(4) 0.1075(3) 0.3116(3) 0.066(4) Uani 1 1 d . U . . .
O38W O 1.0351(4) 0.1646(3) 0.0277(3) 0.069(3) Uani 1 1 d . U . . .
O39W O 0.4558(3) 0.1391(3) 0.1288(3) 0.049(3) Uani 1 1 d . U . . .
O41W O 0.4858(3) 0.3659(2) 0.1799(2) 0.037(3) Uani 1 1 d . U . . .
O42W O 0.4926(4) 0.2835(3) 0.1925(3) 0.062(3) Uani 1 1 d . U . . .
O43W O 0.4538(3) 0.3123(3) 0.1208(3) 0.055(3) Uani 1 1 d . U . . .
O44W O 0.4897(3) 0.0895(3) 0.1877(3) 0.048(3) Uani 1 1 d . U . . .
O45W O 0.9857(3) -0.1499(3) 0.2400(3) 0.048(3) Uani 1 1 d . U . . .
O46W O 0.4936(3) 0.1695(3) 0.1984(3) 0.052(3) Uani 1 1 d . U . . .
O47W O 0.9557(3) 0.4755(3) 0.0897(3) 0.050(3) Uani 1 1 d . U . . .
O48W O 0.6540(3) 0.1208(3) 0.0385(3) 0.048(3) Uani 1 1 d . U . . .
O49W O 0.8410(3) 0.5059(3) 0.0648(3) 0.051(3) Uani 1 1 d . U . . .
O50W O 1.0857(3) 0.1160(3) 0.0807(3) 0.048(3) Uani 1 1 d . U . . .
O51W O 0.6519(3) 0.3277(3) 0.0317(3) 0.050(3) Uani 1 1 d . U . . .
O52W O 1.1903(3) 0.4870(3) 0.2809(3) 0.050(3) Uani 1 1 d . U . . .
O53W O 1.0887(3) -0.0678(3) 0.1380(2) 0.044(3) Uani 1 1 d . U . . .
O54W O 1.0865(3) 0.5207(2) 0.1332(2) 0.0369(17) Uani 1 1 d . U . . .
O55W O 0.6075(3) 0.0585(3) 0.0497(3) 0.039(3) Uani 1 1 d . U . . .
O56W O 0.8305(3) 0.3800(3) 0.0013(2) 0.0448(17) Uani 1 1 d . U . . .
O57W O 1.1472(3) 0.2892(3) 0.2590(2) 0.0377(17) Uani 1 1 d . U . . .
O58W O 0.6032(3) 0.3908(3) 0.0403(3) 0.055(3) Uani 1 1 d . U . . .
O59W O 0.7299(3) 0.3702(2) 0.2139(2) 0.039(3) Uani 1 1 d . U . . .
O60W O 1.1478(3) 0.3914(3) 0.2898(3) 0.054(3) Uani 1 1 d . U . . .
O61W O 1.1797(3) 0.1111(2) 0.1029(3) 0.041(3) Uani 1 1 d . U . . .
O62W O 1.1492(3) 0.1689(2) 0.2605(3) 0.035(3) Uani 1 1 d . U . . .
O63W O 1.1492(3) 0.0674(3) 0.2920(3) 0.059(3) Uani 1 1 d . U . . .
O64W O 0.7335(3) 0.0867(2) 0.2197(2) 0.036(3) Uani 1 1 d . U . . .
O65W O 0.8573(3) 0.0257(2) 0.2342(2) 0.037(3) Uani 1 1 d . U . . .
C1 C 1.1119(4) 0.1347(3) 0.1773(3) 0.0234(10) Uani 1 1 d . U . . .
C2 C 1.1067(4) 0.3194(3) 0.1729(3) 0.027(3) Uani 1 1 d . U . . .
C3 C 0.9719(4) 0.2244(3) 0.0791(3) 0.023(3) Uani 1 1 d . U . . .
C4 C 0.8829(4) 0.0234(3) 0.1571(3) 0.0210(10) Uani 1 1 d . U . . .
C5 C 0.9606(4) 0.3063(3) 0.2164(3) 0.0261(10) Uani 1 1 d . U . . .
C6 C 0.9630(4) 0.1492(3) 0.2205(3) 0.0279(10) Uani 1 1 d . U . . .
C7 C 0.8823(4) 0.4315(3) 0.1511(3) 0.018(3) Uani 1 1 d . U . . .
C8 C 0.8253(4) 0.1543(3) 0.0662(3) 0.019(3) Uani 1 1 d . U . . .
C9 C 0.7973(4) 0.2268(3) 0.2043(3) 0.027(3) Uani 1 1 d . U . . .
C10 C 0.6914(4) 0.1153(4) 0.1355(3) 0.032(3) Uani 1 1 d . U . . .
C11 C 0.6887(4) 0.3347(4) 0.1301(3) 0.030(3) Uani 1 1 d . U . . .
C12 C 0.8268(4) 0.2950(4) 0.0638(4) 0.038(3) Uani 1 1 d . U . . .
C13 C 1.3047(14) 0.1587(12) 0.1903(11) 0.240(10) Uani 1 1 d . U . . .
H13B H 1.3365 0.1616 0.1924 0.359 Uiso 1 1 calc R U . . .
H13C H 1.2979 0.1324 0.1924 0.359 Uiso 1 1 calc R U . . .
H13D H 1.2977 0.1728 0.2095 0.359 Uiso 1 1 calc R U . . .
C14 C 1.2800(6) 0.1718(5) 0.1584(5) 0.067(4) Uani 1 1 d . U . . .
H14B H 1.2885 0.1567 0.1403 0.081 Uiso 1 1 calc R U . . .
H14C H 1.2912 0.1972 0.1565 0.081 Uiso 1 1 calc R U . . .
C15 C 1.2317(4) 0.1745(4) 0.1458(4) 0.031(3) Uani 1 1 d . U . . .
C16 C 1.2929(14) 0.2883(11) 0.1967(10) 0.214(10) Uani 1 1 d . U . . .
H16B H 1.3255 0.2879 0.2072 0.321 Uiso 1 1 calc R U . . .
H16C H 1.2794 0.2701 0.2091 0.321 Uiso 1 1 calc R U . . .
H16D H 1.2816 0.3132 0.1994 0.321 Uiso 1 1 calc R U . . .
C17 C 1.2820(6) 0.2792(5) 0.1602(5) 0.062(4) Uani 1 1 d . U . . .
H17B H 1.2936 0.2542 0.1570 0.074 Uiso 1 1 calc R U . . .
H17C H 1.2949 0.2976 0.1473 0.074 Uiso 1 1 calc R U . . .
C18 C 1.2309(4) 0.2797(3) 0.1463(3) 0.0179(10) Uani 1 1 d . U . . .
C19 C 1.2663(6) 0.0499(6) 0.1563(5) 0.088(6) Uani 1 1 d . U . . .
H19B H 1.2925 0.0371 0.1718 0.131 Uiso 1 1 calc R U . . .
H19C H 1.2726 0.0766 0.1558 0.131 Uiso 1 1 calc R U . . .
H19D H 1.2593 0.0398 0.1319 0.131 Uiso 1 1 calc R U . . .
C20 C 1.2262(5) 0.0440(4) 0.1708(4) 0.043(3) Uani 1 1 d . U . . .
C21 C 1.2668(6) 0.3956(6) 0.1593(5) 0.076(6) Uani 1 1 d . U . . .
H21B H 1.2939 0.4064 0.1756 0.114 Uiso 1 1 calc R U . . .
H21C H 1.2634 0.4043 0.1349 0.114 Uiso 1 1 calc R U . . .
H21D H 1.2692 0.3684 0.1600 0.114 Uiso 1 1 calc R U . . .
C22 C 1.2287(4) 0.4068(3) 0.1700(4) 0.031(3) Uani 1 1 d . U . . .
C23 C 1.2030(6) 0.5448(5) 0.1741(4) 0.069(5) Uani 1 1 d . U . . .
H23B H 1.2150 0.5661 0.1642 0.104 Uiso 1 1 calc R U . . .
H23C H 1.1761 0.5524 0.1801 0.104 Uiso 1 1 calc R U . . .
H23D H 1.1955 0.5248 0.1562 0.104 Uiso 1 1 calc R U . . .
C24 C 1.2355(5) 0.5319(4) 0.2053(4) 0.039(3) Uani 1 1 d . U . . .
C25 C 1.2089(6) -0.0876(5) 0.1758(5) 0.073(6) Uani 1 1 d . U . . .
H25B H 1.1822 -0.0719 0.1704 0.109 Uiso 1 1 calc R U . . .
H25C H 1.2005 -0.1137 0.1770 0.109 Uiso 1 1 calc R U . . .
H25D H 1.2235 -0.0846 0.1570 0.109 Uiso 1 1 calc R U . . .
C26 C 1.2387(5) -0.0768(4) 0.2090(4) 0.045(4) Uani 1 1 d . U . . .
C27 C 1.1503(6) -0.1292(5) 0.2472(13) 0.314(10) Uani 1 1 d D U . . .
H27B H 1.1741 -0.1259 0.2359 0.471 Uiso 1 1 calc R U . . .
H27C H 1.1360 -0.1534 0.2404 0.471 Uiso 1 1 calc R U . . .
H27D H 1.1630 -0.1280 0.2733 0.471 Uiso 1 1 calc R U . . .
C28 C 1.1145(6) -0.0975(4) 0.2344(8) 0.155(5) Uani 1 1 d D U . . .
C29 C 1.1435(6) 0.5719(5) 0.2488(5) 0.073(6) Uani 1 1 d . U . . .
H29B H 1.1695 0.5622 0.2426 0.109 Uiso 1 1 calc R U . . .
H29C H 1.1474 0.5675 0.2743 0.109 Uiso 1 1 calc R U . . .
H29D H 1.1408 0.5987 0.2440 0.109 Uiso 1 1 calc R U . . .
C30 C 1.1057(6) 0.5543(5) 0.2288(5) 0.067(4) Uani 1 1 d . U . . .
C31 C 1.0349(9) 0.2252(7) -0.0278(7) 0.106(5) Uani 1 1 d . U . . .
C32 C 1.0207(12) 0.2262(8) -0.0671(9) 0.171(9) Uani 1 1 d . U . . .
H32B H 1.0468 0.2234 -0.0758 0.257 Uiso 1 1 calc R U . . .
H32C H 1.0061 0.2500 -0.0753 0.257 Uiso 1 1 calc R U . . .
H32D H 0.9996 0.2059 -0.0764 0.257 Uiso 1 1 calc R U . . .
C33 C 1.0399(10) 0.4283(8) 0.0519(3) 0.154(9) Uani 1 1 d D U . . .
H33B H 1.0538 0.4086 0.0416 0.231 Uiso 1 1 calc R U . . .
H33C H 1.0448 0.4523 0.0419 0.231 Uiso 1 1 calc R U . . .
H33D H 1.0078 0.4236 0.0462 0.231 Uiso 1 1 calc R U . . .
C34 C 1.0612(7) 0.4290(7) 0.0934(3) 0.097(5) Uani 1 1 d D U . . .
C35 C 1.0308(6) 0.0237(7) 0.0593(4) 0.115(2) Uani 1 1 d D U . . .
H35B H 1.0106 0.0026 0.0580 0.173 Uiso 1 1 calc R U . . .
H35C H 1.0472 0.0204 0.0417 0.173 Uiso 1 1 calc R U . . .
H35D H 1.0133 0.0467 0.0540 0.173 Uiso 1 1 calc R U . . .
C36 C 1.0644(7) 0.0260(8) 0.0976(4) 0.121(5) Uani 1 1 d D U . . .
C37 C 0.9491(6) 0.0988(5) 0.0132(5) 0.066(5) Uani 1 1 d . U . . .
H37B H 0.9807 0.1047 0.0174 0.098 Uiso 1 1 calc R U . . .
H37C H 0.9375 0.0863 -0.0100 0.098 Uiso 1 1 calc R U . . .
H37D H 0.9457 0.0824 0.0322 0.098 Uiso 1 1 calc R U . . .
C38 C 0.9246(4) 0.1323(4) 0.0131(4) 0.035(3) Uani 1 1 d . U . . .
C39 C 0.9526(6) 0.3538(4) 0.0088(7) 0.133(8) Uani 1 1 d D U . . .
H39B H 0.9332 0.3757 0.0055 0.200 Uiso 1 1 calc R U . . .
H39C H 0.9684 0.3538 -0.0094 0.200 Uiso 1 1 calc R U . . .
H39D H 0.9743 0.3544 0.0327 0.200 Uiso 1 1 calc R U . . .
C40 C 0.9245(4) 0.3190(3) 0.0050(3) 0.033(3) Uani 1 1 d D U . . .
C41 C 1.0901(6) 0.2317(4) 0.3477(4) 0.053(5) Uani 1 1 d . U . . .
H41B H 1.0936 0.2574 0.3564 0.079 Uiso 1 1 calc R U . . .
H41C H 1.1154 0.2168 0.3616 0.079 Uiso 1 1 calc R U . . .
H41D H 1.0623 0.2214 0.3503 0.079 Uiso 1 1 calc R U . . .
C42 C 1.0884(6) 0.2311(4) 0.3080(4) 0.049(4) Uani 1 1 d . U . . .
C43 C 0.6879(4) 0.2250(9) -0.0165(11) 0.187(9) Uani 1 1 d D U . . .
H43B H 0.6744 0.2009 -0.0144 0.280 Uiso 1 1 calc R U . . .
H43C H 0.6769 0.2338 -0.0413 0.280 Uiso 1 1 calc R U . . .
H43D H 0.6798 0.2430 -0.0007 0.280 Uiso 1 1 calc R U . . .
C44 C 0.7402(4) 0.2208(7) -0.0056(7) 0.109(5) Uani 1 1 d D U . . .
C45 C 0.9212(7) 0.4805(6) 0.3145(6) 0.097(7) Uani 1 1 d . U . . .
H45B H 0.9081 0.4879 0.3333 0.145 Uiso 1 1 calc R U . . .
H45C H 0.9447 0.4620 0.3241 0.145 Uiso 1 1 calc R U . . .
H45D H 0.8980 0.4698 0.2944 0.145 Uiso 1 1 calc R U . . .
C46 C 0.9413(7) 0.5145(6) 0.3017(6) 0.092(4) Uani 1 1 d . U . . .
H46B H 0.9632 0.5260 0.3227 0.110 Uiso 1 1 calc R U . . .
H46C H 0.9171 0.5329 0.2923 0.110 Uiso 1 1 calc R U . . .
C47 C 0.9646(6) 0.5077(5) 0.2730(5) 0.0640(11) Uani 1 1 d . U . . .
C48 C 0.9496(5) -0.0604(7) 0.3119(3) 0.137(5) Uani 1 1 d D U . . .
H48B H 0.9243 -0.0775 0.3015 0.165 Uiso 1 1 calc R U . . .
H48C H 0.9709 -0.0728 0.3326 0.165 Uiso 1 1 calc R U . . .
C49 C 0.9350(12) -0.0285(10) 0.3220(10) 0.209(10) Uani 1 1 d . U . . .
H49B H 0.9197 -0.0336 0.3400 0.314 Uiso 1 1 calc R U . . .
H49C H 0.9141 -0.0165 0.3012 0.314 Uiso 1 1 calc R U . . .
H49D H 0.9604 -0.0119 0.3322 0.314 Uiso 1 1 calc R U . . .
C50 C 0.9725(4) -0.0496(4) 0.2839(3) 0.041(3) Uani 1 1 d D U . . .
C51 C 0.8787(7) -0.1370(6) 0.1251(6) 0.101(2) Uani 1 1 d . U . . .
H51B H 0.8824 -0.1599 0.1393 0.151 Uiso 1 1 calc R U . . .
H51C H 0.8806 -0.1427 0.1011 0.151 Uiso 1 1 calc R U . . .
H51D H 0.8495 -0.1260 0.1233 0.151 Uiso 1 1 calc R U . . .
C52 C 0.9154(4) -0.1096(3) 0.1434(4) 0.034(3) Uani 1 1 d . U . . .
C53 C 0.8709(9) 0.5908(7) 0.1162(7) 0.124(2) Uani 1 1 d . U . . .
H53B H 0.8724 0.6122 0.1321 0.186 Uiso 1 1 calc R U . . .
H53C H 0.8414 0.5791 0.1111 0.186 Uiso 1 1 calc R U . . .
H53D H 0.8758 0.5993 0.0938 0.186 Uiso 1 1 calc R U . . .
C54 C 0.9081(5) 0.5618(4) 0.1350(4) 0.049(4) Uani 1 1 d . U . . .
C55 C 0.7431(6) 0.5413(5) 0.1021(5) 0.074(6) Uani 1 1 d . U . . .
H55B H 0.7168 0.5359 0.1099 0.111 Uiso 1 1 calc R U . . .
H55C H 0.7341 0.5553 0.0796 0.111 Uiso 1 1 calc R U . . .
H55D H 0.7645 0.5560 0.1204 0.111 Uiso 1 1 calc R U . . .
C56 C 0.7644(5) 0.5058(4) 0.0964(4) 0.049(4) Uani 1 1 d . U . . .
C57 C 0.8548(5) 0.3427(4) 0.3208(4) 0.042(4) Uani 1 1 d . U . . .
H57B H 0.8828 0.3556 0.3327 0.063 Uiso 1 1 calc R U . . .
H57C H 0.8588 0.3159 0.3250 0.063 Uiso 1 1 calc R U . . .
H57D H 0.8312 0.3517 0.3304 0.063 Uiso 1 1 calc R U . . .
C58 C 0.8416(5) 0.3504(4) 0.2800(4) 0.042(3) Uani 1 1 d . U . . .
C59 C 0.8594(5) 0.1202(5) 0.3240(4) 0.055(5) Uani 1 1 d . U . . .
H59B H 0.8882 0.1081 0.3350 0.082 Uiso 1 1 calc R U . . .
H59C H 0.8371 0.1103 0.3346 0.082 Uiso 1 1 calc R U . . .
H59D H 0.8625 0.1471 0.3282 0.082 Uiso 1 1 calc R U . . .
C60 C 0.8455(4) 0.1132(4) 0.2863(3) 0.033(3) Uani 1 1 d . U . . .
C61 C 0.7457(6) -0.0860(5) 0.1164(5) 0.068(5) Uani 1 1 d . U . . .
H61B H 0.7155 -0.0786 0.1159 0.102 Uiso 1 1 calc R U . . .
H61C H 0.7619 -0.0951 0.1404 0.102 Uiso 1 1 calc R U . . .
H61D H 0.7441 -0.1058 0.0988 0.102 Uiso 1 1 calc R U . . .
C62 C 0.7690(5) -0.0544(4) 0.1077(4) 0.041(3) Uani 1 1 d . U . . .
C67 C 0.6316(7) 0.4880(6) 0.0914(6) 0.096(7) Uani 1 1 d . U . . .
H67B H 0.6533 0.5068 0.1037 0.144 Uiso 1 1 calc R U . . .
H67C H 0.6123 0.4815 0.1062 0.144 Uiso 1 1 calc R U . . .
H67D H 0.6132 0.4979 0.0684 0.144 Uiso 1 1 calc R U . . .
C68 C 0.6564(5) 0.4530(4) 0.0848(4) 0.045(3) Uani 1 1 d . U . . .
C69 C 0.6349(5) -0.0356(4) 0.1019(4) 0.052(4) Uani 1 1 d . U . . .
H69A H 0.6542 -0.0576 0.1048 0.078 Uiso 1 1 calc R U . . .
H69B H 0.6075 -0.0399 0.0824 0.078 Uiso 1 1 calc R U . . .
H69C H 0.6275 -0.0310 0.1242 0.078 Uiso 1 1 calc R U . . .
C70 C 0.6579(5) -0.0040(4) 0.0936(4) 0.038(3) Uani 1 1 d . U . . .
C71 C 0.6110(4) 0.3368(3) 0.2382(4) 0.033(3) Uani 1 1 d . U . . .
C72 C 0.6230(4) 0.3651(5) 0.2683(5) 0.066(4) Uani 1 1 d D U . . .
H72A H 0.6040 0.3617 0.2842 0.079 Uiso 1 1 calc R U . . .
H72B H 0.6185 0.3907 0.2584 0.079 Uiso 1 1 calc R U . . .
C73 C 0.6735(4) 0.3586(5) 0.2895(5) 0.086(6) Uani 1 1 d D U . . .
H73A H 0.6824 0.3758 0.3098 0.129 Uiso 1 1 calc R U . . .
H73B H 0.6920 0.3631 0.2736 0.129 Uiso 1 1 calc R U . . .
H73C H 0.6777 0.3330 0.2982 0.129 Uiso 1 1 calc R U . . .
C74 C 0.6132(4) 0.1213(4) 0.2458(3) 0.031(3) Uani 1 1 d . U . . .
C75 C 0.6278(8) 0.0988(7) 0.2776(6) 0.106(5) Uani 1 1 d . U . . .
H75A H 0.6148 0.1093 0.2957 0.128 Uiso 1 1 calc R U . . .
H75B H 0.6152 0.0735 0.2717 0.128 Uiso 1 1 calc R U . . .
C76 C 0.6748(9) 0.0954(8) 0.2934(7) 0.143(8) Uani 1 1 d . U . . .
H76A H 0.6809 0.0782 0.3137 0.215 Uiso 1 1 calc R U . . .
H76B H 0.6875 0.1198 0.3019 0.215 Uiso 1 1 calc R U . . .
H76C H 0.6885 0.0859 0.2756 0.215 Uiso 1 1 calc R U . . .
C77 C 0.5330(5) 0.3790(3) 0.0931(3) 0.0359(10) Uani 1 1 d D U . . .
C78 C 0.5199(8) 0.4179(3) 0.0752(5) 0.115(7) Uani 1 1 d D U . . .
H78A H 0.5001 0.4307 0.0867 0.173 Uiso 1 1 calc R U . . .
H78B H 0.5044 0.4146 0.0497 0.173 Uiso 1 1 calc R U . . .
H78C H 0.5470 0.4328 0.0781 0.173 Uiso 1 1 calc R U . . .
C79 C 0.5353(4) 0.0723(4) 0.1011(4) 0.035(3) Uani 1 1 d . U . . .
C80 C 0.5171(6) 0.0353(5) 0.0787(5) 0.070(4) Uani 1 1 d . U . . .
H80A H 0.5031 0.0413 0.0531 0.085 Uiso 1 1 calc R U . . .
H80B H 0.5418 0.0175 0.0807 0.085 Uiso 1 1 calc R U . . .
C81 C 0.5652(17) 0.2000(8) 0.0096(4) 0.310(10) Uani 1 1 d D U . . .
H81A H 0.5732 0.1825 -0.0067 0.465 Uiso 1 1 calc R U . . .
H81B H 0.5822 0.2231 0.0107 0.465 Uiso 1 1 calc R U . . .
H81C H 0.5331 0.2055 0.0008 0.465 Uiso 1 1 calc R U . . .
C82 C 0.5764(9) 0.1826(6) 0.0477(3) 0.122(5) Uani 1 1 d D U . . .
C83 C 0.3943(5) 0.2264(6) 0.1389(3) 0.096(7) Uani 1 1 d D U . . .
H83A H 0.3617 0.2247 0.1327 0.144 Uiso 1 1 calc R U . . .
H83B H 0.4042 0.2498 0.1516 0.144 Uiso 1 1 calc R U . . .
H83C H 0.4078 0.2054 0.1543 0.144 Uiso 1 1 calc R U . . .
C84 C 0.4089(5) 0.2254(5) 0.1040(3) 0.065(4) Uani 1 1 d D U . . .
H84A H 0.3957 0.2468 0.0886 0.078 Uiso 1 1 calc R U . . .
H84B H 0.3974 0.2024 0.0905 0.078 Uiso 1 1 calc R U . . .
C85 C 0.4623(5) 0.2266(4) 0.1131(4) 0.041(3) Uani 1 1 d . U . . .
C86 C 0.4873(14) 0.0214(12) 0.0931(11) 0.241(10) Uani 1 1 d . U . . .
H86A H 0.4751 -0.0017 0.0807 0.362 Uiso 1 1 calc R U . . .
H86B H 0.4631 0.0394 0.0907 0.362 Uiso 1 1 calc R U . . .
H86C H 0.5017 0.0162 0.1185 0.362 Uiso 1 1 calc R U . . .

loop_
_atom_site_aniso_label
_atom_site_aniso_U_11
_atom_site_aniso_U_22
_atom_site_aniso_U_33
_atom_site_aniso_U_23
_atom_site_aniso_U_13
_atom_site_aniso_U_12
Dy1 0.0164(2) 0.0179(3) 0.0327(3) -0.0007(2) 0.0126(2) -0.0001(2)
Dy2 0.0154(2) 0.0178(3) 0.0328(3) -0.0023(2) 0.0115(2) -0.0005(2)
Dy3 0.0158(3) 0.0239(3) 0.0425(3) -0.0040(3) 0.0109(2) 0.0009(2)
Dy4 0.0184(3) 0.0238(3) 0.0354(3) -0.0015(3) 0.0140(2) -0.0004(2)
Dy5 0.0169(2) 0.0178(3) 0.0334(3) -0.0009(2) 0.0145(2) -0.0003(2)
Dy6 0.0151(3) 0.0233(3) 0.0398(3) -0.0037(3) 0.0124(2) -0.0018(2)
Dy7 0.0185(3) 0.0205(3) 0.0447(3) -0.0053(3) 0.0167(2) -0.0010(2)
Dy8 0.0195(2) 0.0212(3) 0.0436(3) -0.0013(3) 0.0191(2) -0.0013(2)
Dy9 0.0174(3) 0.0236(3) 0.0486(4) 0.0020(3) 0.0167(2) 0.0048(2)
Dy10 0.0221(3) 0.0245(3) 0.0419(3) -0.0072(3) 0.0165(2) -0.0043(2)
Dy11 0.0239(3) 0.0221(3) 0.0436(3) 0.0052(3) 0.0137(3) 0.0026(3)
Dy12 0.0154(3) 0.0242(3) 0.0394(3) -0.0015(3) 0.0126(2) -0.0005(2)
Dy13 0.0193(3) 0.0198(3) 0.0440(3) -0.0049(3) 0.0160(2) -0.0010(2)
Dy14 0.0197(3) 0.0258(3) 0.0367(3) 0.0045(3) 0.0135(2) 0.0040(2)
Dy15 0.0236(3) 0.0217(3) 0.0509(4) -0.0004(3) 0.0191(3) 0.0030(2)
Dy16 0.0172(3) 0.0184(3) 0.0358(3) 0.0015(3) 0.0134(2) 0.0009(2)
Dy17 0.0209(3) 0.0254(3) 0.0516(4) -0.0071(3) 0.0182(3) -0.0061(3)
Dy18 0.0282(3) 0.0266(3) 0.0532(4) -0.0005(3) 0.0264(2) 0.0021(3)
Dy19 0.0261(3) 0.0188(3) 0.0594(4) -0.0032(3) 0.0247(3) -0.0035(2)
Dy20 0.0259(3) 0.0271(3) 0.0614(4) -0.0069(3) 0.0228(3) -0.0113(3)
Dy21 0.0158(2) 0.0206(3) 0.0395(3) 0.0029(3) 0.0154(2) 0.0009(2)
Dy22 0.0197(3) 0.0209(3) 0.0389(3) -0.0050(3) 0.0142(2) -0.0010(2)
Dy23 0.0154(3) 0.0241(3) 0.0413(3) -0.0010(3) 0.0129(2) -0.0014(2)
Dy24 0.0294(3) 0.0279(3) 0.0588(4) -0.0047(3) 0.0298(3) -0.0064(3)
Dy25 0.0211(3) 0.0292(3) 0.0607(4) -0.0037(3) 0.0148(3) 0.0040(3)
Dy26 0.0201(3) 0.0208(3) 0.0528(4) 0.0038(3) 0.0196(2) 0.0031(2)
Dy27 0.0327(3) 0.0212(3) 0.0755(4) 0.0069(3) 0.0332(3) 0.0058(3)
Dy28 0.0232(3) 0.0248(3) 0.0572(4) 0.0037(3) 0.0201(3) 0.0078(3)
Dy29 0.0279(3) 0.0236(3) 0.0586(4) -0.0021(3) 0.0243(3) -0.0062(3)
Dy30 0.0173(3) 0.0280(3) 0.0487(4) -0.0026(3) 0.0109(3) 0.0008(3)
Dy31 0.0316(3) 0.0384(4) 0.0442(4) -0.0114(3) 0.0148(3) -0.0020(3)
Dy32 0.0212(3) 0.0351(3) 0.0483(4) -0.0123(3) 0.0111(3) -0.0042(3)
Dy33 0.0340(3) 0.0380(4) 0.0474(4) -0.0039(3) 0.0252(3) -0.0011(3)
Dy34 0.0195(3) 0.0273(3) 0.0582(4) -0.0030(3) 0.0149(3) -0.0037(3)
Dy35 0.0289(3) 0.0243(3) 0.0550(4) -0.0113(3) 0.0173(3) -0.0023(3)
Dy36 0.0279(3) 0.0379(4) 0.0577(4) 0.0109(3) 0.0121(3) 0.0090(3)
Dy37 0.0382(4) 0.0296(3) 0.0680(4) 0.0133(3) 0.0216(3) 0.0024(3)
Dy38 0.0419(4) 0.0434(4) 0.0525(4) 0.0140(3) 0.0161(3) 0.0069(3)
Dy39 0.0660(5) 0.0690(5) 0.0645(5) 0.0054(4) 0.0284(4) 0.0073(4)
Dy40 0.0383(3) 0.0214(3) 0.0794(4) -0.0059(3) 0.0384(3) -0.0053(3)
Dy41 0.0512(5) 0.0492(4) 0.0825(6) 0.0280(4) 0.0152(4) 0.0145(4)
Dy42 0.0364(4) 0.0439(4) 0.0657(5) -0.0259(4) 0.0150(3) -0.0105(3)
Dy43 0.0791(6) 0.0800(7) 0.0978(6) -0.0108(5) 0.0488(5) -0.0009(5)
Dy44 0.0399(3) 0.0416(4) 0.0719(4) -0.0008(3) 0.0404(3) 0.0006(3)
Dy45 0.0686(6) 0.0532(5) 0.0768(6) -0.0018(5) 0.0141(5) 0.0020(4)
Ni1 0.0366(9) 0.0278(9) 0.0676(12) 0.0033(9) 0.0231(8) -0.0036(8)
Ni2 0.0214(8) 0.0288(8) 0.0463(10) -0.0055(8) 0.0135(7) 0.0020(7)
Ni3 0.0255(8) 0.0236(8) 0.0576(10) -0.0019(8) 0.0225(7) 0.0055(7)
Ni4 0.0215(7) 0.0212(8) 0.0569(10) -0.0019(8) 0.0204(7) 0.0021(7)
Ni5 0.0274(8) 0.0274(8) 0.0642(11) -0.0031(8) 0.0263(7) -0.0072(7)
Ni6 0.0213(7) 0.0253(8) 0.0410(9) -0.0054(7) 0.0159(6) 0.0004(7)
Ni7 0.0216(8) 0.0256(8) 0.0571(11) 0.0049(8) 0.0121(8) 0.0040(7)
Cl1 0.0430(18) 0.0314(16) 0.0463(18) -0.0068(15) 0.0176(14) -0.0119(15)
Cl2 0.0309(16) 0.0430(18) 0.0511(19) 0.0010(16) 0.0181(14) 0.0003(15)
Cl3 0.0417(18) 0.0337(16) 0.0396(17) 0.0047(15) 0.0133(14) 0.0083(15)
Cl4 0.076(3) 0.070(3) 0.060(2) -0.002(2) 0.026(2) -0.012(2)
O1 0.089(6) 0.079(6) 0.073(5) 0.008(4) 0.027(4) 0.007(5)
O2 0.034(4) 0.022(4) 0.043(4) -0.014(3) 0.010(3) -0.005(3)
O3 0.044(5) 0.055(5) 0.056(5) 0.013(4) 0.005(4) 0.014(4)
O4 0.034(4) 0.027(4) 0.036(4) 0.004(3) 0.001(3) -0.005(3)
O5 0.032(4) 0.039(4) 0.034(4) -0.012(3) 0.019(3) -0.003(3)
O6 0.0292(14) 0.0296(14) 0.0291(14) 0.0000(11) 0.0107(10) 0.0002(11)
O7 0.019(3) 0.008(3) 0.039(4) 0.000(3) 0.014(3) 0.000(3)
O8 0.033(4) 0.025(4) 0.030(4) -0.002(3) 0.022(3) -0.008(3)
O9 0.045(4) 0.043(4) 0.052(4) -0.007(4) 0.024(3) -0.002(4)
O10 0.040(4) 0.029(4) 0.052(4) 0.001(4) 0.015(3) 0.008(3)
O11 0.024(4) 0.029(4) 0.041(4) 0.000(3) 0.003(3) 0.000(3)
O12 0.0218(14) 0.0224(14) 0.0238(14) -0.0005(11) 0.0071(10) 0.0018(11)
O13 0.029(4) 0.042(4) 0.045(4) -0.011(4) 0.013(3) -0.004(3)
O14 0.024(4) 0.035(4) 0.033(4) 0.000(3) 0.007(3) -0.001(3)
O15 0.0364(14) 0.0363(14) 0.0378(14) 0.0018(11) 0.0104(10) 0.0010(11)
O16 0.017(3) 0.018(3) 0.036(4) 0.002(3) 0.003(3) 0.004(3)
O17 0.024(4) 0.030(4) 0.031(4) -0.002(3) 0.005(3) -0.004(3)
O18 0.030(4) 0.020(3) 0.032(4) -0.006(3) 0.013(3) 0.003(3)
O19 0.0254(14) 0.0266(14) 0.0280(14) -0.0013(11) 0.0086(10) 0.0004(11)
O21 0.030(4) 0.020(3) 0.028(4) -0.004(3) 0.000(3) 0.000(3)
O22 0.026(4) 0.036(4) 0.055(4) 0.003(4) 0.009(3) 0.000(3)
O23 0.019(3) 0.030(4) 0.036(4) -0.013(3) 0.011(3) -0.004(3)
O24 0.020(3) 0.026(4) 0.035(4) -0.004(3) 0.013(3) 0.000(3)
O25 0.020(4) 0.026(4) 0.038(4) -0.002(3) 0.008(3) 0.001(3)
O26 0.017(3) 0.019(3) 0.036(4) -0.002(3) 0.000(3) -0.002(3)
O27 0.019(3) 0.016(3) 0.044(4) -0.010(3) 0.009(3) -0.008(3)
O28 0.026(4) 0.033(4) 0.038(4) -0.004(3) 0.016(3) -0.005(3)
O29 0.034(4) 0.031(4) 0.039(4) -0.010(3) 0.023(3) -0.006(3)
O30 0.032(4) 0.021(4) 0.043(4) 0.006(3) 0.016(3) 0.006(3)
O31 0.028(4) 0.024(4) 0.048(4) 0.011(3) 0.022(3) -0.003(3)
O32 0.016(3) 0.015(3) 0.037(4) -0.001(3) 0.013(3) -0.006(3)
O33 0.031(4) 0.015(3) 0.035(4) 0.005(3) 0.011(3) -0.003(3)
O34 0.035(4) 0.035(4) 0.046(4) 0.002(4) 0.014(3) -0.003(3)
O35 0.018(3) 0.020(3) 0.032(4) -0.002(3) 0.005(3) -0.009(3)
O36 0.0257(14) 0.0264(14) 0.0258(14) -0.0016(11) 0.0102(10) 0.0005(11)
O37 0.023(4) 0.021(4) 0.038(4) 0.005(3) 0.009(3) 0.001(3)
O38 0.0344(14) 0.0349(14) 0.0365(14) -0.0004(11) 0.0125(10) 0.0003(11)
O39 0.025(3) 0.023(4) 0.044(4) -0.007(3) 0.020(3) 0.002(3)
O40 0.0162(14) 0.0160(14) 0.0164(14) 0.0001(11) 0.0051(10) -0.0019(11)
O41 0.013(3) 0.013(3) 0.035(4) -0.005(3) 0.001(3) 0.003(3)
O42 0.033(4) 0.038(4) 0.032(4) -0.002(3) 0.019(3) -0.003(3)
O43 0.026(3) 0.011(3) 0.042(4) -0.003(3) 0.016(3) -0.008(3)
O44 0.011(3) 0.019(3) 0.029(4) -0.006(3) 0.004(3) 0.001(3)
O45 0.023(4) 0.024(4) 0.030(4) -0.006(3) 0.005(3) -0.005(3)
O46 0.031(4) 0.024(4) 0.045(4) 0.003(3) 0.016(3) -0.001(3)
O47 0.018(3) 0.010(3) 0.021(3) 0.000(3) 0.004(3) 0.008(3)
O48 0.0136(13) 0.0130(14) 0.0150(14) -0.0006(11) 0.0037(10) 0.0018(11)
O49 0.029(4) 0.028(4) 0.035(4) 0.010(3) 0.013(3) -0.008(3)
O50 0.022(4) 0.025(4) 0.039(4) 0.006(3) 0.012(3) 0.014(3)
O51 0.035(4) 0.034(4) 0.042(4) 0.007(3) 0.013(3) -0.001(3)
O52 0.020(4) 0.032(4) 0.032(4) -0.019(3) 0.006(3) 0.002(3)
O53 0.0179(14) 0.0191(14) 0.0198(14) -0.0009(11) 0.0074(10) -0.0009(11)
O54 0.023(3) 0.023(4) 0.047(4) 0.007(3) 0.018(3) 0.009(3)
O55 0.009(3) 0.024(3) 0.018(3) 0.003(3) 0.006(3) 0.004(3)
O56 0.0254(14) 0.0270(14) 0.0259(14) 0.0011(11) 0.0078(10) 0.0018(11)
O57 0.014(3) 0.022(3) 0.031(4) 0.007(3) 0.012(3) 0.000(3)
O58 0.0161(14) 0.0186(14) 0.0187(14) -0.0006(11) 0.0054(10) -0.0009(11)
O59 0.0197(14) 0.0209(14) 0.0224(14) 0.0001(11) 0.0072(10) -0.0003(11)
O60 0.016(3) 0.014(3) 0.016(3) 0.003(3) -0.004(3) -0.003(3)
O61 0.020(3) 0.039(4) 0.026(4) 0.000(3) 0.013(3) 0.003(3)
O62 0.0105(13) 0.0116(13) 0.0133(13) -0.0017(11) 0.0045(10) -0.0003(11)
O63 0.0211(14) 0.0221(14) 0.0237(14) -0.0010(11) 0.0077(10) 0.0009(11)
O64 0.018(3) 0.025(4) 0.037(4) 0.004(3) 0.011(3) 0.009(3)
O65 0.035(4) 0.013(3) 0.036(4) -0.007(3) 0.014(3) -0.007(3)
O66 0.024(4) 0.033(4) 0.036(4) -0.002(3) 0.016(3) 0.006(3)
O67 0.039(4) 0.033(4) 0.033(4) 0.000(3) 0.020(3) -0.010(3)
O68 0.030(4) 0.020(4) 0.036(4) 0.000(3) 0.007(3) -0.002(3)
O69 0.010(3) 0.021(3) 0.029(4) -0.002(3) 0.003(3) 0.007(3)
O70 0.027(4) 0.033(4) 0.028(4) -0.015(3) 0.007(3) -0.005(3)
O71 0.020(3) 0.023(4) 0.030(4) 0.002(3) 0.011(3) 0.003(3)
O72 0.017(3) 0.032(4) 0.039(4) -0.004(3) 0.013(3) -0.003(3)
O73 0.0279(14) 0.0261(14) 0.0281(14) 0.0010(11) 0.0092(10) -0.0013(11)
O74 0.030(4) 0.035(4) 0.037(4) 0.001(3) 0.020(3) 0.003(3)
O75 0.024(3) 0.026(4) 0.031(4) -0.014(3) 0.011(3) -0.007(3)
O76 0.031(4) 0.039(4) 0.028(4) -0.002(3) 0.013(3) 0.009(3)
O77 0.040(4) 0.041(4) 0.039(4) 0.007(4) 0.014(3) 0.006(4)
O78 0.026(3) 0.029(4) 0.029(4) -0.001(3) 0.015(3) 0.011(3)
O79 0.018(3) 0.019(3) 0.023(3) -0.007(3) 0.008(3) -0.002(3)
O80 0.016(3) 0.017(3) 0.036(4) -0.003(3) -0.001(3) 0.002(3)
O81 0.017(3) 0.018(3) 0.025(4) -0.012(3) 0.006(3) -0.010(3)
O82 0.027(4) 0.032(4) 0.037(4) 0.005(3) 0.004(3) -0.002(3)
O83 0.020(3) 0.028(4) 0.030(4) -0.008(3) 0.005(3) 0.000(3)
O84 0.029(4) 0.020(4) 0.036(4) 0.010(3) 0.004(3) -0.001(3)
O85 0.027(4) 0.036(4) 0.021(3) 0.004(3) 0.013(3) -0.008(3)
O86 0.012(3) 0.007(3) 0.037(4) -0.004(3) 0.005(3) -0.003(3)
O87 0.025(4) 0.026(4) 0.039(4) 0.012(3) 0.015(3) 0.007(3)
O88 0.030(4) 0.033(4) 0.032(4) -0.003(3) 0.018(3) 0.002(3)
O89 0.042(4) 0.026(4) 0.040(4) 0.001(3) 0.016(3) 0.001(3)
O90 0.021(3) 0.015(3) 0.020(3) -0.005(3) 0.011(3) 0.002(3)
O91 0.034(4) 0.027(4) 0.020(3) -0.011(3) 0.008(3) -0.004(3)
O92 0.037(4) 0.025(4) 0.049(4) 0.002(3) 0.011(3) 0.004(3)
O93 0.0190(14) 0.0177(14) 0.0204(14) 0.0004(11) 0.0066(10) 0.0002(11)
O94 0.041(4) 0.018(3) 0.052(4) -0.002(3) 0.023(3) 0.008(3)
O95 0.050(4) 0.035(4) 0.049(4) -0.004(4) 0.024(3) -0.003(4)
O96 0.0230(14) 0.0214(14) 0.0235(14) -0.0002(11) 0.0081(10) -0.0012(11)
O97 0.024(4) 0.024(4) 0.049(4) -0.002(3) 0.010(3) 0.006(3)
O98 0.020(3) 0.028(4) 0.033(4) 0.000(3) 0.009(3) -0.009(3)
O99 0.020(3) 0.029(4) 0.021(3) -0.002(3) 0.006(3) -0.001(3)
O100 0.032(4) 0.020(4) 0.039(4) 0.000(3) 0.007(3) -0.009(3)
O101 0.024(4) 0.029(4) 0.036(4) 0.004(3) 0.015(3) 0.010(3)
O102 0.0207(14) 0.0201(14) 0.0206(14) 0.0005(11) 0.0051(10) 0.0013(11)
O103 0.033(4) 0.021(4) 0.036(4) -0.004(3) 0.011(3) -0.005(3)
O104 0.049(4) 0.036(4) 0.043(4) 0.015(4) 0.014(3) 0.001(4)
O105 0.034(4) 0.040(4) 0.050(4) -0.003(4) 0.023(3) 0.002(3)
O106 0.039(4) 0.049(4) 0.062(4) 0.002(4) 0.035(3) -0.002(4)
O107 0.040(4) 0.049(5) 0.057(4) -0.003(4) 0.027(3) -0.003(4)
O108 0.026(4) 0.049(4) 0.040(4) -0.003(4) 0.018(3) -0.006(3)
O109 0.033(4) 0.030(4) 0.031(4) 0.003(3) 0.014(3) 0.004(3)
O110 0.042(4) 0.055(5) 0.062(5) 0.011(4) 0.025(3) 0.010(4)
O111 0.039(4) 0.030(4) 0.031(4) -0.009(3) 0.017(3) -0.009(3)
O112 0.026(4) 0.037(4) 0.059(4) -0.020(4) 0.021(3) -0.001(3)
O113 0.071(5) 0.063(5) 0.067(5) 0.000(4) 0.018(4) -0.017(4)
O114 0.063(5) 0.064(5) 0.067(5) 0.002(4) 0.013(4) -0.012(4)
O115 0.041(4) 0.049(4) 0.052(4) 0.009(4) 0.013(3) 0.016(4)
O116 0.061(5) 0.035(4) 0.068(5) 0.006(4) 0.022(4) 0.010(4)
O117 0.041(4) 0.023(4) 0.062(5) 0.008(4) 0.015(3) 0.012(3)
O118 0.085(6) 0.097(6) 0.126(6) 0.003(5) 0.037(4) 0.018(5)
O119 0.041(4) 0.053(5) 0.070(5) -0.006(4) 0.022(4) -0.010(4)
O120 0.063(5) 0.041(5) 0.078(5) -0.007(4) 0.013(4) 0.001(4)
O121 0.061(5) 0.056(5) 0.049(5) 0.004(4) 0.008(4) -0.003(4)
O122 0.110(6) 0.117(6) 0.120(6) -0.008(5) 0.046(5) 0.007(5)
O123 0.066(7) 0.092(8) 0.082(7) -0.010(6) 0.029(5) -0.002(6)
O124 0.056(5) 0.038(4) 0.050(4) -0.010(4) 0.015(4) 0.005(4)
O125 0.068(5) 0.050(5) 0.053(5) -0.007(4) 0.023(4) -0.018(4)
O126 0.080(5) 0.046(5) 0.066(5) 0.001(4) 0.033(4) 0.004(4)
O127 0.053(5) 0.063(5) 0.063(5) 0.001(4) 0.020(4) -0.004(4)
O128 0.0521(14) 0.0540(14) 0.0541(14) -0.0005(12) 0.0171(10) 0.0013(12)
O129 0.063(5) 0.046(5) 0.059(5) -0.008(4) 0.020(4) 0.006(4)
O130 0.087(6) 0.098(6) 0.095(6) 0.004(5) 0.031(4) -0.003(5)
O131 0.103(6) 0.097(6) 0.107(6) -0.014(5) 0.042(4) -0.005(5)
O132 0.032(4) 0.033(4) 0.035(4) -0.017(3) 0.018(3) -0.001(3)
O133 0.041(4) 0.039(4) 0.022(4) 0.009(3) 0.006(3) 0.009(3)
O134 0.086(6) 0.088(6) 0.087(6) -0.013(5) 0.029(4) -0.015(5)
O135 0.059(5) 0.066(5) 0.099(6) -0.021(4) 0.024(4) -0.006(4)
O136 0.053(4) 0.035(4) 0.058(5) 0.000(4) 0.023(3) -0.015(4)
O137 0.0462(14) 0.0444(14) 0.0465(14) -0.0009(11) 0.0147(10) -0.0002(11)
O138 0.033(4) 0.037(4) 0.048(4) -0.001(3) 0.023(3) 0.010(3)
O139 0.065(5) 0.057(5) 0.069(5) 0.010(4) 0.038(4) 0.019(4)
O140 0.028(4) 0.034(4) 0.049(4) 0.005(3) 0.017(3) -0.009(3)
O141 0.087(5) 0.062(5) 0.082(5) 0.002(4) 0.026(4) -0.007(4)
O142 0.066(5) 0.062(5) 0.063(5) 0.011(4) 0.017(4) -0.017(4)
O143 0.061(5) 0.057(5) 0.063(5) 0.008(4) 0.016(4) 0.015(4)
O144 0.047(4) 0.046(4) 0.064(5) 0.009(4) 0.015(4) 0.009(4)
O145 0.068(5) 0.056(5) 0.066(5) 0.010(4) 0.010(4) 0.013(4)
O146 0.027(4) 0.039(4) 0.027(4) -0.013(3) 0.018(3) 0.000(3)
O147 0.035(4) 0.038(4) 0.044(4) -0.009(4) 0.017(3) -0.002(3)
O148 0.015(3) 0.033(4) 0.025(4) -0.001(3) 0.010(3) 0.001(3)
O149 0.0261(14) 0.0263(14) 0.0275(14) 0.0020(11) 0.0075(10) 0.0010(11)
O150 0.038(4) 0.026(4) 0.047(4) 0.002(4) 0.006(3) -0.009(3)
O151 0.036(4) 0.039(4) 0.051(4) -0.017(4) 0.009(3) -0.003(4)
O152 0.091(3) 0.094(3) 0.088(3) 0.001(2) 0.027(2) -0.002(2)
O153 0.092(7) 0.061(6) 0.072(7) 0.005(6) 0.025(6) 0.018(6)
O154 0.079(7) 0.089(7) 0.058(6) -0.022(6) 0.014(6) -0.018(6)
O155 0.058(6) 0.092(7) 0.039(5) -0.016(5) 0.011(5) 0.021(5)
O156 0.029(4) 0.027(4) 0.055(4) 0.008(4) 0.009(3) 0.001(3)
O157 0.057(5) 0.053(5) 0.050(5) 0.009(4) 0.014(4) 0.002(4)
O158 0.036(4) 0.044(4) 0.068(5) -0.008(4) 0.021(3) 0.003(4)
O159 0.047(4) 0.041(4) 0.042(4) -0.006(4) 0.005(4) -0.007(4)
O160 0.040(4) 0.049(4) 0.056(5) -0.019(4) 0.011(4) 0.002(4)
O161 0.026(4) 0.048(4) 0.046(4) -0.019(4) 0.019(3) -0.002(3)
O162 0.020(3) 0.041(4) 0.028(4) 0.002(3) 0.016(3) -0.006(3)
O163 0.027(4) 0.041(4) 0.038(4) 0.016(4) 0.001(3) 0.006(3)
O164 0.045(4) 0.045(4) 0.063(5) 0.006(4) 0.018(4) -0.013(4)
O165 0.046(4) 0.063(5) 0.062(5) -0.001(4) 0.016(4) 0.014(4)
O166 0.045(4) 0.039(4) 0.048(4) -0.005(4) 0.013(3) -0.020(4)
O167 0.0229(14) 0.0243(14) 0.0246(14) -0.0020(11) 0.0083(10) -0.0006(11)
O168 0.042(4) 0.040(4) 0.040(4) 0.008(4) -0.001(4) 0.002(4)
O169 0.024(4) 0.070(6) 0.046(5) 0.019(5) 0.009(4) 0.001(4)
O170 0.038(4) 0.054(5) 0.055(5) -0.011(4) 0.001(4) 0.001(4)
O171 0.045(5) 0.046(5) 0.060(5) 0.002(4) -0.007(4) 0.001(4)
O172 0.025(4) 0.037(4) 0.052(5) -0.003(4) -0.004(3) -0.005(3)
O66W 0.123(6) 0.134(6) 0.133(6) 0.003(5) 0.045(5) 0.000(5)
O67W 0.163(7) 0.166(7) 0.162(7) -0.009(5) 0.053(5) -0.002(5)
O175 0.113(3) 0.115(3) 0.116(3) -0.005(2) 0.033(2) 0.001(2)
O176 0.113(9) 0.104(8) 0.149(9) -0.040(7) 0.034(7) 0.036(7)
O177 0.064(3) 0.061(3) 0.064(3) 0.000(2) 0.021(2) -0.008(2)
O178 0.137(3) 0.134(3) 0.135(3) 0.001(2) 0.038(2) -0.004(2)
O179 0.046(6) 0.105(8) 0.110(8) -0.003(7) 0.039(5) -0.002(6)
O180 0.084(6) 0.104(8) 0.145(8) 0.004(7) 0.074(5) -0.033(6)
O181 0.100(8) 0.072(7) 0.123(9) 0.000(7) 0.038(6) 0.036(6)
O182 0.150(11) 0.176(11) 0.115(10) -0.006(8) 0.043(8) 0.027(9)
O183 0.070(6) 0.034(5) 0.049(5) -0.003(4) 0.010(5) 0.018(5)
O184 0.092(3) 0.091(3) 0.093(3) 0.004(2) 0.025(2) -0.005(2)
O185 0.092(3) 0.096(3) 0.096(3) 0.004(2) 0.026(2) -0.001(2)
O186 0.127(3) 0.126(3) 0.126(3) -0.001(2) 0.037(2) 0.004(2)
O187 0.223(13) 0.211(13) 0.225(13) 0.019(10) 0.040(10) -0.009(10)
O188 0.178(12) 0.175(12) 0.124(10) 0.005(9) 0.036(9) 0.012(9)
O189 0.186(12) 0.187(12) 0.174(11) 0.008(9) 0.063(9) -0.007(9)
O190 0.265(13) 0.249(13) 0.261(13) -0.016(11) 0.059(10) 0.014(11)
O20 0.035(4) 0.030(4) 0.037(4) -0.003(3) 0.025(3) -0.011(3)
O1W 0.061(6) 0.087(8) 0.092(7) 0.005(6) 0.039(5) -0.003(6)
O2W 0.071(6) 0.066(6) 0.080(6) -0.037(5) 0.029(5) 0.002(5)
O3W 0.038(4) 0.056(6) 0.070(5) -0.011(5) 0.039(4) -0.018(4)
O4W 0.054(6) 0.061(6) 0.074(6) 0.037(5) 0.024(5) 0.017(5)
O5W 0.115(12) 0.116(12) 0.080(11) 0.021(10) 0.038(9) 0.014(10)
O6W 0.144(13) 0.124(13) 0.146(13) -0.009(11) 0.029(10) -0.030(11)
O7W 0.115(3) 0.115(3) 0.115(3) 0.001(2) 0.034(2) 0.002(2)
O5W' 0.047(6) 0.049(6) 0.043(6) 0.008(5) 0.014(5) 0.014(5)
O6W' 0.155(13) 0.145(13) 0.135(13) 0.000(11) 0.050(10) -0.003(11)
O7W' 0.088(11) 0.055(10) 0.061(10) -0.003(9) -0.006(8) -0.017(9)
O9W 0.066(6) 0.049(6) 0.068(6) -0.018(5) 0.027(5) 0.002(5)
O10W 0.092(7) 0.072(7) 0.102(8) 0.020(6) 0.037(6) -0.012(6)
O11W 0.029(2) 0.033(2) 0.038(2) -0.002(2) 0.0124(18) -0.005(2)
O12W 0.079(7) 0.074(7) 0.078(7) -0.014(6) 0.005(6) -0.011(6)
O13W 0.097(8) 0.091(8) 0.122(8) -0.038(7) 0.034(7) -0.008(7)
O14W 0.093(8) 0.080(7) 0.077(7) 0.003(6) 0.010(6) -0.020(6)
O15W 0.106(8) 0.081(8) 0.111(8) 0.018(7) 0.029(7) -0.008(7)
O16W 0.100(7) 0.052(6) 0.114(8) -0.010(6) 0.053(6) -0.015(6)
O17W 0.065(6) 0.080(7) 0.111(8) 0.015(6) 0.038(6) 0.005(6)
O18W 0.047(3) 0.044(3) 0.051(3) -0.002(2) 0.0152(19) 0.005(2)
O19W 0.066(7) 0.075(7) 0.148(9) 0.007(7) 0.030(6) 0.042(5)
O20W 0.069(5) 0.062(6) 0.110(6) -0.005(5) 0.068(4) 0.013(5)
O21W 0.061(6) 0.063(6) 0.076(6) -0.022(5) 0.038(4) 0.014(5)
O22W 0.112(8) 0.077(7) 0.059(7) 0.010(6) 0.012(6) 0.042(6)
O23W 0.082(3) 0.080(3) 0.078(3) 0.001(2) 0.026(2) 0.008(2)
O24W 0.116(9) 0.206(12) 0.133(9) -0.004(8) 0.083(6) -0.005(8)
O25W 0.077(7) 0.105(8) 0.087(7) 0.027(6) 0.038(5) 0.000(6)
O26W 0.123(9) 0.115(9) 0.097(8) 0.039(7) 0.007(7) 0.027(8)
O27W 0.068(3) 0.059(3) 0.064(3) 0.000(2) 0.017(2) -0.008(2)
O28W 0.034(4) 0.054(5) 0.058(5) -0.020(4) 0.027(4) 0.004(4)
O29W 0.062(5) 0.045(5) 0.062(5) 0.028(4) 0.040(4) 0.021(4)
O30W 0.058(5) 0.043(5) 0.052(5) -0.019(4) 0.022(4) 0.013(4)
O31W 0.085(7) 0.067(6) 0.042(5) -0.004(5) 0.011(5) -0.030(5)
O32W 0.045(6) 0.045(5) 0.070(6) -0.024(5) 0.001(5) -0.010(5)
O33W 0.061(5) 0.053(6) 0.066(5) 0.004(5) 0.039(4) -0.018(5)
O34W 0.057(6) 0.135(9) 0.086(7) 0.025(7) 0.037(5) -0.007(6)
O35W 0.091(7) 0.080(7) 0.075(7) 0.024(6) 0.031(6) -0.001(6)
O36W 0.126(9) 0.117(9) 0.127(9) -0.021(8) 0.057(7) -0.048(7)
O37W 0.054(6) 0.095(7) 0.052(6) -0.027(5) 0.020(5) 0.007(5)
O38W 0.082(6) 0.057(6) 0.089(6) -0.035(5) 0.060(4) -0.004(5)
O39W 0.036(5) 0.059(6) 0.054(5) 0.006(5) 0.015(4) 0.013(5)
O41W 0.020(4) 0.033(4) 0.061(5) -0.013(4) 0.016(4) 0.013(4)
O42W 0.044(5) 0.046(5) 0.098(7) -0.012(5) 0.024(5) 0.006(5)
O43W 0.043(5) 0.035(5) 0.077(7) 0.000(5) 0.002(5) 0.016(4)
O44W 0.037(5) 0.054(6) 0.061(5) 0.002(5) 0.025(4) -0.011(4)
O45W 0.045(5) 0.043(5) 0.060(5) 0.009(5) 0.025(4) 0.004(4)
O46W 0.024(4) 0.054(6) 0.077(6) 0.005(5) 0.013(4) 0.013(4)
O47W 0.054(6) 0.053(6) 0.042(5) -0.012(5) 0.014(4) -0.013(5)
O48W 0.044(5) 0.054(6) 0.050(5) 0.014(5) 0.021(4) 0.008(4)
O49W 0.041(5) 0.033(5) 0.073(6) 0.018(5) 0.006(5) -0.009(4)
O50W 0.051(5) 0.033(5) 0.060(6) 0.005(5) 0.019(4) 0.004(4)
O51W 0.041(5) 0.055(6) 0.060(6) -0.003(5) 0.022(4) 0.002(5)
O52W 0.042(5) 0.053(5) 0.053(5) 0.017(5) 0.013(4) -0.010(4)
O53W 0.044(5) 0.042(5) 0.053(5) -0.013(4) 0.026(4) 0.012(4)
O54W 0.035(2) 0.035(3) 0.042(3) 0.001(2) 0.0134(19) -0.005(2)
O55W 0.013(4) 0.050(5) 0.050(5) -0.015(4) 0.003(4) 0.007(4)
O56W 0.052(3) 0.045(3) 0.043(3) 0.002(2) 0.0226(19) 0.002(2)
O57W 0.036(2) 0.035(2) 0.043(3) -0.001(2) 0.0140(19) 0.005(2)
O58W 0.041(5) 0.044(5) 0.073(6) 0.036(5) 0.007(5) 0.012(4)
O59W 0.040(5) 0.027(4) 0.048(5) 0.006(4) 0.011(4) 0.013(4)
O60W 0.035(5) 0.041(5) 0.086(7) -0.007(5) 0.018(5) -0.015(4)
O61W 0.038(5) 0.024(4) 0.067(5) 0.007(4) 0.025(4) -0.003(4)
O62W 0.022(4) 0.018(4) 0.063(5) 0.001(4) 0.009(4) -0.009(3)
O63W 0.036(5) 0.054(6) 0.088(7) -0.005(5) 0.019(5) 0.016(5)
O64W 0.025(4) 0.034(5) 0.046(5) -0.007(4) 0.008(4) -0.010(4)
O65W 0.034(4) 0.022(4) 0.066(5) 0.002(4) 0.032(4) 0.000(4)
C1 0.0231(14) 0.0237(14) 0.0237(14) -0.0009(12) 0.0074(10) 0.0004(12)
C2 0.037(5) 0.020(5) 0.022(5) 0.003(4) 0.008(4) 0.001(4)
C3 0.021(4) 0.023(5) 0.032(5) -0.002(4) 0.017(3) 0.006(4)
C4 0.0211(14) 0.0209(14) 0.0214(14) -0.0002(12) 0.0069(10) 0.0002(12)
C5 0.0268(14) 0.0254(14) 0.0259(14) 0.0005(12) 0.0072(10) -0.0008(12)
C6 0.0280(14) 0.0278(14) 0.0280(14) 0.0005(12) 0.0085(10) 0.0006(12)
C7 0.015(4) 0.020(4) 0.018(4) 0.007(4) 0.005(3) -0.004(4)
C8 0.017(4) 0.015(4) 0.028(5) 0.000(4) 0.011(3) -0.001(4)
C9 0.038(5) 0.029(5) 0.022(4) 0.001(4) 0.021(4) 0.008(4)
C10 0.027(5) 0.037(5) 0.035(5) 0.004(4) 0.015(4) -0.006(4)
C11 0.024(5) 0.036(5) 0.026(5) -0.003(4) 0.000(4) 0.000(4)
C12 0.031(5) 0.033(5) 0.048(5) 0.002(4) 0.011(4) -0.004(4)
C13 0.237(14) 0.244(14) 0.245(14) 0.003(11) 0.082(10) -0.012(11)
C14 0.069(6) 0.068(6) 0.066(6) 0.006(5) 0.023(5) 0.000(5)
C15 0.018(4) 0.035(5) 0.045(5) -0.002(4) 0.015(4) 0.001(4)
C16 0.206(14) 0.221(14) 0.216(14) 0.008(11) 0.063(10) -0.008(11)
C17 0.060(6) 0.066(6) 0.062(6) -0.017(5) 0.020(4) 0.007(5)
C18 0.0173(14) 0.0179(14) 0.0187(14) -0.0005(11) 0.0057(10) 0.0008(11)
C19 0.066(8) 0.103(10) 0.110(10) 0.008(8) 0.051(7) -0.020(8)
C20 0.039(5) 0.046(5) 0.048(5) -0.002(5) 0.021(4) -0.003(4)
C21 0.067(9) 0.088(10) 0.079(9) -0.016(8) 0.033(7) 0.005(8)
C22 0.030(5) 0.026(5) 0.042(5) 0.004(4) 0.018(4) -0.007(4)
C23 0.077(9) 0.071(9) 0.066(8) 0.012(7) 0.031(7) -0.027(7)
C24 0.034(5) 0.028(5) 0.050(5) 0.014(4) 0.006(4) -0.001(4)
C25 0.070(9) 0.085(9) 0.054(8) -0.025(8) 0.005(7) -0.018(8)
C26 0.044(5) 0.040(5) 0.049(6) 0.001(5) 0.009(4) 0.008(5)
C27 0.300(14) 0.327(14) 0.317(14) 0.016(12) 0.093(10) -0.002(12)
C28 0.160(7) 0.151(7) 0.154(7) -0.004(6) 0.048(5) 0.003(6)
C29 0.082(10) 0.057(8) 0.066(9) 0.008(8) 0.001(8) -0.008(8)
C30 0.067(6) 0.056(6) 0.072(6) -0.001(5) 0.011(5) -0.006(5)
C31 0.108(7) 0.107(7) 0.107(7) 0.000(5) 0.036(5) 0.004(5)
C32 0.178(13) 0.173(13) 0.164(13) -0.008(11) 0.051(10) 0.014(11)
C33 0.159(13) 0.156(13) 0.143(12) 0.002(10) 0.038(9) -0.026(10)
C34 0.093(7) 0.100(7) 0.096(7) -0.004(5) 0.025(5) -0.008(5)
C35 0.116(3) 0.114(3) 0.114(3) 0.000(2) 0.031(2) 0.000(2)
C36 0.120(7) 0.127(7) 0.117(7) -0.005(6) 0.039(5) -0.001(6)
C37 0.063(9) 0.065(9) 0.065(8) -0.017(7) 0.013(7) 0.013(7)
C38 0.024(5) 0.036(5) 0.039(5) 0.006(4) -0.001(4) 0.000(4)
C39 0.140(12) 0.129(12) 0.123(12) 0.007(10) 0.028(9) 0.017(10)
C40 0.037(5) 0.025(5) 0.032(5) -0.009(4) 0.001(4) 0.005(4)
C41 0.076(9) 0.024(6) 0.051(8) -0.003(6) 0.009(7) 0.018(6)
C42 0.058(6) 0.046(6) 0.044(5) 0.005(5) 0.015(4) 0.006(5)
C43 0.186(14) 0.170(13) 0.196(14) -0.005(11) 0.043(10) -0.003(11)
C44 0.111(7) 0.106(7) 0.111(7) -0.001(5) 0.035(5) -0.013(5)
C45 0.105(11) 0.085(10) 0.103(10) -0.011(9) 0.034(8) 0.018(9)
C46 0.094(7) 0.091(7) 0.091(6) -0.002(5) 0.030(5) -0.004(5)
C47 0.0635(15) 0.0641(15) 0.0649(15) -0.0003(12) 0.0197(10) -0.0001(12)
C48 0.137(7) 0.135(7) 0.140(7) 0.000(6) 0.042(5) -0.001(6)
C49 0.215(14) 0.203(14) 0.209(14) -0.009(11) 0.061(10) 0.009(11)
C50 0.047(5) 0.041(5) 0.043(5) 0.001(4) 0.024(4) 0.006(4)
C51 0.100(3) 0.099(3) 0.101(3) -0.001(2) 0.027(2) 0.000(2)
C52 0.040(5) 0.022(5) 0.045(5) -0.006(4) 0.020(4) -0.008(4)
C53 0.124(3) 0.122(3) 0.124(3) 0.000(2) 0.035(2) 0.002(2)
C54 0.050(6) 0.036(5) 0.054(6) 0.013(5) 0.006(4) -0.005(5)
C55 0.067(9) 0.059(9) 0.087(10) -0.004(8) 0.010(8) 0.014(7)
C56 0.042(5) 0.048(6) 0.053(6) -0.002(5) 0.009(4) 0.007(5)
C57 0.031(6) 0.051(7) 0.043(7) -0.012(6) 0.011(5) -0.003(6)
C58 0.033(5) 0.051(6) 0.040(5) 0.000(5) 0.008(4) 0.003(5)
C59 0.060(8) 0.077(9) 0.028(6) -0.012(6) 0.015(6) 0.015(7)
C60 0.030(5) 0.039(5) 0.027(5) -0.007(4) 0.001(4) 0.009(4)
C61 0.064(8) 0.074(9) 0.076(9) 0.018(7) 0.033(7) 0.004(7)
C62 0.033(5) 0.031(5) 0.055(6) 0.004(5) 0.006(4) 0.009(4)
C67 0.103(11) 0.082(10) 0.106(10) 0.029(9) 0.036(8) 0.018(9)
C68 0.049(5) 0.038(5) 0.051(5) -0.001(5) 0.020(4) 0.002(5)
C69 0.045(7) 0.037(7) 0.084(8) -0.031(6) 0.035(6) -0.018(6)
C70 0.035(5) 0.031(5) 0.046(5) 0.011(4) 0.008(4) 0.000(4)
C71 0.031(5) 0.026(5) 0.033(5) -0.009(4) -0.004(4) 0.004(4)
C72 0.063(6) 0.061(6) 0.070(6) -0.012(5) 0.015(5) 0.004(5)
C73 0.070(9) 0.075(9) 0.100(10) -0.021(8) 0.005(8) -0.027(8)
C74 0.026(5) 0.034(5) 0.032(5) 0.001(4) 0.008(4) -0.002(4)
C75 0.101(7) 0.107(7) 0.108(7) 0.004(6) 0.027(5) 0.001(5)
C76 0.140(12) 0.161(13) 0.133(12) 0.030(10) 0.046(9) -0.002(10)
C77 0.0362(14) 0.0349(15) 0.0363(14) 0.0003(12) 0.0100(10) -0.0005(12)
C78 0.117(11) 0.136(12) 0.111(11) 0.010(9) 0.062(8) 0.016(9)
C79 0.024(5) 0.030(5) 0.045(5) 0.000(4) 0.003(4) 0.001(4)
C80 0.064(6) 0.073(6) 0.079(6) -0.003(5) 0.028(5) -0.016(5)
C81 0.309(14) 0.313(14) 0.307(14) 0.010(12) 0.090(10) 0.003(12)
C82 0.122(7) 0.125(7) 0.123(7) 0.000(6) 0.042(5) -0.006(6)
C83 0.088(10) 0.110(11) 0.096(10) 0.013(9) 0.036(8) 0.022(9)
C84 0.050(6) 0.070(6) 0.073(6) -0.007(5) 0.017(5) 0.002(5)
C85 0.036(5) 0.036(5) 0.050(5) 0.003(4) 0.014(4) 0.002(4)
C86 0.247(14) 0.236(14) 0.240(14) 0.000(11) 0.070(10) 0.002(11)

loop_
_atom_type_symbol
_atom_type_description
_atom_type_scat_dispersion_real
_atom_type_scat_dispersion_imag
_atom_type_scat_source
C C 0.0033 0.0016 'International Tables Vol C Tables 4.2.6.8 and 6.1.1.4'
H H 0.0000 0.0000 'International Tables Vol C Tables 4.2.6.8 and 6.1.1.4'
O O 0.0106 0.0060 'International Tables Vol C Tables 4.2.6.8 and 6.1.1.4'
Cl Cl 0.1484 0.1585 'International Tables Vol C Tables 4.2.6.8 and 6.1.1.4'
Ni Ni 0.3393 1.1124 'International Tables Vol C Tables 4.2.6.8 and 6.1.1.4'
Dy Dy -0.1892 4.4098 'International Tables Vol C Tables 4.2.6.8 and 6.1.1.4'

loop_
_geom_angle_atom_site_label_1
_geom_angle_atom_site_label_2
_geom_angle_atom_site_label_3
_geom_angle
_geom_angle_site_symmetry_1
_geom_angle_site_symmetry_3
O62 Dy1 O58 100.1(3) . .
O62 Dy1 O40 71.8(3) . .
O58 Dy1 O40 141.6(2) . .
O62 Dy1 O43 71.7(2) . .
O58 Dy1 O43 142.9(3) . .
O40 Dy1 O43 71.7(3) . .
O62 Dy1 O35 138.8(2) . .
O58 Dy1 O35 68.2(3) . .
O40 Dy1 O35 93.0(3) . .
O43 Dy1 O35 140.6(3) . .
O62 Dy1 O17 138.0(3) . .
O58 Dy1 O17 69.6(3) . .
O40 Dy1 O17 140.5(3) . .
O43 Dy1 O17 92.2(3) . .
O35 Dy1 O17 76.8(3) . .
O62 Dy1 O93 61.5(2) . .
O58 Dy1 O93 81.0(3) . .
O40 Dy1 O93 122.2(2) . .
O43 Dy1 O93 63.0(3) . .
O35 Dy1 O93 144.7(3) . .
O17 Dy1 O93 76.6(3) . .
O62 Dy1 O81 61.6(2) . .
O58 Dy1 O81 79.2(2) . .
O40 Dy1 O81 63.8(2) . .
O43 Dy1 O81 122.7(3) . .
O35 Dy1 O81 77.3(2) . .
O17 Dy1 O81 145.0(3) . .
O93 Dy1 O81 114.4(2) . .
O62 Dy1 O102 137.4(3) . .
O58 Dy1 O102 122.5(2) . .
O40 Dy1 O102 73.3(2) . .
O43 Dy1 O102 74.7(2) . .
O35 Dy1 O102 66.0(2) . .
O17 Dy1 O102 67.7(3) . .
O93 Dy1 O102 122.6(2) . .
O81 Dy1 O102 120.8(2) . .
O62 Dy1 Ni6 72.81(19) . .
O58 Dy1 Ni6 172.78(17) . .
O40 Dy1 Ni6 35.79(17) . .
O43 Dy1 Ni6 36.6(2) . .
O35 Dy1 Ni6 116.4(2) . .
O17 Dy1 Ni6 116.4(2) . .
O93 Dy1 Ni6 96.11(18) . .
O81 Dy1 Ni6 96.09(18) . .
O102 Dy1 Ni6 64.58(17) . .
O62 Dy1 Dy11 177.57(19) . .
O58 Dy1 Dy11 77.52(17) . .
O40 Dy1 Dy11 110.14(17) . .
O43 Dy1 Dy11 110.16(18) . .
O35 Dy1 Dy11 40.40(18) . .
O17 Dy1 Dy11 41.1(2) . .
O93 Dy1 Dy11 117.68(17) . .
O81 Dy1 Dy11 117.67(17) . .
O102 Dy1 Dy11 45.05(17) . .
Ni6 Dy1 Dy11 109.61(3) . .
O62 Dy1 Dy2 35.86(16) . .
O58 Dy1 Dy2 117.24(18) . .
O40 Dy1 Dy2 78.46(17) . .
O43 Dy1 Dy2 38.82(18) . .
O35 Dy1 Dy2 171.1(2) . .
O17 Dy1 Dy2 111.4(2) . .
O93 Dy1 Dy2 43.76(18) . .
O81 Dy1 Dy2 96.47(17) . .
O102 Dy1 Dy2 113.13(16) . .
Ni6 Dy1 Dy2 57.51(3) . .
Dy11 Dy1 Dy2 145.34(2) . .
O62 Dy2 O47 138.6(2) . .
O62 Dy2 O63 138.9(3) . .
O47 Dy2 O63 76.0(3) . .
O62 Dy2 O43 72.6(2) . .
O47 Dy2 O43 140.0(3) . .
O63 Dy2 O43 92.1(3) . .
O62 Dy2 O56 99.7(3) . .
O47 Dy2 O56 69.4(3) . .
O63 Dy2 O56 68.6(3) . .
O43 Dy2 O56 141.4(3) . .
O62 Dy2 O32 73.3(3) . .
O47 Dy2 O32 92.7(3) . .
O63 Dy2 O32 138.2(3) . .
O43 Dy2 O32 70.8(3) . .
O56 Dy2 O32 144.7(3) . .
O62 Dy2 O93 61.9(2) . .
O47 Dy2 O93 144.8(3) . .
O63 Dy2 O93 77.1(3) . .
O43 Dy2 O93 62.9(3) . .
O56 Dy2 O93 79.9(3) . .
O32 Dy2 O93 122.5(3) . .
O62 Dy2 O90 138.0(3) . .
O47 Dy2 O90 66.4(2) . .
O63 Dy2 O90 66.2(3) . .
O43 Dy2 O90 73.8(2) . .
O56 Dy2 O90 122.3(3) . .
O32 Dy2 O90 72.3(2) . .
O93 Dy2 O90 121.1(2) . .
O62 Dy2 O86 61.7(2) . .
O47 Dy2 O86 77.0(2) . .
O63 Dy2 O86 144.9(2) . .
O43 Dy2 O86 122.9(3) . .
O56 Dy2 O86 81.2(3) . .
O32 Dy2 O86 64.9(3) . .
O93 Dy2 O86 115.5(2) . .
O90 Dy2 O86 121.1(2) . .
O62 Dy2 Ni6 72.88(19) . .
O47 Dy2 Ni6 116.7(2) . .
O63 Dy2 Ni6 116.25(19) . .
O43 Dy2 Ni6 36.3(2) . .
O56 Dy2 Ni6 172.53(19) . .
O32 Dy2 Ni6 34.98(17) . .
O93 Dy2 Ni6 95.45(18) . .
O90 Dy2 Ni6 65.09(17) . .
O86 Dy2 Ni6 95.79(18) . .
O62 Dy2 Dy22 176.90(19) . .
O47 Dy2 Dy22 40.03(17) . .
O63 Dy2 Dy22 40.42(19) . .
O43 Dy2 Dy22 110.02(18) . .
O56 Dy2 Dy22 77.22(19) . .
O32 Dy2 Dy22 108.98(18) . .
O93 Dy2 Dy22 117.50(17) . .
O90 Dy2 Dy22 45.11(17) . .
O86 Dy2 Dy22 117.06(15) . .
Ni6 Dy2 Dy22 110.20(3) . .
O62 Dy2 Dy1 36.72(16) . .
O47 Dy2 Dy1 171.4(2) . .
O63 Dy2 Dy1 111.63(18) . .
O43 Dy2 Dy1 38.92(18) . .
O56 Dy2 Dy1 116.4(2) . .
O32 Dy2 Dy1 78.98(18) . .
O93 Dy2 Dy1 43.52(18) . .
O90 Dy2 Dy1 112.43(16) . .
O86 Dy2 Dy1 97.23(15) . .
Ni6 Dy2 Dy1 57.02(3) . .
Dy22 Dy2 Dy1 145.16(2) . .
O42 Dy3 O54 140.1(3) . .
O42 Dy3 O7 72.3(3) . .
O54 Dy3 O7 145.8(3) . .
O42 Dy3 O59 80.7(3) . .
O54 Dy3 O59 73.6(3) . .
O7 Dy3 O59 111.9(3) . .
O42 Dy3 O161 146.0(3) . .
O54 Dy3 O161 71.0(3) . .
O7 Dy3 O161 82.2(3) . .
O59 Dy3 O161 130.8(3) . .
O42 Dy3 O11 73.4(3) . .
O54 Dy3 O11 120.8(3) . .
O7 Dy3 O11 71.0(3) . .
O59 Dy3 O11 151.7(3) . .
O161 Dy3 O11 77.2(3) . .
O42 Dy3 O99 78.2(3) . .
O54 Dy3 O99 70.8(3) . .
O7 Dy3 O99 141.0(3) . .
O59 Dy3 O99 87.4(3) . .
O161 Dy3 O99 111.2(3) . .
O11 Dy3 O99 76.5(3) . .
O42 Dy3 O38 112.8(3) . .
O54 Dy3 O38 77.7(3) . .
O7 Dy3 O38 78.2(3) . .
O59 Dy3 O38 57.1(3) . .
O161 Dy3 O38 82.7(3) . .
O11 Dy3 O38 145.0(3) . .
O99 Dy3 O38 138.1(3) . .
O42 Dy3 Ni7 36.6(2) . .
O54 Dy3 Ni7 137.5(2) . .
O7 Dy3 Ni7 72.8(2) . .
O59 Dy3 Ni7 114.70(19) . .
O161 Dy3 Ni7 114.5(2) . .
O11 Dy3 Ni7 37.6(2) . .
O99 Dy3 Ni7 68.24(17) . .
O38 Dy3 Ni7 143.3(2) . .
O42 Dy3 Dy4 122.1(2) . .
O54 Dy3 Dy4 40.9(2) . .
O7 Dy3 Dy4 121.55(18) . .
O59 Dy3 Dy4 41.34(18) . .
O161 Dy3 Dy4 90.4(2) . .
O11 Dy3 Dy4 161.4(2) . .
O99 Dy3 Dy4 95.62(17) . .
O38 Dy3 Dy4 43.4(2) . .
Ni7 Dy3 Dy4 153.68(4) . .
O42 Dy3 Dy30 38.4(2) . .
O54 Dy3 Dy30 157.5(2) . .
O7 Dy3 Dy30 38.4(2) . .
O59 Dy3 Dy30 85.18(17) . .
O161 Dy3 Dy30 120.6(2) . .
O11 Dy3 Dy30 81.60(19) . .
O99 Dy3 Dy30 116.56(17) . .
O38 Dy3 Dy30 84.50(19) . .
Ni7 Dy3 Dy30 58.85(3) . .
Dy4 Dy3 Dy30 116.86(2) . .
O42 Dy3 Dy25 76.4(2) . .
O54 Dy3 Dy25 138.5(2) . .
O7 Dy3 Dy25 36.45(17) . .
O59 Dy3 Dy25 145.76(18) . .
O161 Dy3 Dy25 69.8(2) . .
O11 Dy3 Dy25 35.9(2) . .
O99 Dy3 Dy25 112.02(18) . .
O38 Dy3 Dy25 109.9(2) . .
Ni7 Dy3 Dy25 54.31(4) . .
Dy4 Dy3 Dy25 150.16(3) . .
Dy30 Dy3 Dy25 61.119(16) . .
O54 Dy4 O57 145.0(3) . .
O54 Dy4 O59 72.6(3) . .
O57 Dy4 O59 73.7(2) . .
O54 Dy4 O22W 141.7(4) . .
O57 Dy4 O22W 73.2(4) . .
O59 Dy4 O22W 143.6(4) . .
O54 Dy4 O94 65.5(3) . .
O57 Dy4 O94 115.7(3) . .
O59 Dy4 O94 77.9(3) . .
O22W Dy4 O94 103.4(4) . .
O54 Dy4 O95 116.0(3) . .
O57 Dy4 O95 64.7(3) . .
O59 Dy4 O95 77.6(3) . .
O22W Dy4 O95 74.8(4) . .
O94 Dy4 O95 53.4(3) . .
O54 Dy4 O38 77.3(3) . .
O57 Dy4 O38 76.8(3) . .
O59 Dy4 O38 56.9(3) . .
O22W Dy4 O38 127.6(4) . .
O94 Dy4 O38 128.3(3) . .
O95 Dy4 O38 127.0(3) . .
O54 Dy4 O24W 102.5(5) . .
O57 Dy4 O24W 90.8(5) . .
O59 Dy4 O24W 127.7(4) . .
O22W Dy4 O24W 67.5(6) . .
O94 Dy4 O24W 148.9(5) . .
O95 Dy4 O24W 139.8(5) . .
O38 Dy4 O24W 71.1(5) . .
O54 Dy4 O27W 72.9(3) . .
O57 Dy4 O27W 141.9(3) . .
O59 Dy4 O27W 143.5(3) . .
O22W Dy4 O27W 68.9(4) . .
O94 Dy4 O27W 77.3(4) . .
O95 Dy4 O27W 107.5(4) . .
O38 Dy4 O27W 125.0(4) . .
O24W Dy4 O27W 71.7(5) . .
O54 Dy4 C9 90.6(3) . .
O57 Dy4 C9 88.6(3) . .
O59 Dy4 C9 73.3(3) . .
O22W Dy4 C9 91.0(4) . .
O94 Dy4 C9 27.6(3) . .
O95 Dy4 C9 26.1(3) . .
O38 Dy4 C9 130.2(3) . .
O24W Dy4 C9 157.6(5) . .
O27W Dy4 C9 95.4(4) . .
O54 Dy4 Dy23 105.46(19) . .
O57 Dy4 Dy23 40.41(17) . .
O59 Dy4 Dy23 42.05(19) . .
O22W Dy4 Dy23 112.1(3) . .
O94 Dy4 Dy23 115.1(2) . .
O95 Dy4 Dy23 85.8(2) . .
O38 Dy4 Dy23 42.7(2) . .
O24W Dy4 Dy23 95.5(4) . .
O27W Dy4 Dy23 166.1(3) . .
C9 Dy4 Dy23 98.4(2) . .
O54 Dy4 Dy3 40.20(18) . .
O57 Dy4 Dy3 105.58(17) . .
O59 Dy4 Dy3 40.86(18) . .
O22W Dy4 Dy3 169.9(4) . .
O94 Dy4 Dy3 86.3(2) . .
O95 Dy4 Dy3 114.1(2) . .
O38 Dy4 Dy3 43.6(2) . .
O24W Dy4 Dy3 102.7(4) . .
O27W Dy4 Dy3 111.1(3) . .
C9 Dy4 Dy3 99.0(2) . .
Dy23 Dy4 Dy3 65.381(16) . .
O62 Dy5 O65 138.5(3) . .
O62 Dy5 O40 72.1(3) . .
O65 Dy5 O40 92.7(3) . .
O62 Dy5 O36 136.8(3) . .
O65 Dy5 O36 78.0(3) . .
O40 Dy5 O36 141.2(3) . .
O62 Dy5 O8 100.4(3) . .
O65 Dy5 O8 68.5(3) . .
O40 Dy5 O8 142.8(3) . .
O36 Dy5 O8 68.2(3) . .
O62 Dy5 O32 71.7(3) . .
O65 Dy5 O32 140.0(3) . .
O40 Dy5 O32 70.2(2) . .
O36 Dy5 O32 92.9(3) . .
O8 Dy5 O32 143.6(3) . .
O62 Dy5 O81 62.6(2) . .
O65 Dy5 O81 76.0(3) . .
O40 Dy5 O81 64.5(2) . .
O36 Dy5 O81 144.2(2) . .
O8 Dy5 O81 79.5(2) . .
O32 Dy5 O81 122.7(2) . .
O62 Dy5 O86 62.0(2) . .
O65 Dy5 O86 144.4(2) . .
O40 Dy5 O86 122.9(2) . .
O36 Dy5 O86 74.9(3) . .
O8 Dy5 O86 80.1(2) . .
O32 Dy5 O86 64.7(2) . .
O81 Dy5 O86 115.2(3) . .
O62 Dy5 O75 137.0(2) . .
O65 Dy5 O75 67.6(3) . .
O40 Dy5 O75 73.7(3) . .
O36 Dy5 O75 67.9(3) . .
O8 Dy5 O75 122.6(3) . .
O32 Dy5 O75 72.8(3) . .
O81 Dy5 O75 122.1(2) . .
O86 Dy5 O75 120.8(2) . .
O62 Dy5 Ni6 72.66(17) . .
O65 Dy5 Ni6 116.4(2) . .
O40 Dy5 Ni6 35.52(17) . .
O36 Dy5 Ni6 116.96(18) . .
O8 Dy5 Ni6 173.1(2) . .
O32 Dy5 Ni6 35.30(17) . .
O81 Dy5 Ni6 96.58(16) . .
O86 Dy5 Ni6 96.57(16) . .
O75 Dy5 Ni6 64.37(17) . .
O62 Dy5 Dy8 177.30(17) . .
O65 Dy5 Dy8 41.1(2) . .
O40 Dy5 Dy8 110.4(2) . .
O36 Dy5 Dy8 41.7(2) . .
O8 Dy5 Dy8 77.0(2) . .
O32 Dy5 Dy8 110.0(2) . .
O81 Dy5 Dy8 117.17(18) . .
O86 Dy5 Dy8 116.67(17) . .
O75 Dy5 Dy8 45.60(17) . .
Ni6 Dy5 Dy8 109.97(4) . .
O62 Dy5 Dy1 36.85(16) . .
O65 Dy5 Dy1 111.07(19) . .
O40 Dy5 Dy1 38.6(2) . .
O36 Dy5 Dy1 170.48(19) . .
O8 Dy5 Dy1 117.2(2) . .
O32 Dy5 Dy1 78.26(18) . .
O81 Dy5 Dy1 44.47(16) . .
O86 Dy5 Dy1 97.81(17) . .
O75 Dy5 Dy1 112.04(17) . .
Ni6 Dy5 Dy1 57.00(3) . .
Dy8 Dy5 Dy1 144.99(2) . .
O83 Dy6 O64 141.4(3) . .
O83 Dy6 O132 85.3(3) . .
O64 Dy6 O132 92.8(3) . .
O83 Dy6 O65 85.5(3) . .
O64 Dy6 O65 74.0(3) . .
O132 Dy6 O65 144.6(3) . .
O83 Dy6 O8 73.3(3) . .
O64 Dy6 O8 68.9(3) . .
O132 Dy6 O8 75.4(3) . .
O65 Dy6 O8 69.2(3) . .
O83 Dy6 O72 101.9(3) . .
O64 Dy6 O72 105.1(3) . .
O132 Dy6 O72 137.7(3) . .
O65 Dy6 O72 77.7(3) . .
O8 Dy6 O72 146.8(3) . .
O83 Dy6 O57W 137.0(3) . .
O64 Dy6 O57W 77.7(3) . .
O132 Dy6 O57W 73.1(3) . .
O65 Dy6 O57W 132.4(3) . .
O8 Dy6 O57W 132.2(3) . .
O72 Dy6 O57W 73.8(3) . .
O83 Dy6 O26 65.9(3) . .
O64 Dy6 O26 151.4(3) . .
O132 Dy6 O26 79.0(3) . .
O65 Dy6 O26 127.0(3) . .
O8 Dy6 O26 133.1(3) . .
O72 Dy6 O26 66.9(3) . .
O57W Dy6 O26 73.7(3) . .
O83 Dy6 Dy8 122.15(19) . .
O64 Dy6 Dy8 38.5(2) . .
O132 Dy6 Dy8 129.5(2) . .
O65 Dy6 Dy8 38.1(2) . .
O8 Dy6 Dy8 74.2(2) . .
O72 Dy6 Dy8 81.7(2) . .
O57W Dy6 Dy8 99.9(2) . .
O26 Dy6 Dy8 148.6(2) . .
O83 Dy6 Dy12 111.0(2) . .
O64 Dy6 Dy12 34.5(2) . .
O132 Dy6 Dy12 71.1(2) . .
O65 Dy6 Dy12 80.58(18) . .
O8 Dy6 Dy12 38.6(2) . .
O72 Dy6 Dy12 138.7(2) . .
O57W Dy6 Dy12 96.7(2) . .
O26 Dy6 Dy12 150.1(2) . .
Dy8 Dy6 Dy12 59.944(16) . .
O83 Dy6 Dy5 69.79(19) . .
O64 Dy6 Dy5 75.02(19) . .
O132 Dy6 Dy5 110.8(2) . .
O65 Dy6 Dy5 34.5(2) . .
O8 Dy6 Dy5 36.20(19) . .
O72 Dy6 Dy5 110.78(18) . .
O57W Dy6 Dy5 152.6(2) . .
O26 Dy6 Dy5 133.54(18) . .
Dy8 Dy6 Dy5 55.859(15) . .
Dy12 Dy6 Dy5 61.378(14) . .
O83 Dy6 Dy17 79.0(2) . .
O64 Dy6 Dy17 136.8(2) . .
O132 Dy6 Dy17 109.1(2) . .
O65 Dy6 Dy17 102.56(18) . .
O8 Dy6 Dy17 151.6(2) . .
O72 Dy6 Dy17 35.5(2) . .
O57W Dy6 Dy17 74.0(2) . .
O26 Dy6 Dy17 31.7(2) . .
Dy8 Dy6 Dy17 116.90(2) . .
Dy12 Dy6 Dy17 169.87(2) . .
Dy5 Dy6 Dy17 126.081(19) . .
O82 Dy7 O147 88.8(3) . .
O82 Dy7 O44 143.2(3) . .
O147 Dy7 O44 91.6(3) . .
O82 Dy7 O35 85.0(3) . .
O147 Dy7 O35 143.2(3) . .
O44 Dy7 O35 73.0(3) . .
O82 Dy7 O58 74.1(3) . .
O147 Dy7 O58 75.7(3) . .
O44 Dy7 O58 70.4(2) . .
O35 Dy7 O58 67.7(3) . .
O82 Dy7 O11W 137.6(3) . .
O147 Dy7 O11W 74.0(3) . .
O44 Dy7 O11W 77.1(3) . .
O35 Dy7 O11W 131.0(3) . .
O58 Dy7 O11W 134.3(3) . .
O82 Dy7 O88 99.3(3) . .
O147 Dy7 O88 139.0(3) . .
O44 Dy7 O88 104.2(3) . .
O35 Dy7 O88 77.8(3) . .
O58 Dy7 O88 145.3(3) . .
O11W Dy7 O88 73.1(3) . .
O82 Dy7 O39 65.3(3) . .
O147 Dy7 O39 80.0(3) . .
O44 Dy7 O39 150.6(3) . .
O35 Dy7 O39 128.5(3) . .
O58 Dy7 O39 132.7(2) . .
O11W Dy7 O39 73.5(3) . .
O88 Dy7 O39 67.6(3) . .
O82 Dy7 Dy11 121.0(2) . .
O147 Dy7 Dy11 127.6(2) . .
O44 Dy7 Dy11 38.2(2) . .
O35 Dy7 Dy11 37.07(19) . .
O58 Dy7 Dy11 73.57(16) . .
O11W Dy7 Dy11 99.54(19) . .
O88 Dy7 Dy11 81.79(18) . .
O39 Dy7 Dy11 149.4(2) . .
O82 Dy7 Dy13 112.8(2) . .
O147 Dy7 Dy13 69.6(2) . .
O44 Dy7 Dy13 35.41(19) . .
O35 Dy7 Dy13 79.5(2) . .
O58 Dy7 Dy13 39.47(17) . .
O11W Dy7 Dy13 97.4(2) . .
O88 Dy7 Dy13 138.53(18) . .
O39 Dy7 Dy13 149.7(2) . .
Dy11 Dy7 Dy13 59.611(17) . .
O82 Dy7 Dy1 69.8(2) . .
O147 Dy7 Dy1 109.7(2) . .
O44 Dy7 Dy1 75.51(19) . .
O35 Dy7 Dy1 34.77(19) . .
O58 Dy7 Dy1 34.52(19) . .
O11W Dy7 Dy1 152.41(19) . .
O88 Dy7 Dy1 110.8(2) . .
O39 Dy7 Dy1 133.83(19) . .
Dy11 Dy7 Dy1 55.768(15) . .
Dy13 Dy7 Dy1 60.896(15) . .
O82 Dy7 Dy19 77.0(2) . .
O147 Dy7 Dy19 111.0(2) . .
O44 Dy7 Dy19 135.81(19) . .
O35 Dy7 Dy19 102.8(2) . .
O58 Dy7 Dy19 150.23(18) . .
O11W Dy7 Dy19 73.8(2) . .
O88 Dy7 Dy19 35.37(18) . .
O39 Dy7 Dy19 32.7(2) . .
Dy11 Dy7 Dy19 116.77(2) . .
Dy13 Dy7 Dy19 170.19(2) . .
Dy1 Dy7 Dy19 125.91(2) . .
O34 Dy8 O20 72.8(3) . .
O34 Dy8 O65 139.6(3) . .
O20 Dy8 O65 91.7(3) . .
O34 Dy8 O36 92.1(3) . .
O20 Dy8 O36 141.7(3) . .
O65 Dy8 O36 77.2(3) . .
O34 Dy8 O64 141.0(3) . .
O20 Dy8 O64 140.6(3) . .
O65 Dy8 O64 71.9(3) . .
O36 Dy8 O64 70.6(3) . .
O34 Dy8 O24 69.3(3) . .
O20 Dy8 O24 68.8(3) . .
O65 Dy8 O24 139.9(3) . .
O36 Dy8 O24 139.0(3) . .
O64 Dy8 O24 100.8(3) . .
O34 Dy8 O73 131.0(3) . .
O20 Dy8 O73 69.5(3) . .
O65 Dy8 O73 71.8(3) . .
O36 Dy8 O73 136.6(3) . .
O64 Dy8 O73 71.4(3) . .
O24 Dy8 O73 68.6(3) . .
O34 Dy8 O70 70.9(3) . .
O20 Dy8 O70 131.5(3) . .
O65 Dy8 O70 136.6(3) . .
O36 Dy8 O70 70.6(3) . .
O64 Dy8 O70 70.4(3) . .
O24 Dy8 O70 68.9(3) . .
O73 Dy8 O70 114.5(3) . .
O34 Dy8 O75 71.1(3) . .
O20 Dy8 O75 73.1(3) . .
O65 Dy8 O75 68.7(3) . .
O36 Dy8 O75 68.8(3) . .
O64 Dy8 O75 128.0(3) . .
O24 Dy8 O75 131.2(3) . .
O73 Dy8 O75 123.5(3) . .
O70 Dy8 O75 122.0(2) . .
O34 Dy8 Dy5 109.3(2) . .
O20 Dy8 Dy5 110.2(2) . .
O65 Dy8 Dy5 40.82(19) . .
O36 Dy8 Dy5 41.16(19) . .
O64 Dy8 Dy5 80.8(2) . .
O24 Dy8 Dy5 178.44(19) . .
O73 Dy8 Dy5 112.3(2) . .
O70 Dy8 Dy5 111.5(2) . .
O75 Dy8 Dy5 47.3(2) . .
O34 Dy8 Dy18 40.1(2) . .
O20 Dy8 Dy18 90.4(2) . .
O65 Dy8 Dy18 177.5(2) . .
O36 Dy8 Dy18 100.3(2) . .
O64 Dy8 Dy18 107.26(19) . .
O24 Dy8 Dy18 42.37(18) . .
O73 Dy8 Dy18 110.3(2) . .
O70 Dy8 Dy18 41.6(2) . .
O75 Dy8 Dy18 110.66(19) . .
Dy5 Dy8 Dy18 136.93(2) . .
O34 Dy8 Dy24 90.3(2) . .
O20 Dy8 Dy24 39.26(19) . .
O65 Dy8 Dy24 100.8(2) . .
O36 Dy8 Dy24 177.5(2) . .
O64 Dy8 Dy24 107.51(19) . .
O24 Dy8 Dy24 42.36(18) . .
O73 Dy8 Dy24 41.0(2) . .
O70 Dy8 Dy24 110.4(2) . .
O75 Dy8 Dy24 111.98(19) . .
Dy5 Dy8 Dy24 137.55(2) . .
Dy18 Dy8 Dy24 81.63(2) . .
O61 Dy9 O52 138.7(3) . .
O61 Dy9 O51 72.0(3) . .
O52 Dy9 O51 147.9(3) . .
O61 Dy9 O25 72.1(3) . .
O52 Dy9 O25 121.0(3) . .
O51 Dy9 O25 70.2(3) . .
O61 Dy9 O41 79.5(3) . .
O52 Dy9 O41 74.4(3) . .
O51 Dy9 O41 111.9(3) . .
O25 Dy9 O41 149.4(3) . .
O61 Dy9 O49 112.0(3) . .
O52 Dy9 O49 80.2(3) . .
O51 Dy9 O49 77.7(3) . .
O25 Dy9 O49 144.6(3) . .
O41 Dy9 O49 58.2(3) . .
O61 Dy9 O63W 144.8(3) . .
O52 Dy9 O63W 73.3(3) . .
O51 Dy9 O63W 81.2(3) . .
O25 Dy9 O63W 77.7(3) . .
O41 Dy9 O63W 132.8(3) . .
O49 Dy9 O63W 83.1(3) . .
O61 Dy9 O71 76.9(3) . .
O52 Dy9 O71 70.7(3) . .
O51 Dy9 O71 138.9(3) . .
O25 Dy9 O71 75.2(3) . .
O41 Dy9 O71 87.5(3) . .
O49 Dy9 O71 140.1(3) . .
O63W Dy9 O71 112.5(3) . .
O61 Dy9 Ni3 35.7(2) . .
O52 Dy9 Ni3 136.0(2) . .
O51 Dy9 Ni3 72.6(2) . .
O25 Dy9 Ni3 37.36(19) . .
O41 Dy9 Ni3 112.5(2) . .
O49 Dy9 Ni3 141.9(2) . .
O63W Dy9 Ni3 114.7(3) . .
O71 Dy9 Ni3 66.5(2) . .
O61 Dy9 Dy14 121.5(2) . .
O52 Dy9 Dy14 42.4(2) . .
O51 Dy9 Dy14 121.5(2) . .
O25 Dy9 Dy14 163.16(19) . .
O41 Dy9 Dy14 42.0(2) . .
O49 Dy9 Dy14 43.9(2) . .
O63W Dy9 Dy14 91.8(3) . .
O71 Dy9 Dy14 97.4(2) . .
Ni3 Dy9 Dy14 152.54(3) . .
O61 Dy9 Dy15 37.9(2) . .
O52 Dy9 Dy15 158.5(2) . .
O51 Dy9 Dy15 38.4(2) . .
O25 Dy9 Dy15 79.98(19) . .
O41 Dy9 Dy15 84.79(18) . .
O49 Dy9 Dy15 84.2(2) . .
O63W Dy9 Dy15 119.5(2) . .
O71 Dy9 Dy15 114.60(18) . .
Ni3 Dy9 Dy15 57.65(3) . .
Dy14 Dy9 Dy15 116.80(2) . .
O61 Dy9 Dy28 75.7(2) . .
O52 Dy9 Dy28 139.11(19) . .
O51 Dy9 Dy28 36.9(2) . .
O25 Dy9 Dy28 34.76(19) . .
O41 Dy9 Dy28 145.38(17) . .
O49 Dy9 Dy28 110.3(2) . .
O63W Dy9 Dy28 69.2(3) . .
O71 Dy9 Dy28 109.53(19) . .
Ni3 Dy9 Dy28 53.89(3) . .
Dy14 Dy9 Dy28 151.29(2) . .
Dy15 Dy9 Dy28 60.844(16) . .
O34W Dy10 O39 76.2(4) . .
O34W Dy10 O26 140.1(4) . .
O39 Dy10 O26 143.7(3) . .
O34W Dy10 O83 100.1(4) . .
O39 Dy10 O83 116.3(3) . .
O26 Dy10 O83 65.3(3) . .
O34W Dy10 O82 75.2(4) . .
O39 Dy10 O82 64.3(3) . .
O26 Dy10 O82 115.2(3) . .
O83 Dy10 O82 53.9(3) . .
O34W Dy10 O53 144.5(3) . .
O39 Dy10 O53 73.3(3) . .
O26 Dy10 O53 71.8(3) . .
O83 Dy10 O53 78.0(3) . .
O82 Dy10 O53 75.5(3) . .
O34W Dy10 O27 131.5(4) . .
O39 Dy10 O27 77.2(3) . .
O26 Dy10 O27 75.8(3) . .
O83 Dy10 O27 128.0(3) . .
O82 Dy10 O27 126.0(3) . .
O53 Dy10 O27 57.3(3) . .
O34W Dy10 O36W 67.1(5) . .
O39 Dy10 O36W 86.1(4) . .
O26 Dy10 O36W 107.5(4) . .
O83 Dy10 O36W 151.7(4) . .
O82 Dy10 O36W 136.7(5) . .
O53 Dy10 O36W 127.4(4) . .
O27 Dy10 O36W 71.3(4) . .
O34W Dy10 O23W 69.0(5) . .
O39 Dy10 O23W 144.9(4) . .
O26 Dy10 O23W 71.3(4) . .
O83 Dy10 O23W 75.5(4) . .
O82 Dy10 O23W 109.7(4) . .
O53 Dy10 O23W 141.0(4) . .
O27 Dy10 O23W 123.3(3) . .
O36W Dy10 O23W 76.3(5) . .
O34W Dy10 C5 90.7(4) . .
O39 Dy10 C5 89.7(3) . .
O26 Dy10 C5 88.7(3) . .
O83 Dy10 C5 26.9(3) . .
O82 Dy10 C5 27.4(3) . .
O53 Dy10 C5 71.6(3) . .
O27 Dy10 C5 128.9(3) . .
O36W Dy10 C5 157.8(5) . .
O23W Dy10 C5 95.3(4) . .
O34W Dy10 Dy17 171.3(3) . .
O39 Dy10 Dy17 105.5(2) . .
O26 Dy10 Dy17 39.15(19) . .
O83 Dy10 Dy17 86.8(2) . .
O82 Dy10 Dy17 113.3(2) . .
O53 Dy10 Dy17 41.91(17) . .
O27 Dy10 Dy17 42.5(2) . .
O36W Dy10 Dy17 104.3(4) . .
O23W Dy10 Dy17 108.2(3) . .
C5 Dy10 Dy17 97.8(3) . .
O34W Dy10 Dy19 115.3(4) . .
O39 Dy10 Dy19 40.2(2) . .
O26 Dy10 Dy19 104.3(2) . .
O83 Dy10 Dy19 115.62(19) . .
O82 Dy10 Dy19 84.6(2) . .
O53 Dy10 Dy19 42.06(18) . .
O27 Dy10 Dy19 43.15(17) . .
O36W Dy10 Dy19 92.6(4) . .
O23W Dy10 Dy19 165.7(3) . .
C5 Dy10 Dy19 98.2(2) . .
Dy17 Dy10 Dy19 65.394(19) . .
O22 Dy11 O15 74.2(3) . .
O22 Dy11 O35 142.2(3) . .
O15 Dy11 O35 92.1(3) . .
O22 Dy11 O17 91.8(3) . .
O15 Dy11 O17 142.9(3) . .
O35 Dy11 O17 78.2(3) . .
O22 Dy11 O44 139.1(3) . .
O15 Dy11 O44 139.3(3) . .
O35 Dy11 O44 72.2(3) . .
O17 Dy11 O44 71.7(3) . .
O22 Dy11 O10 67.6(3) . .
O15 Dy11 O10 67.9(3) . .
O35 Dy11 O10 139.7(3) . .
O17 Dy11 O10 138.2(3) . .
O44 Dy11 O10 100.0(3) . .
O22 Dy11 O100 69.1(3) . .
O15 Dy11 O100 130.7(3) . .
O35 Dy11 O100 136.7(3) . .
O17 Dy11 O100 70.5(3) . .
O44 Dy11 O100 70.1(3) . .
O10 Dy11 O100 68.3(3) . .
O22 Dy11 O102 74.5(3) . .
O15 Dy11 O102 73.4(3) . .
O35 Dy11 O102 67.8(3) . .
O17 Dy11 O102 69.8(3) . .
O44 Dy11 O102 128.7(2) . .
O10 Dy11 O102 131.4(3) . .
O100 Dy11 O102 124.0(3) . .
O22 Dy11 O87 130.6(3) . .
O15 Dy11 O87 69.2(3) . .
O35 Dy11 O87 71.7(2) . .
O17 Dy11 O87 137.0(3) . .
O44 Dy11 O87 70.3(3) . .
O10 Dy11 O87 68.6(3) . .
O100 Dy11 O87 113.4(3) . .
O102 Dy11 O87 122.6(3) . .
O22 Dy11 Dy1 111.0(2) . .
O15 Dy11 Dy1 110.9(2) . .
O35 Dy11 Dy1 41.01(18) . .
O17 Dy11 Dy1 42.0(2) . .
O44 Dy11 Dy1 81.75(18) . .
O10 Dy11 Dy1 178.3(2) . .
O100 Dy11 Dy1 112.21(18) . .
O102 Dy11 Dy1 46.92(17) . .
O87 Dy11 Dy1 112.39(17) . .
O22 Dy11 Dy37 90.3(2) . .
O15 Dy11 Dy37 38.3(2) . .
O35 Dy11 Dy37 100.42(19) . .
O17 Dy11 Dy37 177.95(19) . .
O44 Dy11 Dy37 106.48(18) . .
O10 Dy11 Dy37 42.6(2) . .
O100 Dy11 Dy37 109.95(18) . .
O102 Dy11 Dy37 111.20(18) . .
O87 Dy11 Dy37 40.96(18) . .
Dy1 Dy11 Dy37 137.25(2) . .
O22 Dy11 Dy36 38.3(2) . .
O15 Dy11 Dy36 90.2(2) . .
O35 Dy11 Dy36 177.7(2) . .
O17 Dy11 Dy36 99.68(19) . .
O44 Dy11 Dy36 106.37(17) . .
O10 Dy11 Dy36 41.9(2) . .
O100 Dy11 Dy36 41.12(19) . .
O102 Dy11 Dy36 112.38(16) . .
O87 Dy11 Dy36 109.65(17) . .
Dy1 Dy11 Dy36 137.37(2) . .
Dy37 Dy11 Dy36 81.68(2) . .
O64 Dy12 O84 142.0(3) . .
O64 Dy12 O36 73.9(3) . .
O84 Dy12 O36 85.1(3) . .
O64 Dy12 O133 93.0(3) . .
O84 Dy12 O133 85.6(3) . .
O36 Dy12 O133 143.8(3) . .
O64 Dy12 O8 68.5(3) . .
O84 Dy12 O8 74.5(3) . .
O36 Dy12 O8 68.9(3) . .
O133 Dy12 O8 74.9(3) . .
O64 Dy12 O52 150.8(3) . .
O84 Dy12 O52 65.9(3) . .
O36 Dy12 O52 127.8(3) . .
O133 Dy12 O52 78.7(3) . .
O8 Dy12 O52 133.6(3) . .
O64 Dy12 O62W 77.2(3) . .
O84 Dy12 O62W 137.4(3) . .
O36 Dy12 O62W 132.3(3) . .
O133 Dy12 O62W 73.9(3) . .
O8 Dy12 O62W 131.6(3) . .
O52 Dy12 O62W 73.6(3) . .
O64 Dy12 O71 103.9(3) . .
O84 Dy12 O71 101.9(3) . .
O36 Dy12 O71 77.6(3) . .
O133 Dy12 O71 138.6(3) . .
O8 Dy12 O71 146.5(3) . .
O52 Dy12 O71 68.1(3) . .
O62W Dy12 O71 73.5(3) . .
O64 Dy12 Dy8 38.1(2) . .
O84 Dy12 Dy8 122.0(2) . .
O36 Dy12 Dy8 38.3(2) . .
O133 Dy12 Dy8 129.1(2) . .
O8 Dy12 Dy8 73.6(2) . .
O52 Dy12 Dy8 149.2(2) . .
O62W Dy12 Dy8 99.5(2) . .
O71 Dy12 Dy8 81.16(19) . .
O64 Dy12 Dy6 34.9(2) . .
O84 Dy12 Dy6 111.5(2) . .
O36 Dy12 Dy6 80.2(2) . .
O133 Dy12 Dy6 70.8(2) . .
O8 Dy12 Dy6 37.79(19) . .
O52 Dy12 Dy6 149.57(19) . .
O62W Dy12 Dy6 96.67(19) . .
O71 Dy12 Dy6 137.83(19) . .
Dy8 Dy12 Dy6 59.671(16) . .
O64 Dy12 Dy5 74.87(19) . .
O84 Dy12 Dy5 70.14(19) . .
O36 Dy12 Dy5 34.2(2) . .
O133 Dy12 Dy5 110.2(2) . .
O8 Dy12 Dy5 36.20(18) . .
O52 Dy12 Dy5 134.31(18) . .
O62W Dy12 Dy5 152.0(2) . .
O71 Dy12 Dy5 110.65(17) . .
Dy8 Dy12 Dy5 55.651(15) . .
Dy6 Dy12 Dy5 60.965(14) . .
O64 Dy12 Dy9 136.6(2) . .
O84 Dy12 Dy9 78.2(2) . .
O36 Dy12 Dy9 102.7(2) . .
O133 Dy12 Dy9 109.5(2) . .
O8 Dy12 Dy9 152.00(19) . .
O52 Dy12 Dy9 32.2(2) . .
O62W Dy12 Dy9 74.36(19) . .
O71 Dy12 Dy9 36.38(19) . .
Dy8 Dy12 Dy9 117.12(2) . .
Dy6 Dy12 Dy9 170.19(2) . .
Dy5 Dy12 Dy9 126.146(18) . .
O94 Dy13 O44 142.6(3) . .
O94 Dy13 O146 86.8(3) . .
O44 Dy13 O146 92.5(3) . .
O94 Dy13 O17 86.1(3) . .
O44 Dy13 O17 73.8(3) . .
O146 Dy13 O17 145.8(3) . .
O94 Dy13 O59W 137.6(3) . .
O44 Dy13 O59W 76.7(3) . .
O146 Dy13 O59W 73.2(3) . .
O17 Dy13 O59W 130.5(3) . .
O94 Dy13 O99 100.7(3) . .
O44 Dy13 O99 104.2(3) . .
O146 Dy13 O99 138.4(3) . .
O17 Dy13 O99 75.8(3) . .
O59W Dy13 O99 74.1(3) . .
O94 Dy13 O58 74.0(3) . .
O44 Dy13 O58 69.5(2) . .
O146 Dy13 O58 76.8(3) . .
O17 Dy13 O58 69.0(3) . .
O59W Dy13 O58 133.1(3) . .
O99 Dy13 O58 144.7(3) . .
O94 Dy13 O54 65.8(3) . .
O44 Dy13 O54 150.4(3) . .
O146 Dy13 O54 78.7(3) . .
O17 Dy13 O54 127.5(3) . .
O59W Dy13 O54 73.7(3) . .
O99 Dy13 O54 67.9(3) . .
O58 Dy13 O54 133.6(2) . .
O94 Dy13 Dy11 122.0(2) . .
O44 Dy13 Dy11 38.15(19) . .
O146 Dy13 Dy11 128.8(2) . .
O17 Dy13 Dy11 37.6(2) . .
O59W Dy13 Dy11 99.2(2) . .
O99 Dy13 Dy11 81.4(2) . .
O58 Dy13 Dy11 73.04(18) . .
O54 Dy13 Dy11 149.30(18) . .
O94 Dy13 Dy7 111.1(2) . .
O44 Dy13 Dy7 35.75(17) . .
O146 Dy13 Dy7 70.9(2) . .
O17 Dy13 Dy7 80.6(2) . .
O59W Dy13 Dy7 97.3(2) . .
O99 Dy13 Dy7 138.70(19) . .
O58 Dy13 Dy7 38.16(17) . .
O54 Dy13 Dy7 149.60(19) . .
Dy11 Dy13 Dy7 59.725(17) . .
O94 Dy13 Dy1 69.8(3) . .
O44 Dy13 Dy1 75.7(2) . .
O146 Dy13 Dy1 111.2(2) . .
O17 Dy13 Dy1 35.58(19) . .
O59W Dy13 Dy1 152.2(2) . .
O99 Dy13 Dy1 109.8(2) . .
O58 Dy13 Dy1 35.14(17) . .
O54 Dy13 Dy1 133.83(19) . .
Dy11 Dy13 Dy1 55.827(16) . .
Dy7 Dy13 Dy1 60.980(15) . .
O94 Dy13 Dy3 78.7(2) . .
O44 Dy13 Dy3 135.34(17) . .
O146 Dy13 Dy3 110.0(2) . .
O17 Dy13 Dy3 101.3(2) . .
O59W Dy13 Dy3 74.0(2) . .
O99 Dy13 Dy3 35.19(19) . .
O58 Dy13 Dy3 151.47(17) . .
O54 Dy13 Dy3 33.01(18) . .
Dy11 Dy13 Dy3 116.36(2) . .
Dy7 Dy13 Dy3 170.19(2) . .
Dy1 Dy13 Dy3 125.581(19) . .
O50 Dy14 O26W 90.9(5) . .
O50 Dy14 O41 74.3(3) . .
O26W Dy14 O41 127.7(5) . .
O50 Dy14 O37W 72.9(3) . .
O26W Dy14 O37W 67.6(5) . .
O41 Dy14 O37W 143.9(3) . .
O50 Dy14 O84 115.8(3) . .
O26W Dy14 O84 149.4(4) . .
O41 Dy14 O84 76.6(3) . .
O37W Dy14 O84 104.8(4) . .
O50 Dy14 O52 145.5(3) . .
O26W Dy14 O52 101.8(5) . .
O41 Dy14 O52 72.5(3) . .
O37W Dy14 O52 141.6(3) . .
O84 Dy14 O52 64.9(3) . .
O50 Dy14 O85 63.8(3) . .
O26W Dy14 O85 141.1(5) . .
O41 Dy14 O85 75.8(3) . .
O37W Dy14 O85 76.5(3) . .
O84 Dy14 O85 54.1(3) . .
O52 Dy14 O85 115.8(3) . .
O50 Dy14 O31W 141.2(4) . .
O26W Dy14 O31W 72.3(5) . .
O41 Dy14 O31W 143.3(3) . .
O37W Dy14 O31W 68.4(4) . .
O84 Dy14 O31W 77.4(3) . .
O52 Dy14 O31W 73.2(4) . .
O85 Dy14 O31W 108.3(3) . .
O50 Dy14 O49 77.4(3) . .
O26W Dy14 O49 70.1(5) . .
O41 Dy14 O49 57.9(3) . .
O37W Dy14 O49 127.0(4) . .
O84 Dy14 O49 127.7(3) . .
O52 Dy14 O49 77.2(3) . .
O85 Dy14 O49 126.0(3) . .
O31W Dy14 O49 125.2(3) . .
O50 Dy14 C6 90.0(3) . .
O26W Dy14 C6 160.3(5) . .
O41 Dy14 C6 71.4(3) . .
O37W Dy14 C6 93.9(4) . .
O84 Dy14 C6 26.1(3) . .
O52 Dy14 C6 88.3(3) . .
O85 Dy14 C6 28.3(3) . .
O31W Dy14 C6 94.9(4) . .
O49 Dy14 C6 129.2(3) . .
O50 Dy14 Dy9 106.6(2) . .
O26W Dy14 Dy9 100.6(5) . .
O41 Dy14 Dy9 42.32(17) . .
O37W Dy14 Dy9 168.1(3) . .
O84 Dy14 Dy9 86.3(2) . .
O52 Dy14 Dy9 39.89(19) . .
O85 Dy14 Dy9 114.2(2) . .
O31W Dy14 Dy9 110.8(3) . .
O49 Dy14 Dy9 43.0(2) . .
C6 Dy14 Dy9 98.0(3) . .
O50 Dy14 Dy26 41.1(2) . .
O26W Dy14 Dy26 94.9(4) . .
O41 Dy14 Dy26 42.57(18) . .
O37W Dy14 Dy26 112.2(3) . .
O84 Dy14 Dy26 114.8(2) . .
O52 Dy14 Dy26 105.26(19) . .
O85 Dy14 Dy26 84.87(19) . .
O31W Dy14 Dy26 166.2(3) . .
O49 Dy14 Dy26 42.59(18) . .
C6 Dy14 Dy26 98.7(2) . .
Dy9 Dy14 Dy26 65.582(18) . .
O18 Dy15 O28 145.7(3) . .
O18 Dy15 O66 67.5(3) . .
O28 Dy15 O66 134.4(3) . .
O18 Dy15 O46 69.2(3) . .
O28 Dy15 O46 138.4(3) . .
O66 Dy15 O46 67.2(3) . .
O18 Dy15 O126 85.4(3) . .
O28 Dy15 O126 84.9(4) . .
O66 Dy15 O126 139.0(3) . .
O46 Dy15 O126 74.9(4) . .
O18 Dy15 O51 133.2(3) . .
O28 Dy15 O51 69.0(3) . .
O66 Dy15 O51 67.6(3) . .
O46 Dy15 O51 104.2(3) . .
O126 Dy15 O51 139.3(3) . .
O18 Dy15 O61 138.1(3) . .
O28 Dy15 O61 69.7(3) . .
O66 Dy15 O61 104.9(3) . .
O46 Dy15 O61 70.0(3) . .
O126 Dy15 O61 74.9(3) . .
O51 Dy15 O61 67.2(3) . .
O18 Dy15 O117 82.5(3) . .
O28 Dy15 O117 80.5(3) . .
O66 Dy15 O117 74.8(3) . .
O46 Dy15 O117 138.9(3) . .
O126 Dy15 O117 133.3(4) . .
O51 Dy15 O117 73.9(3) . .
O61 Dy15 O117 137.2(3) . .
O18 Dy15 O53W 73.0(3) . .
O28 Dy15 O53W 72.9(3) . .
O66 Dy15 O53W 127.1(3) . .
O46 Dy15 O53W 127.5(3) . .
O126 Dy15 O53W 66.9(3) . .
O51 Dy15 O53W 128.3(3) . .
O61 Dy15 O53W 128.0(3) . .
O117 Dy15 O53W 66.4(3) . .
O18 Dy15 Ni3 156.7(2) . .
O28 Dy15 Ni3 36.2(2) . .
O66 Dy15 Ni3 130.7(2) . .
O46 Dy15 Ni3 102.3(2) . .
O126 Dy15 Ni3 71.3(3) . .
O51 Dy15 Ni3 69.2(2) . .
O61 Dy15 Ni3 34.5(2) . .
O117 Dy15 Ni3 114.4(2) . .
O53W Dy15 Ni3 98.3(2) . .
O18 Dy15 Ni4 36.48(19) . .
O28 Dy15 Ni4 155.9(2) . .
O66 Dy15 Ni4 68.98(18) . .
O46 Dy15 Ni4 33.94(19) . .
O126 Dy15 Ni4 71.0(3) . .
O51 Dy15 Ni4 129.8(2) . .
O61 Dy15 Ni4 101.62(18) . .
O117 Dy15 Ni4 117.0(2) . .
O53W Dy15 Ni4 98.0(2) . .
Ni3 Dy15 Ni4 128.49(4) . .
O18 Dy15 Dy26 76.4(2) . .
O28 Dy15 Dy26 137.7(2) . .
O66 Dy15 Dy26 37.05(19) . .
O46 Dy15 Dy26 34.2(2) . .
O126 Dy15 Dy26 108.9(3) . .
O51 Dy15 Dy26 75.8(2) . .
O61 Dy15 Dy26 75.7(2) . .
O117 Dy15 Dy26 111.7(3) . .
O53W Dy15 Dy26 149.3(2) . .
Ni3 Dy15 Dy26 109.24(3) . .
Ni4 Dy15 Dy26 54.24(3) . .
O95 Dy16 O48 143.7(3) . .
O95 Dy16 O148 86.6(3) . .
O48 Dy16 O148 93.2(3) . .
O95 Dy16 O63 85.5(3) . .
O48 Dy16 O63 73.6(3) . .
O148 Dy16 O63 144.1(3) . .
O95 Dy16 O64W 138.4(4) . .
O48 Dy16 O64W 75.5(3) . .
O148 Dy16 O64W 74.9(3) . .
O63 Dy16 O64W 130.2(3) . .
O95 Dy16 O56 74.0(3) . .
O48 Dy16 O56 70.7(3) . .
O148 Dy16 O56 76.3(3) . .
O63 Dy16 O56 67.8(3) . .
O64W Dy16 O56 133.8(3) . .
O95 Dy16 O96 100.6(3) . .
O48 Dy16 O96 103.5(2) . .
O148 Dy16 O96 137.8(3) . .
O63 Dy16 O96 78.1(3) . .
O64W Dy16 O96 72.4(3) . .
O56 Dy16 O96 145.7(3) . .
O95 Dy16 O57 65.6(3) . .
O48 Dy16 O57 149.7(3) . .
O148 Dy16 O57 78.6(3) . .
O63 Dy16 O57 128.4(3) . .
O64W Dy16 O57 74.2(3) . .
O56 Dy16 O57 133.2(3) . .
O96 Dy16 O57 67.4(3) . .
O95 Dy16 Dy22 121.5(3) . .
O48 Dy16 Dy22 38.47(17) . .
O148 Dy16 Dy22 129.3(2) . .
O63 Dy16 Dy22 37.25(18) . .
O64W Dy16 Dy22 98.5(2) . .
O56 Dy16 Dy22 73.4(2) . .
O96 Dy16 Dy22 81.8(2) . .
O57 Dy16 Dy22 149.15(17) . .
O95 Dy16 Dy21 112.1(2) . .
O48 Dy16 Dy21 35.99(16) . .
O148 Dy16 Dy21 71.18(19) . .
O63 Dy16 Dy21 79.60(18) . .
O64W Dy16 Dy21 97.0(2) . .
O56 Dy16 Dy21 39.04(19) . .
O96 Dy16 Dy21 138.42(19) . .
O57 Dy16 Dy21 149.80(17) . .
Dy22 Dy16 Dy21 59.645(16) . .
O95 Dy16 Dy2 69.9(3) . .
O48 Dy16 Dy2 76.24(19) . .
O148 Dy16 Dy2 110.50(19) . .
O63 Dy16 Dy2 34.51(17) . .
O64W Dy16 Dy2 151.5(2) . .
O56 Dy16 Dy2 34.89(19) . .
O96 Dy16 Dy2 111.0(2) . .
O57 Dy16 Dy2 133.97(18) . .
Dy22 Dy16 Dy2 55.656(15) . .
Dy21 Dy16 Dy2 61.008(15) . .
O95 Dy16 Dy23 78.2(2) . .
O48 Dy16 Dy23 134.54(16) . .
O148 Dy16 Dy23 109.95(19) . .
O63 Dy16 Dy23 102.57(18) . .
O64W Dy16 Dy23 73.8(2) . .
O56 Dy16 Dy23 151.15(19) . .
O96 Dy16 Dy23 34.84(19) . .
O57 Dy16 Dy23 32.96(16) . .
Dy22 Dy16 Dy23 116.233(19) . .
Dy21 Dy16 Dy23 169.63(2) . .
Dy2 Dy16 Dy23 125.913(19) . .
O26 Dy17 O60 141.3(3) . .
O26 Dy17 O12 121.3(3) . .
O60 Dy17 O12 72.8(3) . .
O26 Dy17 O13 146.8(3) . .
O60 Dy17 O13 70.0(3) . .
O12 Dy17 O13 70.6(3) . .
O26 Dy17 O53 75.0(3) . .
O60 Dy17 O53 78.8(3) . .
O12 Dy17 O53 148.8(3) . .
O13 Dy17 O53 111.5(3) . .
O26 Dy17 O27 79.1(3) . .
O60 Dy17 O27 110.5(3) . .
O12 Dy17 O27 144.8(3) . .
O13 Dy17 O27 77.7(3) . .
O53 Dy17 O27 58.6(3) . .
O26 Dy17 O72 69.8(3) . .
O60 Dy17 O72 80.6(3) . .
O12 Dy17 O72 76.6(3) . .
O13 Dy17 O72 141.0(3) . .
O53 Dy17 O72 86.4(3) . .
O27 Dy17 O72 138.4(3) . .
O26 Dy17 O60W 73.3(3) . .
O60 Dy17 O60W 143.5(3) . .
O12 Dy17 O60W 77.6(3) . .
O13 Dy17 O60W 80.5(3) . .
O53 Dy17 O60W 133.5(3) . .
O27 Dy17 O60W 82.6(3) . .
O72 Dy17 O60W 112.8(3) . .
O26 Dy17 Ni5 137.0(2) . .
O60 Dy17 Ni5 37.0(2) . .
O12 Dy17 Ni5 37.01(18) . .
O13 Dy17 Ni5 72.5(2) . .
O53 Dy17 Ni5 112.35(19) . .
O27 Dy17 Ni5 142.20(19) . .
O72 Dy17 Ni5 68.6(2) . .
O60W Dy17 Ni5 114.1(3) . .
O26 Dy17 Dy10 41.8(2) . .
O60 Dy17 Dy10 121.72(19) . .
O12 Dy17 Dy10 162.83(19) . .
O13 Dy17 Dy10 121.2(2) . .
O53 Dy17 Dy10 42.97(18) . .
O27 Dy17 Dy10 43.56(18) . .
O72 Dy17 Dy10 95.8(2) . .
O60W Dy17 Dy10 91.6(3) . .
Ni5 Dy17 Dy10 153.36(3) . .
O26 Dy17 Dy20 138.06(19) . .
O60 Dy17 Dy20 75.63(18) . .
O12 Dy17 Dy20 34.97(19) . .
O13 Dy17 Dy20 37.4(2) . .
O53 Dy17 Dy20 145.62(18) . .
O27 Dy17 Dy20 110.24(18) . .
O72 Dy17 Dy20 111.4(2) . .
O60W Dy17 Dy20 67.9(2) . .
Ni5 Dy17 Dy20 54.16(3) . .
Dy10 Dy17 Dy20 150.48(2) . .
O26 Dy17 Dy29 158.3(2) . .
O60 Dy17 Dy29 35.65(18) . .
O12 Dy17 Dy29 80.05(18) . .
O13 Dy17 Dy29 38.2(2) . .
O53 Dy17 Dy29 84.44(18) . .
O27 Dy17 Dy29 84.49(19) . .
O72 Dy17 Dy29 116.2(2) . .
O60W Dy17 Dy29 118.7(2) . .
Ni5 Dy17 Dy29 57.71(3) . .
Dy10 Dy17 Dy29 117.03(2) . .
Dy20 Dy17 Dy29 61.447(17) . .
O9 Dy18 O34 73.8(3) . .
O9 Dy18 O61W 89.8(3) . .
O34 Dy18 O61W 141.9(3) . .
O9 Dy18 O70 141.0(3) . .
O34 Dy18 O70 72.2(3) . .
O61W Dy18 O70 129.1(3) . .
O9 Dy18 O50W 81.0(3) . .
O34 Dy18 O50W 72.7(3) . .
O61W Dy18 O50W 71.0(3) . .
O70 Dy18 O50W 106.1(3) . .
O9 Dy18 O105 122.3(3) . .
O34 Dy18 O105 144.3(3) . .
O61W Dy18 O105 73.3(3) . .
O70 Dy18 O105 78.9(3) . .
O50W Dy18 O105 136.9(3) . .
O9 Dy18 O24 79.7(3) . .
O34 Dy18 O24 68.4(3) . .
O61W Dy18 O24 143.1(3) . .
O70 Dy18 O24 70.5(3) . .
O50W Dy18 O24 140.0(3) . .
O105 Dy18 O24 82.7(3) . .
O9 Dy18 O69 151.6(3) . .
O34 Dy18 O69 97.2(3) . .
O61W Dy18 O69 81.1(3) . .
O70 Dy18 O69 52.6(3) . .
O50W Dy18 O69 70.6(3) . .
O105 Dy18 O69 80.8(3) . .
O24 Dy18 O69 122.7(3) . .
O9 Dy18 O106 70.2(3) . .
O34 Dy18 O106 130.0(3) . .
O61W Dy18 O106 71.3(3) . .
O70 Dy18 O106 120.7(3) . .
O50W Dy18 O106 131.9(3) . .
O105 Dy18 O106 52.1(3) . .
O24 Dy18 O106 71.9(3) . .
O69 Dy18 O106 130.1(3) . .
O9 Dy18 C1 157.7(3) . .
O34 Dy18 C1 84.4(3) . .
O61W Dy18 C1 105.4(3) . .
O70 Dy18 C1 26.1(3) . .
O50W Dy18 C1 88.6(3) . .
O105 Dy18 C1 78.4(3) . .
O24 Dy18 C1 96.4(3) . .
O69 Dy18 C1 26.5(3) . .
O106 Dy18 C1 129.8(3) . .
O9 Dy18 C15 95.6(4) . .
O34 Dy18 C15 145.1(3) . .
O61W Dy18 C15 68.8(3) . .
O70 Dy18 C15 101.5(3) . .
O50W Dy18 C15 139.6(4) . .
O105 Dy18 C15 26.8(4) . .
O24 Dy18 C15 77.1(3) . .
O69 Dy18 C15 105.9(3) . .
O106 Dy18 C15 25.4(3) . .
C1 Dy18 C15 105.0(4) . .
O9 Dy18 Dy8 97.1(2) . .
O34 Dy18 Dy8 39.1(2) . .
O61W Dy18 Dy8 172.5(2) . .
O70 Dy18 Dy8 43.95(19) . .
O50W Dy18 Dy8 107.0(2) . .
O105 Dy18 Dy8 105.2(2) . .
O24 Dy18 Dy8 42.1(2) . .
O69 Dy18 Dy8 91.42(18) . .
O106 Dy18 Dy8 113.9(2) . .
C1 Dy18 Dy8 67.1(2) . .
C15 Dy18 Dy8 113.3(3) . .
O136 Dy19 O39 72.0(3) . .
O136 Dy19 O14 82.9(3) . .
O39 Dy19 O14 147.7(3) . .
O136 Dy19 O45 143.5(3) . .
O39 Dy19 O45 141.3(3) . .
O14 Dy19 O45 69.5(3) . .
O136 Dy19 O53 133.7(3) . .
O39 Dy19 O53 74.8(3) . .
O14 Dy19 O53 111.5(3) . .
O45 Dy19 O53 80.2(3) . .
O136 Dy19 O68 76.0(3) . .
O39 Dy19 O68 121.0(3) . .
O14 Dy19 O68 69.7(3) . .
O45 Dy19 O68 72.3(3) . .
O53 Dy19 O68 150.1(3) . .
O136 Dy19 O27 84.2(3) . .
O39 Dy19 O27 78.5(3) . .
O14 Dy19 O27 79.1(3) . .
O45 Dy19 O27 112.2(3) . .
O53 Dy19 O27 57.9(2) . .
O68 Dy19 O27 144.7(3) . .
O136 Dy19 O88 109.8(3) . .
O39 Dy19 O88 69.6(3) . .
O14 Dy19 O88 140.2(3) . .
O45 Dy19 O88 80.3(3) . .
O53 Dy19 O88 87.3(3) . .
O68 Dy19 O88 76.9(3) . .
O27 Dy19 O88 138.0(3) . .
O136 Dy19 Ni1 112.9(2) . .
O39 Dy19 Ni1 136.75(19) . .
O14 Dy19 Ni1 71.7(2) . .
O45 Dy19 Ni1 36.5(2) . .
O53 Dy19 Ni1 113.41(19) . .
O68 Dy19 Ni1 37.1(2) . .
O27 Dy19 Ni1 143.3(2) . .
O88 Dy19 Ni1 68.6(2) . .
O136 Dy19 Dy10 91.7(2) . .
O39 Dy19 Dy10 41.34(19) . .
O14 Dy19 Dy10 122.48(19) . .
O45 Dy19 Dy10 123.0(2) . .
O53 Dy19 Dy10 42.80(19) . .
O68 Dy19 Dy10 162.0(2) . .
O27 Dy19 Dy10 43.41(18) . .
O88 Dy19 Dy10 95.5(2) . .
Ni1 Dy19 Dy10 153.82(4) . .
O136 Dy19 Dy29 119.9(2) . .
O39 Dy19 Dy29 158.1(2) . .
O14 Dy19 Dy29 37.0(2) . .
O45 Dy19 Dy29 37.31(19) . .
O53 Dy19 Dy29 84.60(19) . .
O68 Dy19 Dy29 80.7(2) . .
O27 Dy19 Dy29 84.4(2) . .
O88 Dy19 Dy29 117.5(2) . .
Ni1 Dy19 Dy29 58.92(4) . .
Dy10 Dy19 Dy29 117.14(2) . .
O136 Dy19 Dy17 120.3(2) . .
O39 Dy19 Dy17 98.35(19) . .
O14 Dy19 Dy17 76.8(2) . .
O45 Dy19 Dy17 76.99(19) . .
O53 Dy19 Dy17 36.32(17) . .
O68 Dy19 Dy17 140.6(2) . .
O27 Dy19 Dy17 37.2(2) . .
O88 Dy19 Dy17 121.6(2) . .
Ni1 Dy19 Dy17 112.54(4) . .
Dy10 Dy19 Dy17 57.160(17) . .
Dy29 Dy19 Dy17 59.982(17) . .
O113 Dy20 O31 92.9(3) . .
O113 Dy20 O12 159.7(4) . .
O31 Dy20 O12 75.8(3) . .
O113 Dy20 O111 80.7(4) . .
O31 Dy20 O111 81.4(3) . .
O12 Dy20 O111 81.0(3) . .
O113 Dy20 O13 122.4(4) . .
O31 Dy20 O13 70.8(3) . .
O12 Dy20 O13 70.2(3) . .
O111 Dy20 O13 143.8(3) . .
O113 Dy20 O115 114.4(4) . 2_755
O31 Dy20 O115 148.5(3) . 2_755
O12 Dy20 O115 73.3(3) . 2_755
O111 Dy20 O115 87.5(3) . 2_755
O13 Dy20 O115 104.0(3) . 2_755
O113 Dy20 O52W 72.6(4) . .
O31 Dy20 O52W 129.5(3) . .
O12 Dy20 O52W 127.5(3) . .
O111 Dy20 O52W 139.0(3) . .
O13 Dy20 O52W 77.1(3) . .
O115 Dy20 O52W 76.4(3) 2_755 .
O113 Dy20 O116 66.1(3) . 2_755
O31 Dy20 O116 148.8(3) . 2_755
O12 Dy20 O116 116.1(3) . 2_755
O111 Dy20 O116 72.8(3) . 2_755
O13 Dy20 O116 139.6(3) . 2_755
O115 Dy20 O116 48.9(3) 2_755 2_755
O52W Dy20 O116 68.2(3) . 2_755
O113 Dy20 Ni5 125.5(3) . .
O31 Dy20 Ni5 39.1(2) . .
O12 Dy20 Ni5 38.29(19) . .
O111 Dy20 Ni5 70.3(2) . .
O13 Dy20 Ni5 73.5(2) . .
O115 Dy20 Ni5 109.4(2) 2_755 .
O52W Dy20 Ni5 150.6(2) . .
O116 Dy20 Ni5 137.8(2) 2_755 .
O113 Dy20 Dy17 158.8(3) . .
O31 Dy20 Dy17 78.0(2) . .
O12 Dy20 Dy17 35.5(2) . .
O111 Dy20 Dy17 116.2(2) . .
O13 Dy20 Dy17 36.5(2) . .
O115 Dy20 Dy17 80.7(2) 2_755 .
O52W Dy20 Dy17 98.2(2) . .
O116 Dy20 Dy17 129.2(2) 2_755 .
Ni5 Dy20 Dy17 56.08(4) . .
O113 Dy20 Dy29 102.1(3) . .
O31 Dy20 Dy29 36.0(2) . .
O12 Dy20 Dy29 78.74(18) . .
O111 Dy20 Dy29 117.16(19) . .
O13 Dy20 Dy29 37.1(2) . .
O115 Dy20 Dy29 139.0(2) 2_755 .
O52W Dy20 Dy29 98.7(2) . .
O116 Dy20 Dy29 164.1(2) 2_755 .
Ni5 Dy20 Dy29 57.42(3) . .
Dy17 Dy20 Dy29 59.515(16) . .
O85 Dy21 O48 144.0(3) . .
O85 Dy21 O149 87.8(3) . .
O48 Dy21 O149 93.1(3) . .
O85 Dy21 O47 85.5(3) . .
O48 Dy21 O47 73.1(3) . .
O149 Dy21 O47 144.5(3) . .
O85 Dy21 O65W 138.3(3) . .
O48 Dy21 O65W 75.4(3) . .
O149 Dy21 O65W 73.3(3) . .
O47 Dy21 O65W 130.6(3) . .
O85 Dy21 O56 75.4(3) . .
O48 Dy21 O56 69.8(2) . .
O149 Dy21 O56 77.0(3) . .
O47 Dy21 O56 67.6(3) . .
O65W Dy21 O56 132.2(3) . .
O85 Dy21 O80 100.5(3) . .
O48 Dy21 O80 103.0(2) . .
O149 Dy21 O80 137.3(3) . .
O47 Dy21 O80 78.2(3) . .
O65W Dy21 O80 73.1(3) . .
O56 Dy21 O80 145.7(3) . .
O85 Dy21 O50 65.4(3) . .
O48 Dy21 O50 149.7(3) . .
O149 Dy21 O50 77.8(3) . .
O47 Dy21 O50 129.2(3) . .
O65W Dy21 O50 74.3(3) . .
O56 Dy21 O50 133.7(3) . .
O80 Dy21 O50 68.3(3) . .
O85 Dy21 Dy22 121.4(2) . .
O48 Dy21 Dy22 38.47(18) . .
O149 Dy21 Dy22 129.47(19) . .
O47 Dy21 Dy22 36.87(17) . .
O65W Dy21 Dy22 98.7(2) . .
O56 Dy21 Dy22 72.90(18) . .
O80 Dy21 Dy22 81.24(17) . .
O50 Dy21 Dy22 149.5(2) . .
O85 Dy21 Dy16 112.6(2) . .
O48 Dy21 Dy16 35.93(17) . .
O149 Dy21 Dy16 71.60(19) . .
O47 Dy21 Dy16 79.03(18) . .
O65W Dy21 Dy16 96.4(2) . .
O56 Dy21 Dy16 38.06(19) . .
O80 Dy21 Dy16 137.81(17) . .
O50 Dy21 Dy16 149.5(2) . .
Dy22 Dy21 Dy16 59.605(16) . .
O85 Dy21 Dy2 70.1(2) . .
O48 Dy21 Dy2 76.14(17) . .
O149 Dy21 Dy2 111.39(19) . .
O47 Dy21 Dy2 34.25(17) . .
O65W Dy21 Dy2 151.33(19) . .
O56 Dy21 Dy2 35.2(2) . .
O80 Dy21 Dy2 110.8(2) . .
O50 Dy21 Dy2 134.1(2) . .
Dy22 Dy21 Dy2 55.618(14) . .
Dy16 Dy21 Dy2 60.925(15) . .
O85 Dy21 Dy26 77.3(2) . .
O48 Dy21 Dy26 135.03(17) . .
O149 Dy21 Dy26 109.37(19) . .
O47 Dy21 Dy26 103.00(18) . .
O65W Dy21 Dy26 74.8(2) . .
O56 Dy21 Dy26 151.64(19) . .
O80 Dy21 Dy26 35.69(17) . .
O50 Dy21 Dy26 33.1(2) . .
Dy22 Dy21 Dy26 116.45(2) . .
Dy16 Dy21 Dy26 170.11(2) . .
Dy2 Dy21 Dy26 125.66(2) . .
O2 Dy22 O23 74.0(3) . .
O2 Dy22 O47 140.7(3) . .
O23 Dy22 O47 91.5(3) . .
O2 Dy22 O63 91.8(3) . .
O23 Dy22 O63 141.1(3) . .
O47 Dy22 O63 76.8(3) . .
O2 Dy22 O48 139.8(3) . .
O23 Dy22 O48 138.9(3) . .
O47 Dy22 O48 73.0(3) . .
O63 Dy22 O48 73.1(3) . .
O2 Dy22 O33 67.7(3) . .
O23 Dy22 O33 67.2(3) . .
O47 Dy22 O33 139.9(2) . .
O63 Dy22 O33 140.5(3) . .
O48 Dy22 O33 100.6(3) . .
O2 Dy22 O97 69.8(3) . .
O23 Dy22 O97 131.3(3) . .
O47 Dy22 O97 136.9(3) . .
O63 Dy22 O97 71.8(3) . .
O48 Dy22 O97 70.1(3) . .
O33 Dy22 O97 69.5(3) . .
O2 Dy22 O90 73.5(3) . .
O23 Dy22 O90 74.2(3) . .
O47 Dy22 O90 67.4(2) . .
O63 Dy22 O90 67.1(3) . .
O48 Dy22 O90 128.6(2) . .
O33 Dy22 O90 130.9(3) . .
O97 Dy22 O90 122.8(3) . .
O2 Dy22 O79 130.8(3) . .
O23 Dy22 O79 69.8(3) . .
O47 Dy22 O79 72.7(2) . .
O63 Dy22 O79 136.9(2) . .
O48 Dy22 O79 69.3(2) . .
O33 Dy22 O79 68.2(2) . .
O97 Dy22 O79 112.7(3) . .
O90 Dy22 O79 124.4(2) . .
O2 Dy22 Dy2 110.2(2) . .
O23 Dy22 Dy2 110.1(2) . .
O47 Dy22 Dy2 40.52(17) . .
O63 Dy22 Dy2 40.78(19) . .
O48 Dy22 Dy2 82.66(17) . .
O33 Dy22 Dy2 176.7(2) . .
O97 Dy22 Dy2 112.26(19) . .
O90 Dy22 Dy2 45.93(16) . .
O79 Dy22 Dy2 112.83(16) . .
O2 Dy22 Dy35 90.2(2) . .
O23 Dy22 Dy35 38.6(2) . .
O47 Dy22 Dy35 100.83(18) . .
O63 Dy22 Dy35 177.63(18) . .
O48 Dy22 Dy35 106.00(17) . .
O33 Dy22 Dy35 41.6(2) . .
O97 Dy22 Dy35 110.07(19) . .
O90 Dy22 Dy35 112.39(17) . .
O79 Dy22 Dy35 41.28(17) . .
Dy2 Dy22 Dy35 137.15(2) . .
O2 Dy22 Dy32 39.2(2) . .
O23 Dy22 Dy32 90.65(19) . .
O47 Dy22 Dy32 177.61(19) . .
O63 Dy22 Dy32 100.83(18) . .
O48 Dy22 Dy32 106.05(17) . .
O33 Dy22 Dy32 42.24(18) . .
O97 Dy22 Dy32 41.2(2) . .
O90 Dy22 Dy32 112.17(15) . .
O79 Dy22 Dy32 109.11(16) . .
Dy2 Dy22 Dy32 137.44(2) . .
Dy35 Dy22 Dy32 81.525(19) . .
O55 Dy23 O162 144.4(3) . .
O55 Dy23 O57 140.7(3) . .
O162 Dy23 O57 72.6(3) . .
O55 Dy23 O37 70.8(3) . .
O162 Dy23 O37 81.5(3) . .
O57 Dy23 O37 146.7(3) . .
O55 Dy23 O19 72.6(3) . .
O162 Dy23 O19 77.3(3) . .
O57 Dy23 O19 121.9(3) . .
O37 Dy23 O19 70.2(3) . .
O55 Dy23 O59 80.5(3) . .
O162 Dy23 O59 131.6(3) . .
O57 Dy23 O59 74.0(3) . .
O37 Dy23 O59 110.9(3) . .
O19 Dy23 O59 151.1(3) . .
O55 Dy23 O96 80.1(3) . .
O162 Dy23 O96 111.6(3) . .
O57 Dy23 O96 69.7(3) . .
O37 Dy23 O96 141.3(3) . .
O19 Dy23 O96 77.3(3) . .
O59 Dy23 O96 88.0(3) . .
O55 Dy23 O38 112.1(3) . .
O162 Dy23 O38 82.3(3) . .
O57 Dy23 O38 78.2(3) . .
O37 Dy23 O38 77.9(3) . .
O19 Dy23 O38 144.2(3) . .
O59 Dy23 O38 57.1(3) . .
O96 Dy23 O38 138.1(3) . .
O55 Dy23 Ni2 36.26(18) . .
O162 Dy23 Ni2 114.39(19) . .
O57 Dy23 Ni2 137.5(2) . .
O37 Dy23 Ni2 72.4(2) . .
O19 Dy23 Ni2 37.4(2) . .
O59 Dy23 Ni2 113.97(19) . .
O96 Dy23 Ni2 69.06(17) . .
O38 Dy23 Ni2 142.7(2) . .
O55 Dy23 Dy4 122.08(18) . .
O162 Dy23 Dy4 91.20(19) . .
O57 Dy23 Dy4 41.24(18) . .
O37 Dy23 Dy4 121.3(2) . .
O19 Dy23 Dy4 162.75(18) . .
O59 Dy23 Dy4 41.59(18) . .
O96 Dy23 Dy4 95.46(17) . .
O38 Dy23 Dy4 43.4(2) . .
Ni2 Dy23 Dy4 153.34(4) . .
O55 Dy23 Dy30 36.68(19) . .
O162 Dy23 Dy30 119.93(19) . .
O57 Dy23 Dy30 157.33(19) . .
O37 Dy23 Dy30 38.5(2) . .
O19 Dy23 Dy30 80.52(18) . .
O59 Dy23 Dy30 84.22(17) . .
O96 Dy23 Dy30 116.70(17) . .
O38 Dy23 Dy30 84.7(2) . .
Ni2 Dy23 Dy30 58.01(3) . .
Dy4 Dy23 Dy30 116.59(2) . .
O55 Dy23 Dy34 75.62(18) . .
O162 Dy23 Dy34 68.78(18) . .
O57 Dy23 Dy34 138.89(19) . .
O37 Dy23 Dy34 36.44(19) . .
O19 Dy23 Dy34 35.4(2) . .
O59 Dy23 Dy34 144.83(17) . .
O96 Dy23 Dy34 112.46(18) . .
O38 Dy23 Dy34 109.4(2) . .
Ni2 Dy23 Dy34 54.53(3) . .
Dy4 Dy23 Dy34 149.91(3) . .
Dy30 Dy23 Dy34 61.267(16) . .
O6 Dy24 O20 74.5(3) . .
O6 Dy24 O73 139.7(3) . .
O20 Dy24 O73 71.1(3) . .
O6 Dy24 O3W 91.4(3) . .
O20 Dy24 O3W 142.2(3) . .
O73 Dy24 O3W 128.9(3) . .
O6 Dy24 O108 121.1(3) . .
O20 Dy24 O108 144.8(3) . .
O73 Dy24 O108 79.8(3) . .
O3W Dy24 O108 72.4(3) . .
O6 Dy24 O24 79.1(3) . .
O20 Dy24 O24 69.0(3) . .
O73 Dy24 O24 69.5(3) . .
O3W Dy24 O24 143.5(3) . .
O108 Dy24 O24 82.6(3) . .
O6 Dy24 O107 70.9(3) . .
O20 Dy24 O107 131.4(3) . .
O73 Dy24 O107 119.3(3) . .
O3W Dy24 O107 71.9(3) . .
O108 Dy24 O107 50.2(3) . .
O24 Dy24 O107 71.7(3) . .
O6 Dy24 O74 152.9(3) . .
O20 Dy24 O74 96.8(3) . .
O73 Dy24 O74 53.5(3) . .
O3W Dy24 O74 79.8(3) . .
O108 Dy24 O74 80.8(3) . .
O24 Dy24 O74 122.4(3) . .
O107 Dy24 O74 128.5(3) . .
O6 Dy24 O29W 77.7(3) . .
O20 Dy24 O29W 71.2(3) . .
O73 Dy24 O29W 109.7(3) . .
O3W Dy24 O29W 71.5(3) . .
O108 Dy24 O29W 139.5(3) . .
O24 Dy24 O29W 137.9(3) . .
O107 Dy24 O29W 130.4(3) . .
O74 Dy24 O29W 75.3(3) . .
O6 Dy24 C2 155.3(3) . .
O20 Dy24 C2 81.2(3) . .
O73 Dy24 C2 26.7(3) . .
O3W Dy24 C2 105.7(4) . .
O108 Dy24 C2 81.7(3) . .
O24 Dy24 C2 96.2(3) . .
O107 Dy24 C2 131.0(3) . .
O74 Dy24 C2 27.0(3) . .
O29W Dy24 C2 90.8(3) . .
O6 Dy24 C18 95.7(3) . .
O20 Dy24 C18 146.0(3) . .
O73 Dy24 C18 101.1(3) . .
O3W Dy24 C18 68.7(3) . .
O108 Dy24 C18 25.5(3) . .
O24 Dy24 C18 77.2(3) . .
O107 Dy24 C18 24.8(3) . .
O74 Dy24 C18 104.7(3) . .
O29W Dy24 C18 139.5(3) . .
C2 Dy24 C18 107.0(3) . .
O6 Dy24 Dy8 97.3(2) . .
O20 Dy24 Dy8 39.8(2) . .
O73 Dy24 Dy8 42.36(19) . .
O3W Dy24 Dy8 170.9(2) . .
O108 Dy24 Dy8 105.0(2) . .
O24 Dy24 Dy8 42.1(2) . .
O107 Dy24 Dy8 113.5(2) . .
O74 Dy24 Dy8 91.2(2) . .
O29W Dy24 Dy8 107.7(2) . .
C2 Dy24 Dy8 65.2(3) . .
C18 Dy24 Dy8 112.8(2) . .
O160 Dy25 O21 149.4(3) . .
O160 Dy25 O165 108.8(4) . .
O21 Dy25 O165 80.4(3) . .
O160 Dy25 O11 77.5(3) . .
O21 Dy25 O11 76.2(3) . .
O165 Dy25 O11 77.5(3) . .
O160 Dy25 O7 85.7(3) . .
O21 Dy25 O7 71.1(3) . .
O165 Dy25 O7 141.4(4) . .
O11 Dy25 O7 70.9(3) . .
O160 Dy25 O42W 81.2(4) . .
O21 Dy25 O42W 110.1(3) . .
O165 Dy25 O42W 141.6(4) . .
O11 Dy25 O42W 140.4(3) . .
O7 Dy25 O42W 74.5(3) . .
O160 Dy25 O41W 69.3(3) . .
O21 Dy25 O41W 140.2(3) . .
O165 Dy25 O41W 73.6(4) . .
O11 Dy25 O41W 125.0(3) . .
O7 Dy25 O41W 143.7(3) . .
O42W Dy25 O41W 76.0(3) . .
O160 Dy25 O43W 138.7(4) . .
O21 Dy25 O43W 71.3(3) . .
O165 Dy25 O43W 76.6(4) . .
O11 Dy25 O43W 141.2(4) . .
O7 Dy25 O43W 116.2(3) . .
O42W Dy25 O43W 72.6(4) . .
O41W Dy25 O43W 73.6(3) . .
O160 Dy25 Ni7 115.8(3) . .
O21 Dy25 Ni7 39.2(2) . .
O165 Dy25 Ni7 68.1(3) . .
O11 Dy25 Ni7 38.4(2) . .
O7 Dy25 Ni7 73.4(2) . .
O42W Dy25 Ni7 142.0(3) . .
O41W Dy25 Ni7 140.8(2) . .
O43W Dy25 Ni7 104.3(3) . .
O160 Dy25 Dy3 72.2(3) . .
O21 Dy25 Dy3 77.3(2) . .
O165 Dy25 Dy3 113.7(3) . .
O11 Dy25 Dy3 36.8(2) . .
O7 Dy25 Dy3 35.54(18) . .
O42W Dy25 Dy3 104.7(2) . .
O41W Dy25 Dy3 140.97(19) . .
O43W Dy25 Dy3 144.9(2) . .
Ni7 Dy25 Dy3 55.62(3) . .
O160 Dy25 Dy30 122.6(2) . .
O21 Dy25 Dy30 36.8(2) . .
O165 Dy25 Dy30 116.8(3) . .
O11 Dy25 Dy30 80.2(2) . .
O7 Dy25 Dy30 36.96(19) . .
O42W Dy25 Dy30 83.8(3) . .
O41W Dy25 Dy30 154.8(2) . .
O43W Dy25 Dy30 86.2(2) . .
Ni7 Dy25 Dy30 58.26(3) . .
Dy3 Dy25 Dy30 58.855(16) . .
O46 Dy26 O138 144.2(3) . .
O46 Dy26 O50 140.2(3) . .
O138 Dy26 O50 72.5(3) . .
O46 Dy26 O66 70.6(3) . .
O138 Dy26 O66 82.3(3) . .
O50 Dy26 O66 147.6(3) . .
O46 Dy26 O30 72.9(3) . .
O138 Dy26 O30 76.0(3) . .
O50 Dy26 O30 121.5(3) . .
O66 Dy26 O30 69.5(3) . .
O46 Dy26 O49 112.5(3) . .
O138 Dy26 O49 83.1(3) . .
O50 Dy26 O49 78.8(3) . .
O66 Dy26 O49 78.2(3) . .
O30 Dy26 O49 143.3(3) . .
O46 Dy26 O41 80.2(3) . .
O138 Dy26 O41 132.9(3) . .
O50 Dy26 O41 74.1(3) . .
O66 Dy26 O41 111.6(3) . .
O30 Dy26 O41 151.0(3) . .
O49 Dy26 O41 58.3(3) . .
O46 Dy26 O80 79.0(3) . .
O138 Dy26 O80 110.8(3) . .
O50 Dy26 O80 70.2(3) . .
O66 Dy26 O80 139.8(3) . .
O30 Dy26 O80 77.1(3) . .
O49 Dy26 O80 139.2(3) . .
O41 Dy26 O80 87.5(2) . .
O46 Dy26 Ni4 35.9(2) . .
O138 Dy26 Ni4 114.1(2) . .
O50 Dy26 Ni4 136.65(18) . .
O66 Dy26 Ni4 72.36(19) . .
O30 Dy26 Ni4 38.3(2) . .
O49 Dy26 Ni4 142.9(2) . .
O41 Dy26 Ni4 113.0(2) . .
O80 Dy26 Ni4 67.63(19) . .
O46 Dy26 Dy14 122.2(2) . .
O138 Dy26 Dy14 91.7(2) . .
O50 Dy26 Dy14 41.44(19) . .
O66 Dy26 Dy14 121.97(19) . .
O30 Dy26 Dy14 162.4(2) . .
O49 Dy26 Dy14 43.8(2) . .
O41 Dy26 Dy14 42.0(2) . .
O80 Dy26 Dy14 96.18(18) . .
Ni4 Dy26 Dy14 152.82(4) . .
O46 Dy26 Dy15 37.3(2) . .
O138 Dy26 Dy15 120.0(2) . .
O50 Dy26 Dy15 158.0(2) . .
O66 Dy26 Dy15 37.7(2) . .
O30 Dy26 Dy15 80.2(2) . .
O49 Dy26 Dy15 84.7(2) . .
O41 Dy26 Dy15 84.9(2) . .
O80 Dy26 Dy15 116.2(2) . .
Ni4 Dy26 Dy15 58.16(3) . .
Dy14 Dy26 Dy15 117.08(2) . .
O46 Dy26 Dy27 75.0(2) . .
O138 Dy26 Dy27 69.3(2) . .
O50 Dy26 Dy27 139.3(2) . .
O66 Dy26 Dy27 36.2(2) . .
O30 Dy26 Dy27 34.63(19) . .
O49 Dy26 Dy27 109.6(2) . .
O41 Dy26 Dy27 144.9(2) . .
O80 Dy26 Dy27 111.25(18) . .
Ni4 Dy26 Dy27 54.41(3) . .
Dy14 Dy26 Dy27 150.62(2) . .
Dy15 Dy26 Dy27 60.377(17) . .
O18 Dy27 O30 76.5(3) . .
O18 Dy27 O141 82.5(4) . .
O30 Dy27 O141 76.3(4) . .
O18 Dy27 O66 69.7(3) . .
O30 Dy27 O66 71.1(3) . .
O141 Dy27 O66 141.0(4) . .
O18 Dy27 O139 148.3(3) . .
O30 Dy27 O139 79.1(3) . .
O141 Dy27 O139 110.9(4) . .
O66 Dy27 O139 83.4(3) . .
O18 Dy27 O118 106.8(4) . .
O30 Dy27 O118 141.7(4) . .
O141 Dy27 O118 141.8(5) . .
O66 Dy27 O118 74.5(4) . .
O139 Dy27 O118 80.8(5) . .
O18 Dy27 O45W 140.7(3) . .
O30 Dy27 O45W 124.9(3) . .
O141 Dy27 O45W 73.3(4) . .
O66 Dy27 O45W 144.2(3) . .
O139 Dy27 O45W 70.7(4) . .
O118 Dy27 O45W 77.2(4) . .
O18 Dy27 O20W 74.8(4) . .
O30 Dy27 O20W 142.3(3) . .
O141 Dy27 O20W 76.1(4) . .
O66 Dy27 O20W 119.6(3) . .
O139 Dy27 O20W 135.3(4) . .
O118 Dy27 O20W 71.1(4) . .
O45W Dy27 O20W 69.6(4) . .
O18 Dy27 Ni4 39.5(2) . .
O30 Dy27 Ni4 38.5(2) . .
O141 Dy27 Ni4 68.2(3) . .
O66 Dy27 Ni4 72.96(19) . .
O139 Dy27 Ni4 117.3(2) . .
O118 Dy27 Ni4 140.1(4) . .
O45W Dy27 Ni4 141.0(2) . .
O20W Dy27 Ni4 106.4(3) . .
O18 Dy27 Dy26 76.8(2) . .
O30 Dy27 Dy26 36.3(2) . .
O141 Dy27 Dy26 112.2(3) . .
O66 Dy27 Dy26 36.21(19) . .
O139 Dy27 Dy26 71.6(3) . .
O118 Dy27 Dy26 106.0(4) . .
O45W Dy27 Dy26 141.0(3) . .
O20W Dy27 Dy26 149.0(3) . .
Ni4 Dy27 Dy26 55.15(3) . .
O18 Dy27 Dy15 35.39(19) . .
O30 Dy27 Dy15 80.5(2) . .
O141 Dy27 Dy15 117.4(3) . .
O66 Dy27 Dy15 36.9(2) . .
O139 Dy27 Dy15 120.4(3) . .
O118 Dy27 Dy15 82.1(4) . .
O45W Dy27 Dy15 154.6(2) . .
O20W Dy27 Dy15 89.9(3) . .
Ni4 Dy27 Dy15 57.96(3) . .
Dy26 Dy27 Dy15 59.428(17) . .
O116 Dy28 O25 156.8(4) . .
O116 Dy28 O28 91.4(3) . .
O25 Dy28 O28 76.4(3) . .
O116 Dy28 O110 77.8(4) . .
O25 Dy28 O110 80.8(3) . .
O28 Dy28 O110 81.3(3) . .
O116 Dy28 O51 124.6(3) . .
O25 Dy28 O51 70.3(3) . .
O28 Dy28 O51 70.5(3) . .
O110 Dy28 O51 143.3(3) . .
O116 Dy28 O114 116.1(4) . 2_745
O25 Dy28 O114 73.0(3) . 2_745
O28 Dy28 O114 149.3(3) . 2_745
O110 Dy28 O114 91.0(4) . 2_745
O51 Dy28 O114 101.2(4) . 2_745
O116 Dy28 O4W 75.3(4) . .
O25 Dy28 O4W 127.8(4) . .
O28 Dy28 O4W 125.5(3) . .
O110 Dy28 O4W 141.9(3) . .
O51 Dy28 O4W 74.8(3) . .
O114 Dy28 O4W 77.3(4) 2_745 .
O116 Dy28 O113 67.2(4) . 2_745
O25 Dy28 O113 114.7(3) . 2_745
O28 Dy28 O113 149.2(4) . 2_745
O110 Dy28 O113 72.9(4) . 2_745
O51 Dy28 O113 139.7(3) . 2_745
O114 Dy28 O113 49.6(4) 2_745 2_745
O4W Dy28 O113 72.0(4) . 2_745
O116 Dy28 Ni3 123.2(3) . .
O25 Dy28 Ni3 38.6(2) . .
O28 Dy28 Ni3 39.6(2) . .
O110 Dy28 Ni3 69.8(2) . .
O51 Dy28 Ni3 73.5(2) . .
O114 Dy28 Ni3 110.0(3) 2_745 .
O4W Dy28 Ni3 148.2(3) . .
O113 Dy28 Ni3 136.9(3) 2_745 .
O116 Dy28 Dy9 159.8(3) . .
O25 Dy28 Dy9 36.0(2) . .
O28 Dy28 Dy9 77.4(2) . .
O110 Dy28 Dy9 116.2(2) . .
O51 Dy28 Dy9 35.8(2) . .
O114 Dy28 Dy9 79.6(3) 2_745 .
O4W Dy28 Dy9 97.4(3) . .
O113 Dy28 Dy9 129.1(3) 2_745 .
Ni3 Dy28 Dy9 55.87(4) . .
O116 Dy28 Dy15 102.0(3) . .
O25 Dy28 Dy15 79.52(19) . .
O28 Dy28 Dy15 35.2(2) . .
O110 Dy28 Dy15 116.3(2) . .
O51 Dy28 Dy15 37.7(2) . .
O114 Dy28 Dy15 137.3(3) 2_745 .
O4W Dy28 Dy15 95.4(2) . .
O113 Dy28 Dy15 164.9(2) 2_745 .
Ni3 Dy28 Dy15 57.59(3) . .
Dy9 Dy28 Dy15 59.403(16) . .
O60 Dy29 O67 134.7(3) . .
O60 Dy29 O14 104.5(3) . .
O67 Dy29 O14 66.3(3) . .
O60 Dy29 O45 69.0(3) . .
O67 Dy29 O45 66.6(3) . .
O14 Dy29 O45 67.9(3) . .
O60 Dy29 O31 69.8(3) . .
O67 Dy29 O31 148.6(3) . .
O14 Dy29 O31 134.9(3) . .
O45 Dy29 O31 137.2(3) . .
O60 Dy29 O13 67.6(3) . .
O67 Dy29 O13 133.9(3) . .
O14 Dy29 O13 68.9(3) . .
O45 Dy29 O13 105.9(3) . .
O31 Dy29 O13 67.8(3) . .
O60 Dy29 O119 138.0(3) . .
O67 Dy29 O119 84.6(3) . .
O14 Dy29 O119 74.9(3) . .
O45 Dy29 O119 139.6(3) . .
O31 Dy29 O119 81.3(3) . .
O13 Dy29 O119 73.6(3) . .
O60 Dy29 O54W 128.1(3) . .
O67 Dy29 O54W 74.8(3) . .
O14 Dy29 O54W 127.4(3) . .
O45 Dy29 O54W 125.8(3) . .
O31 Dy29 O54W 73.9(3) . .
O13 Dy29 O54W 128.3(3) . .
O119 Dy29 O54W 67.3(3) . .
O60 Dy29 O125 74.3(3) . .
O67 Dy29 O125 85.2(3) . .
O14 Dy29 O125 138.8(3) . .
O45 Dy29 O125 73.8(3) . .
O31 Dy29 O125 84.4(3) . .
O13 Dy29 O125 138.5(3) . .
O119 Dy29 O125 133.6(4) . .
O54W Dy29 O125 66.3(3) . .
O60 Dy29 Ni5 34.9(2) . .
O67 Dy29 Ni5 155.2(2) . .
O14 Dy29 Ni5 131.1(2) . .
O45 Dy29 Ni5 101.3(2) . .
O31 Dy29 Ni5 36.04(19) . .
O13 Dy29 Ni5 69.1(2) . .
O119 Dy29 Ni5 115.2(2) . .
O54W Dy29 Ni5 98.3(2) . .
O125 Dy29 Ni5 70.3(3) . .
O60 Dy29 Dy19 75.0(2) . .
O67 Dy29 Dy19 74.8(2) . .
O14 Dy29 Dy19 36.2(2) . .
O45 Dy29 Dy19 36.3(2) . .
O31 Dy29 Dy19 136.6(2) . .
O13 Dy29 Dy19 75.9(2) . .
O119 Dy29 Dy19 110.8(3) . .
O54W Dy29 Dy19 149.5(2) . .
O125 Dy29 Dy19 109.8(3) . .
Ni5 Dy29 Dy19 108.89(4) . .
O60 Dy29 Dy17 34.86(18) . .
O67 Dy29 Dy17 135.2(2) . .
O14 Dy29 Dy17 76.7(2) . .
O45 Dy29 Dy17 76.83(19) . .
O31 Dy29 Dy17 76.2(2) . .
O13 Dy29 Dy17 36.4(2) . .
O119 Dy29 Dy17 110.0(2) . .
O54W Dy29 Dy17 150.0(2) . .
O125 Dy29 Dy17 109.0(2) . .
Ni5 Dy29 Dy17 54.54(4) . .
Dy19 Dy29 Dy17 60.429(17) . .
O16 Dy30 O55 68.1(3) . .
O16 Dy30 O7 134.9(3) . .
O55 Dy30 O7 105.9(2) . .
O16 Dy30 O170 82.7(3) . .
O55 Dy30 O170 76.2(3) . .
O7 Dy30 O170 141.2(3) . .
O16 Dy30 O42 136.4(3) . .
O55 Dy30 O42 70.0(3) . .
O7 Dy30 O42 68.8(3) . .
O170 Dy30 O42 76.1(3) . .
O16 Dy30 O21 145.7(3) . .
O55 Dy30 O21 137.9(3) . .
O7 Dy30 O21 68.6(3) . .
O170 Dy30 O21 84.0(3) . .
O42 Dy30 O21 69.3(3) . .
O16 Dy30 O37 67.8(3) . .
O55 Dy30 O37 68.1(3) . .
O7 Dy30 O37 68.8(3) . .
O170 Dy30 O37 139.9(3) . .
O42 Dy30 O37 106.8(3) . .
O21 Dy30 O37 135.2(3) . .
O16 Dy30 O171 74.8(3) . .
O55 Dy30 O171 135.4(3) . .
O7 Dy30 O171 117.8(3) . .
O170 Dy30 O171 75.4(4) . .
O42 Dy30 O171 133.0(3) . .
O21 Dy30 O171 71.3(3) . .
O37 Dy30 O171 119.1(3) . .
O16 Dy30 O172 81.5(3) . .
O55 Dy30 O172 138.6(3) . .
O7 Dy30 O172 76.0(3) . .
O170 Dy30 O172 128.4(3) . .
O42 Dy30 O172 140.7(3) . .
O21 Dy30 O172 82.3(3) . .
O37 Dy30 O172 74.8(3) . .
O171 Dy30 O172 53.1(4) . .
O16 Dy30 C85 77.8(3) . .
O55 Dy30 C85 145.7(3) . .
O7 Dy30 C85 95.6(4) . .
O170 Dy30 C85 103.4(4) . .
O42 Dy30 C85 143.9(3) . .
O21 Dy30 C85 74.8(3) . .
O37 Dy30 C85 96.4(4) . .
O171 Dy30 C85 28.0(4) . .
O172 Dy30 C85 25.1(4) . .
O16 Dy30 Ni2 34.8(2) . .
O55 Dy30 Ni2 34.19(17) . .
O7 Dy30 Ni2 131.24(17) . .
O170 Dy30 Ni2 71.3(2) . .
O42 Dy30 Ni2 101.8(2) . .
O21 Dy30 Ni2 155.2(2) . .
O37 Dy30 Ni2 69.0(2) . .
O171 Dy30 Ni2 103.4(2) . .
O172 Dy30 Ni2 114.5(2) . .
C85 Dy30 Ni2 112.3(3) . .
O16 Dy30 Dy3 137.09(18) . .
O55 Dy30 Dy3 76.65(17) . .
O7 Dy30 Dy3 36.71(19) . .
O170 Dy30 Dy3 112.3(2) . .
O42 Dy30 Dy3 36.3(2) . .
O21 Dy30 Dy3 77.17(18) . .
O37 Dy30 Dy3 77.00(18) . .
O171 Dy30 Dy3 146.6(2) . .
O172 Dy30 Dy3 112.6(2) . .
C85 Dy30 Dy3 131.4(3) . .
Ni2 Dy30 Dy3 109.81(3) . .
O91 Dy31 O2 75.8(3) . .
O91 Dy31 O29 142.7(3) . .
O2 Dy31 O29 111.4(3) . .
O91 Dy31 O23 76.4(3) . .
O2 Dy31 O23 71.7(3) . .
O29 Dy31 O23 72.1(3) . .
O91 Dy31 O155 116.5(4) . .
O2 Dy31 O155 143.3(3) . .
O29 Dy31 O155 80.4(3) . .
O23 Dy31 O155 143.0(3) . .
O91 Dy31 O5 144.8(3) . .
O2 Dy31 O5 74.9(3) . .
O29 Dy31 O5 67.8(3) . .
O23 Dy31 O5 111.9(3) . .
O155 Dy31 O5 78.4(4) . .
O91 Dy31 O14W 78.4(4) . .
O2 Dy31 O14W 74.0(4) . .
O29 Dy31 O14W 138.7(4) . .
O23 Dy31 O14W 141.4(4) . .
O155 Dy31 O14W 75.0(4) . .
O5 Dy31 O14W 75.0(4) . .
O91 Dy31 O21W 76.6(3) . .
O2 Dy31 O21W 138.6(3) . .
O29 Dy31 O21W 75.3(3) . .
O23 Dy31 O21W 72.2(3) . .
O155 Dy31 O21W 77.4(4) . .
O5 Dy31 O21W 138.6(3) . .
O14W Dy31 O21W 128.8(4) . .
O91 Dy31 O66W 66.2(4) . .
O2 Dy31 O66W 126.0(4) . .
O29 Dy31 O66W 122.2(4) . .
O23 Dy31 O66W 129.3(4) . .
O155 Dy31 O66W 50.3(5) . .
O5 Dy31 O66W 118.5(4) . .
O14W Dy31 O66W 62.2(5) . .
O21W Dy31 O66W 67.0(4) . .
O91 Dy31 Dy32 113.0(2) . .
O2 Dy31 Dy32 37.8(2) . .
O29 Dy31 Dy32 85.1(2) . .
O23 Dy31 Dy32 87.5(2) . .
O155 Dy31 Dy32 114.6(3) . .
O5 Dy31 Dy32 37.8(2) . .
O14W Dy31 Dy32 75.9(4) . .
O21W Dy31 Dy32 155.2(3) . .
O66W Dy31 Dy32 137.6(4) . .
O91 Dy31 Dy35 112.58(19) . .
O2 Dy31 Dy35 86.4(2) . .
O29 Dy31 Dy35 36.44(19) . .
O23 Dy31 Dy35 36.67(19) . .
O155 Dy31 Dy35 115.8(3) . .
O5 Dy31 Dy35 84.68(19) . .
O14W Dy31 Dy35 154.8(4) . .
O21W Dy31 Dy35 76.4(3) . .
O66W Dy31 Dy35 142.7(4) . .
Dy32 Dy31 Dy35 78.83(2) . .
O91 Dy31 Dy22 73.4(2) . .
O2 Dy31 Dy22 35.3(2) . .
O29 Dy31 Dy22 91.8(2) . .
O23 Dy31 Dy22 36.4(2) . .
O155 Dy31 Dy22 170.1(3) . .
O5 Dy31 Dy22 93.1(2) . .
O14W Dy31 Dy22 107.9(3) . .
O21W Dy31 Dy22 106.6(2) . .
O66W Dy31 Dy22 139.5(4) . .
Dy32 Dy31 Dy22 58.247(18) . .
Dy35 Dy31 Dy22 57.796(17) . .
O5 Dy32 O2 76.7(3) . .
O5 Dy32 O55W 89.8(3) . .
O2 Dy32 O55W 144.1(3) . .
O5 Dy32 O48W 81.7(3) . .
O2 Dy32 O48W 73.7(3) . .
O55W Dy32 O48W 71.5(3) . .
O5 Dy32 O97 140.8(3) . .
O2 Dy32 O97 69.9(3) . .
O55W Dy32 O97 129.3(3) . .
O48W Dy32 O97 107.1(3) . .
O5 Dy32 O159 119.8(3) . .
O2 Dy32 O159 141.8(3) . .
O55W Dy32 O159 73.6(3) . .
O48W Dy32 O159 138.6(3) . .
O97 Dy32 O159 79.0(3) . .
O5 Dy32 O33 77.7(3) . .
O2 Dy32 O33 66.4(3) . .
O55W Dy32 O33 143.4(3) . .
O48W Dy32 O33 138.2(3) . .
O97 Dy32 O33 70.6(3) . .
O159 Dy32 O33 83.0(3) . .
O5 Dy32 O98 151.9(3) . .
O2 Dy32 O98 96.4(3) . .
O55W Dy32 O98 79.9(3) . .
O48W Dy32 O98 70.2(3) . .
O97 Dy32 O98 54.6(3) . .
O159 Dy32 O98 82.5(3) . .
O33 Dy32 O98 125.0(3) . .
O5 Dy32 O158 67.3(3) . .
O2 Dy32 O158 130.0(3) . .
O55W Dy32 O158 70.6(3) . .
O48W Dy32 O158 130.3(3) . .
O97 Dy32 O158 121.6(3) . .
O159 Dy32 O158 52.6(3) . .
O33 Dy32 O158 72.8(3) . .
O98 Dy32 O158 131.2(3) . .
O5 Dy32 C10 157.8(3) . .
O2 Dy32 C10 81.6(3) . .
O55W Dy32 C10 105.4(3) . .
O48W Dy32 C10 87.9(4) . .
O97 Dy32 C10 27.2(3) . .
O159 Dy32 C10 80.6(4) . .
O33 Dy32 C10 97.9(3) . .
O98 Dy32 C10 27.4(3) . .
O158 Dy32 C10 132.7(4) . .
O5 Dy32 C70 93.7(4) . .
O2 Dy32 C70 144.8(3) . .
O55W Dy32 C70 68.0(3) . .
O48W Dy32 C70 139.2(3) . .
O97 Dy32 C70 101.8(3) . .
O159 Dy32 C70 26.3(4) . .
O33 Dy32 C70 78.5(3) . .
O98 Dy32 C70 106.3(4) . .
O158 Dy32 C70 26.4(4) . .
C10 Dy32 C70 106.9(4) . .
O5 Dy32 Dy22 98.1(2) . .
O2 Dy32 Dy22 37.7(2) . .
O55W Dy32 Dy22 171.8(2) . .
O48W Dy32 Dy22 107.2(2) . .
O97 Dy32 Dy22 42.8(2) . .
O159 Dy32 Dy22 104.1(2) . .
O33 Dy32 Dy22 42.09(18) . .
O98 Dy32 Dy22 91.95(17) . .
O158 Dy32 Dy22 114.6(2) . .
C10 Dy32 Dy22 66.3(3) . .
C70 Dy32 Dy22 113.6(3) . .
O34 Dy33 O20 73.1(3) . .
O34 Dy33 O76 75.8(3) . .
O20 Dy33 O76 77.7(3) . .
O34 Dy33 O9 74.0(3) . .
O20 Dy33 O9 113.3(3) . .
O76 Dy33 O9 142.6(3) . .
O34 Dy33 O6 112.4(3) . .
O20 Dy33 O6 72.9(3) . .
O76 Dy33 O6 144.9(3) . .
O9 Dy33 O6 68.8(3) . .
O34 Dy33 O121 140.6(3) . .
O20 Dy33 O121 143.4(3) . .
O76 Dy33 O121 117.8(3) . .
O9 Dy33 O121 75.6(4) . .
O6 Dy33 O121 78.5(3) . .
O34 Dy33 O38W 73.2(3) . .
O20 Dy33 O38W 140.7(4) . .
O76 Dy33 O38W 75.0(3) . .
O9 Dy33 O38W 75.5(3) . .
O6 Dy33 O38W 139.9(3) . .
O121 Dy33 O38W 75.4(4) . .
O34 Dy33 O35W 140.2(4) . .
O20 Dy33 O35W 73.6(4) . .
O76 Dy33 O35W 76.4(4) . .
O9 Dy33 O35W 140.5(4) . .
O6 Dy33 O35W 77.3(4) . .
O121 Dy33 O35W 78.2(4) . .
O38W Dy33 O35W 125.2(4) . .
O34 Dy33 O122 125.7(4) . .
O20 Dy33 O122 125.8(4) . .
O76 Dy33 O122 63.2(4) . .
O9 Dy33 O122 120.6(4) . .
O6 Dy33 O122 121.7(4) . .
O121 Dy33 O122 54.6(5) . .
O38W Dy33 O122 63.3(4) . .
O35W Dy33 O122 62.2(4) . .
O34 Dy33 C31 140.9(5) . .
O20 Dy33 C31 140.4(5) . .
O76 Dy33 C31 91.0(6) . .
O9 Dy33 C31 98.7(6) . .
O6 Dy33 C31 99.6(6) . .
O121 Dy33 C31 26.9(6) . .
O38W Dy33 C31 67.9(5) . .
O35W Dy33 C31 66.9(6) . .
O122 Dy33 C31 27.7(6) . .
O34 Dy33 Dy18 37.8(2) . .
O20 Dy33 Dy18 87.9(2) . .
O76 Dy33 Dy18 113.0(2) . .
O9 Dy33 Dy18 37.5(2) . .
O6 Dy33 Dy18 84.89(19) . .
O121 Dy33 Dy18 112.1(3) . .
O38W Dy33 Dy18 77.5(2) . .
O35W Dy33 Dy18 157.3(3) . .
O122 Dy33 Dy18 140.4(3) . .
C31 Dy33 Dy18 130.9(5) . .
O34 Dy33 Dy24 87.4(2) . .
O20 Dy33 Dy24 36.8(2) . .
O76 Dy33 Dy24 114.2(2) . .
O9 Dy33 Dy24 86.0(2) . .
O6 Dy33 Dy24 37.2(2) . .
O121 Dy33 Dy24 114.9(3) . .
O38W Dy33 Dy24 156.1(3) . .
O35W Dy33 Dy24 78.7(3) . .
O122 Dy33 Dy24 140.6(3) . .
C31 Dy33 Dy24 131.0(5) . .
Dy18 Dy33 Dy24 78.588(19) . .
O19 Dy34 O163 76.6(3) . .
O19 Dy34 O16 74.3(3) . .
O163 Dy34 O16 145.1(3) . .
O19 Dy34 O166 77.3(3) . .
O163 Dy34 O166 111.0(3) . .
O16 Dy34 O166 80.9(3) . .
O19 Dy34 O37 71.1(3) . .
O163 Dy34 O37 83.7(3) . .
O16 Dy34 O37 69.0(3) . .
O166 Dy34 O37 141.0(3) . .
O19 Dy34 O44W 125.5(3) . .
O163 Dy34 O44W 72.5(3) . .
O16 Dy34 O44W 141.3(3) . .
O166 Dy34 O44W 73.4(4) . .
O37 Dy34 O44W 144.7(3) . .
O19 Dy34 O46W 141.6(3) . .
O163 Dy34 O46W 80.1(3) . .
O16 Dy34 O46W 112.4(3) . .
O166 Dy34 O46W 140.2(3) . .
O37 Dy34 O46W 76.4(3) . .
O44W Dy34 O46W 74.1(4) . .
O19 Dy34 O39W 141.9(3) . .
O163 Dy34 O39W 139.5(4) . .
O16 Dy34 O39W 74.1(3) . .
O166 Dy34 O39W 77.1(3) . .
O37 Dy34 O39W 115.7(3) . .
O44W Dy34 O39W 72.3(3) . .
O46W Dy34 O39W 71.5(3) . .
O19 Dy34 Ni2 37.9(2) . .
O163 Dy34 Ni2 114.4(2) . .
O16 Dy34 Ni2 37.96(19) . .
O166 Dy34 Ni2 67.9(3) . .
O37 Dy34 Ni2 73.0(2) . .
O44W Dy34 Ni2 140.6(3) . .
O46W Dy34 Ni2 144.0(3) . .
O39W Dy34 Ni2 105.5(3) . .
O19 Dy34 Dy23 36.7(2) . .
O163 Dy34 Dy23 69.6(2) . .
O16 Dy34 Dy23 75.57(18) . .
O166 Dy34 Dy23 113.6(2) . .
O37 Dy34 Dy23 36.08(19) . .
O44W Dy34 Dy23 141.4(2) . .
O46W Dy34 Dy23 106.2(2) . .
O39W Dy34 Dy23 145.6(3) . .
Ni2 Dy34 Dy23 55.56(3) . .
O19 Dy34 Dy30 79.5(2) . .
O163 Dy34 Dy30 120.5(2) . .
O16 Dy34 Dy30 34.91(18) . .
O166 Dy34 Dy30 115.5(2) . .
O37 Dy34 Dy30 36.9(2) . .
O44W Dy34 Dy30 155.0(2) . .
O46W Dy34 Dy30 86.7(3) . .
O39W Dy34 Dy30 86.6(2) . .
Ni2 Dy34 Dy30 57.38(3) . .
Dy23 Dy34 Dy30 59.074(16) . .
O29 Dy35 O23 74.6(3) . .
O29 Dy35 O79 140.4(3) . .
O23 Dy35 O79 72.1(3) . .
O29 Dy35 O32W 91.1(3) . .
O23 Dy35 O32W 143.2(4) . .
O79 Dy35 O32W 128.6(3) . .
O29 Dy35 O33 77.2(3) . .
O23 Dy35 O33 67.7(3) . .
O79 Dy35 O33 70.8(3) . .
O32W Dy35 O33 142.7(3) . .
O29 Dy35 O28W 78.8(3) . .
O23 Dy35 O28W 72.2(3) . .
O79 Dy35 O28W 110.1(3) . .
O32W Dy35 O28W 71.8(4) . .
O33 Dy35 O28W 137.4(3) . .
O29 Dy35 O150 121.8(3) . .
O23 Dy35 O150 143.1(3) . .
O79 Dy35 O150 77.3(3) . .
O32W Dy35 O150 73.1(4) . .
O33 Dy35 O150 83.2(3) . .
O28W Dy35 O150 139.4(3) . .
O29 Dy35 O78 151.5(3) . .
O23 Dy35 O78 96.0(3) . .
O79 Dy35 O78 54.0(3) . .
O32W Dy35 O78 80.6(3) . .
O33 Dy35 O78 124.7(3) . .
O28W Dy35 O78 72.7(3) . .
O150 Dy35 O78 81.9(3) . .
O29 Dy35 O151 70.9(3) . .
O23 Dy35 O151 131.3(3) . .
O79 Dy35 O151 118.3(3) . .
O32W Dy35 O151 70.8(3) . .
O33 Dy35 O151 71.9(3) . .
O28W Dy35 O151 130.6(3) . .
O150 Dy35 O151 51.0(3) . .
O78 Dy35 O151 129.8(3) . .
O29 Dy35 C4 155.8(3) . .
O23 Dy35 C4 81.5(3) . .
O79 Dy35 C4 26.6(3) . .
O32W Dy35 C4 106.2(3) . .
O33 Dy35 C4 97.5(3) . .
O28W Dy35 C4 90.4(3) . .
O150 Dy35 C4 80.2(3) . .
O78 Dy35 C4 27.5(3) . .
O151 Dy35 C4 130.4(3) . .
O29 Dy35 C62 97.0(4) . .
O23 Dy35 C62 145.6(4) . .
O79 Dy35 C62 98.5(4) . .
O32W Dy35 C62 68.4(4) . .
O33 Dy35 C62 77.9(3) . .
O28W Dy35 C62 139.9(4) . .
O150 Dy35 C62 24.9(3) . .
O78 Dy35 C62 105.0(3) . .
O151 Dy35 C62 26.1(3) . .
C4 Dy35 C62 105.0(4) . .
O29 Dy35 Dy22 96.4(2) . .
O23 Dy35 Dy22 38.6(2) . .
O79 Dy35 Dy22 44.01(17) . .
O32W Dy35 Dy22 172.2(2) . .
O33 Dy35 Dy22 42.31(18) . .
O28W Dy35 Dy22 107.5(2) . .
O150 Dy35 Dy22 104.5(2) . .
O78 Dy35 Dy22 91.77(19) . .
O151 Dy35 Dy22 113.7(2) . .
C4 Dy35 Dy22 66.0(2) . .
C62 Dy35 Dy22 112.6(3) . .
O22 Dy36 O4 75.2(3) . .
O22 Dy36 O100 70.9(3) . .
O4 Dy36 O100 140.4(3) . .
O22 Dy36 O51W 73.3(3) . .
O4 Dy36 O51W 79.9(3) . .
O100 Dy36 O51W 108.5(3) . .
O22 Dy36 O157 143.8(3) . .
O4 Dy36 O157 121.4(3) . .
O100 Dy36 O157 79.1(3) . .
O51W Dy36 O157 137.2(4) . .
O22 Dy36 O101 95.5(3) . .
O4 Dy36 O101 151.4(3) . .
O100 Dy36 O101 53.5(3) . .
O51W Dy36 O101 71.5(3) . .
O157 Dy36 O101 81.9(3) . .
O22 Dy36 O58W 142.6(3) . .
O4 Dy36 O58W 89.5(3) . .
O100 Dy36 O58W 130.0(4) . .
O51W Dy36 O58W 70.4(3) . .
O157 Dy36 O58W 73.1(4) . .
O101 Dy36 O58W 81.7(3) . .
O22 Dy36 O10 67.3(3) . .
O4 Dy36 O10 79.3(3) . .
O100 Dy36 O10 69.3(3) . .
O51W Dy36 O10 138.9(3) . .
O157 Dy36 O10 83.7(3) . .
O101 Dy36 O10 122.6(3) . .
O58W Dy36 O10 143.8(3) . .
O22 Dy36 O156 129.9(3) . .
O4 Dy36 O156 70.0(3) . .
O100 Dy36 O156 119.0(3) . .
O51W Dy36 O156 131.6(3) . .
O157 Dy36 O156 51.5(3) . .
O101 Dy36 O156 131.1(3) . .
O58W Dy36 O156 72.2(3) . .
O10 Dy36 O156 71.6(3) . .
O22 Dy36 C68 144.9(4) . .
O4 Dy36 C68 95.6(4) . .
O100 Dy36 C68 100.4(4) . .
O51W Dy36 C68 139.4(4) . .
O157 Dy36 C68 25.8(4) . .
O101 Dy36 C68 106.3(4) . .
O58W Dy36 C68 69.2(4) . .
O10 Dy36 C68 77.7(4) . .
O156 Dy36 C68 25.7(4) . .
O22 Dy36 C11 81.5(4) . .
O4 Dy36 C11 155.8(3) . .
O100 Dy36 C11 28.5(3) . .
O51W Dy36 C11 87.3(4) . .
O157 Dy36 C11 81.6(4) . .
O101 Dy36 C11 25.1(3) . .
O58W Dy36 C11 105.6(4) . .
O10 Dy36 C11 97.8(3) . .
O156 Dy36 C11 132.2(4) . .
C68 Dy36 C11 107.3(4) . .
O22 Dy36 Dy11 38.6(2) . .
O4 Dy36 Dy11 97.4(2) . .
O100 Dy36 Dy11 43.0(2) . .
O51W Dy36 Dy11 108.0(2) . .
O157 Dy36 Dy11 105.3(2) . .
O101 Dy36 Dy11 90.86(18) . .
O58W Dy36 Dy11 172.6(3) . .
O10 Dy36 Dy11 41.4(2) . .
O156 Dy36 Dy11 112.74(19) . .
C68 Dy36 Dy11 112.6(3) . .
C11 Dy36 Dy11 67.0(3) . .
O15 Dy37 O87 73.2(3) . .
O15 Dy37 O49W 142.8(4) . .
O87 Dy37 O49W 127.2(3) . .
O15 Dy37 O3 72.4(3) . .
O87 Dy37 O3 140.1(3) . .
O49W Dy37 O3 92.7(4) . .
O15 Dy37 O33W 72.9(3) . .
O87 Dy37 O33W 108.6(3) . .
O49W Dy37 O33W 71.0(4) . .
O3 Dy37 O33W 79.8(4) . .
O15 Dy37 O145 143.0(4) . .
O87 Dy37 O145 76.5(3) . .
O49W Dy37 O145 73.6(4) . .
O3 Dy37 O145 123.7(4) . .
O33W Dy37 O145 138.1(4) . .
O15 Dy37 O10 67.6(3) . .
O87 Dy37 O10 71.1(3) . .
O49W Dy37 O10 143.6(3) . .
O3 Dy37 O10 77.5(3) . .
O33W Dy37 O10 138.7(3) . .
O145 Dy37 O10 82.9(4) . .
O15 Dy37 O89 96.3(3) . .
O87 Dy37 O89 51.6(3) . .
O49W Dy37 O89 81.1(3) . .
O3 Dy37 O89 152.2(4) . .
O33W Dy37 O89 72.5(3) . .
O145 Dy37 O89 80.7(3) . .
O10 Dy37 O89 122.5(3) . .
O15 Dy37 O144 131.0(3) . .
O87 Dy37 O144 119.3(3) . .
O49W Dy37 O144 70.9(3) . .
O3 Dy37 O144 71.8(3) . .
O33W Dy37 O144 130.6(4) . .
O145 Dy37 O144 51.9(3) . .
O10 Dy37 O144 72.8(3) . .
O89 Dy37 O144 129.7(3) . .
O15 Dy37 C56 145.0(4) . .
O87 Dy37 C56 98.7(4) . .
O49W Dy37 C56 69.2(4) . .
O3 Dy37 C56 97.8(4) . .
O33W Dy37 C56 139.9(4) . .
O145 Dy37 C56 26.0(4) . .
O10 Dy37 C56 77.5(4) . .
O89 Dy37 C56 105.1(4) . .
O144 Dy37 C56 26.0(4) . .
O15 Dy37 C7 83.4(3) . .
O87 Dy37 C7 26.1(3) . .
O49W Dy37 C7 104.7(3) . .
O3 Dy37 C7 155.5(3) . .
O33W Dy37 C7 89.5(3) . .
O145 Dy37 C7 78.5(3) . .
O10 Dy37 C7 97.1(3) . .
O89 Dy37 C7 25.6(3) . .
O144 Dy37 C7 130.0(3) . .
C56 Dy37 C7 104.4(4) . .
O15 Dy37 Dy11 38.9(2) . .
O87 Dy37 Dy11 45.19(19) . .
O49W Dy37 Dy11 172.0(2) . .
O3 Dy37 Dy11 94.9(3) . .
O33W Dy37 Dy11 107.8(2) . .
O145 Dy37 Dy11 104.1(3) . .
O10 Dy37 Dy11 41.6(2) . .
O89 Dy37 Dy11 91.0(2) . .
O144 Dy37 Dy11 114.1(2) . .
C56 Dy37 Dy11 112.2(3) . .
C7 Dy37 Dy11 67.3(2) . .
O3 Dy38 O56W 77.6(4) . .
O3 Dy38 O104 145.7(3) . .
O56W Dy38 O104 76.8(3) . .
O3 Dy38 O22 112.6(4) . .
O56W Dy38 O22 143.5(3) . .
O104 Dy38 O22 77.1(3) . .
O3 Dy38 O15 74.1(3) . .
O56W Dy38 O15 77.1(3) . .
O104 Dy38 O15 78.1(3) . .
O22 Dy38 O15 72.8(3) . .
O3 Dy38 O4 67.7(3) . .
O56W Dy38 O4 139.0(3) . .
O104 Dy38 O4 143.3(3) . .
O22 Dy38 O4 73.0(3) . .
O15 Dy38 O4 111.8(3) . .
O3 Dy38 O152 76.8(4) . .
O56W Dy38 O152 72.1(4) . .
O104 Dy38 O152 115.9(4) . .
O22 Dy38 O152 143.3(4) . .
O15 Dy38 O152 141.3(4) . .
O4 Dy38 O152 79.1(4) . .
O3 Dy38 O25W 138.2(4) . .
O56W Dy38 O25W 124.9(4) . .
O104 Dy38 O25W 75.9(4) . .
O22 Dy38 O25W 71.8(4) . .
O15 Dy38 O25W 139.8(4) . .
O4 Dy38 O25W 75.0(4) . .
O152 Dy38 O25W 78.3(5) . .
O3 Dy38 O67W 115.2(6) . .
O56W Dy38 O67W 58.2(5) . .
O104 Dy38 O67W 68.5(5) . .
O22 Dy38 O67W 131.5(5) . .
O15 Dy38 O67W 128.5(5) . .
O4 Dy38 O67W 118.5(5) . .
O152 Dy38 O67W 47.5(6) . .
O25W Dy38 O67W 67.4(6) . .
O3 Dy38 Dy36 85.6(3) . .
O56W Dy38 Dy36 159.5(2) . .
O104 Dy38 Dy36 113.0(3) . .
O22 Dy38 Dy36 36.5(2) . .
O15 Dy38 Dy36 87.2(2) . .
O4 Dy38 Dy36 37.4(2) . .
O152 Dy38 Dy36 115.5(4) . .
O25W Dy38 Dy36 75.5(3) . .
O67W Dy38 Dy36 141.4(5) . .
O3 Dy38 Dy37 39.0(2) . .
O56W Dy38 Dy37 80.9(2) . .
O104 Dy38 Dy37 113.8(2) . .
O22 Dy38 Dy37 86.7(2) . .
O15 Dy38 Dy37 36.1(2) . .
O4 Dy38 Dy37 85.4(2) . .
O152 Dy38 Dy37 114.5(3) . .
O25W Dy38 Dy37 154.2(3) . .
O67W Dy38 Dy37 138.0(5) . .
Dy36 Dy38 Dy37 78.74(2) . .
O3 Dy38 Dy11 94.1(3) . .
O56W Dy38 Dy11 111.2(2) . .
O104 Dy38 Dy11 74.5(2) . .
O22 Dy38 Dy11 36.3(2) . .
O15 Dy38 Dy11 36.5(2) . .
O4 Dy38 Dy11 92.8(2) . .
O152 Dy38 Dy11 169.6(4) . .
O25W Dy38 Dy11 106.2(3) . .
O67W Dy38 Dy11 142.9(5) . .
Dy36 Dy38 Dy11 57.957(19) . .
Dy37 Dy38 Dy11 57.694(19) . .
O1 Dy39 O135 100.8(5) . .
O1 Dy39 O128 94.8(4) . .
O135 Dy39 O128 144.0(4) . .
O1 Dy39 O91 121.3(4) . .
O135 Dy39 O91 69.0(4) . .
O128 Dy39 O91 75.2(4) . .
O1 Dy39 O66W 165.7(6) . .
O135 Dy39 O66W 84.6(5) . .
O128 Dy39 O66W 88.1(5) . .
O91 Dy39 O66W 73.0(5) . .
O1 Dy39 O5W' 67.1(6) . .
O135 Dy39 O5W' 73.6(6) . .
O128 Dy39 O5W' 142.3(6) . .
O91 Dy39 O5W' 142.6(6) . .
O66W Dy39 O5W' 102.4(6) . .
O1 Dy39 O92 69.5(4) . .
O135 Dy39 O92 75.4(4) . .
O128 Dy39 O92 80.2(3) . .
O91 Dy39 O92 51.8(3) . .
O66W Dy39 O92 124.8(5) . .
O5W' Dy39 O92 119.4(5) . .
O1 Dy39 O7W 81.4(8) . .
O135 Dy39 O7W 148.7(7) . .
O128 Dy39 O7W 65.5(7) . .
O91 Dy39 O7W 136.3(7) . .
O66W Dy39 O7W 87.1(9) . .
O92 Dy39 O7W 132.6(7) . .
O1 Dy39 C8 96.5(4) . .
O135 Dy39 C8 68.8(4) . .
O128 Dy39 C8 77.4(4) . .
O91 Dy39 C8 24.8(3) . .
O66W Dy39 C8 97.8(5) . .
O5W' Dy39 C8 135.0(6) . .
O92 Dy39 C8 27.0(3) . .
O7W Dy39 C8 142.4(7) . .
O1 Dy39 Dy43 32.1(3) . .
O135 Dy39 Dy43 74.5(3) . .
O128 Dy39 Dy43 126.8(3) . .
O91 Dy39 Dy43 125.1(2) . .
O66W Dy39 Dy43 142.1(4) . .
O5W' Dy39 Dy43 41.7(4) . .
O92 Dy39 Dy43 80.41(19) . .
O7W Dy39 Dy43 94.5(7) . .
C8 Dy39 Dy43 103.4(2) . .
O1 Dy39 Dy45 29.1(4) . .
O135 Dy39 Dy45 129.7(3) . .
O128 Dy39 Dy45 69.0(3) . .
O91 Dy39 Dy45 122.92(19) . .
O66W Dy39 Dy45 144.5(5) . .
O5W' Dy39 Dy45 82.8(5) . .
O92 Dy39 Dy45 79.0(2) . .
O7W Dy39 Dy45 59.2(7) . .
C8 Dy39 Dy45 102.8(2) . .
Dy43 Dy39 Dy45 58.91(2) . .
O67 Dy40 O68 74.1(3) . .
O67 Dy40 O143 84.5(4) . .
O68 Dy40 O143 76.9(3) . .
O67 Dy40 O120 99.4(4) . .
O68 Dy40 O120 146.4(3) . .
O143 Dy40 O120 136.1(4) . .
O67 Dy40 O137 145.3(3) . .
O68 Dy40 O137 79.4(3) . .
O143 Dy40 O137 110.9(4) . .
O120 Dy40 O137 90.5(4) . .
O67 Dy40 O14 67.8(3) . .
O68 Dy40 O14 70.3(3) . .
O143 Dy40 O14 141.6(3) . .
O120 Dy40 O14 76.7(3) . .
O137 Dy40 O14 82.6(3) . .
O67 Dy40 O18W 144.3(3) . .
O68 Dy40 O18W 126.4(3) . .
O143 Dy40 O18W 74.4(3) . .
O120 Dy40 O18W 78.0(4) . .
O137 Dy40 O18W 70.2(3) . .
O14 Dy40 O18W 142.3(3) . .
O67 Dy40 O16W 76.5(4) . .
O68 Dy40 O16W 137.3(4) . .
O143 Dy40 O16W 70.1(4) . .
O120 Dy40 O16W 68.4(4) . .
O137 Dy40 O16W 137.5(4) . .
O14 Dy40 O16W 124.3(4) . .
O18W Dy40 O16W 69.4(4) . .
O67 Dy40 Ni1 38.1(2) . .
O68 Dy40 Ni1 37.8(2) . .
O143 Dy40 Ni1 69.5(3) . .
O120 Dy40 Ni1 134.7(3) . .
O137 Dy40 Ni1 116.8(2) . .
O14 Dy40 Ni1 72.4(2) . .
O18W Dy40 Ni1 143.2(2) . .
O16W Dy40 Ni1 103.5(3) . .
O67 Dy40 Dy19 74.7(2) . .
O68 Dy40 Dy19 36.70(19) . .
O143 Dy40 Dy19 113.4(3) . .
O120 Dy40 Dy19 109.7(3) . .
O137 Dy40 Dy19 70.7(2) . .
O14 Dy40 Dy19 35.3(2) . .
O18W Dy40 Dy19 140.2(3) . .
O16W Dy40 Dy19 150.4(3) . .
Ni1 Dy40 Dy19 55.39(4) . .
O67 Dy40 Dy29 35.2(2) . .
O68 Dy40 Dy29 80.5(2) . .
O143 Dy40 Dy29 119.5(3) . .
O120 Dy40 Dy29 76.6(3) . .
O137 Dy40 Dy29 118.9(2) . .
O14 Dy40 Dy29 36.4(2) . .
O18W Dy40 Dy29 153.0(2) . .
O16W Dy40 Dy29 92.6(3) . .
Ni1 Dy40 Dy29 58.84(4) . .
Dy19 Dy40 Dy29 59.357(17) . .
O156 Dy41 O144 76.0(4) . .
O156 Dy41 O19W 84.5(5) . .
O144 Dy41 O19W 82.7(4) . .
O156 Dy41 O4 73.6(3) . .
O144 Dy41 O4 115.8(3) . .
O19W Dy41 O4 145.8(4) . .
O156 Dy41 O3 114.7(3) . .
O144 Dy41 O3 76.8(4) . .
O19W Dy41 O3 146.9(4) . .
O4 Dy41 O3 67.3(3) . .
O156 Dy41 O10W 144.5(4) . .
O144 Dy41 O10W 76.8(4) . .
O19W Dy41 O10W 69.7(5) . .
O4 Dy41 O10W 139.9(4) . .
O3 Dy41 O10W 80.3(4) . .
O156 Dy41 O153 142.8(4) . .
O144 Dy41 O153 140.3(4) . .
O19W Dy41 O153 104.4(5) . .
O4 Dy41 O153 80.1(4) . .
O3 Dy41 O153 77.0(4) . .
O10W Dy41 O153 69.8(5) . .
O156 Dy41 O15W 74.7(4) . .
O144 Dy41 O15W 142.0(5) . .
O19W Dy41 O15W 71.0(5) . .
O4 Dy41 O15W 77.9(4) . .
O3 Dy41 O15W 138.1(4) . .
O10W Dy41 O15W 116.6(5) . .
O153 Dy41 O15W 74.5(5) . .
O156 Dy41 Dy37 89.6(2) . .
O144 Dy41 Dy37 40.5(3) . .
O19W Dy41 Dy37 122.1(3) . .
O4 Dy41 Dy37 84.4(2) . .
O3 Dy41 Dy37 38.1(3) . .
O10W Dy41 Dy37 84.2(3) . .
O153 Dy41 Dy37 113.7(3) . .
O15W Dy41 Dy37 159.0(3) . .
O156 Dy41 Dy36 40.3(2) . .
O144 Dy41 Dy36 90.7(3) . .
O19W Dy41 Dy36 123.9(4) . .
O4 Dy41 Dy36 35.3(2) . .
O3 Dy41 Dy36 82.5(3) . .
O10W Dy41 Dy36 160.7(3) . .
O153 Dy41 Dy36 114.8(3) . .
O15W Dy41 Dy36 82.2(3) . .
Dy37 Dy41 Dy36 76.78(2) . .
O156 Dy41 Dy38 97.1(2) . .
O144 Dy41 Dy38 97.7(2) . .
O19W Dy41 Dy38 178.4(4) . .
O4 Dy41 Dy38 35.3(2) . .
O3 Dy41 Dy38 32.1(3) . .
O10W Dy41 Dy38 108.8(3) . .
O153 Dy41 Dy38 74.3(3) . .
O15W Dy41 Dy38 109.4(3) . .
Dy37 Dy41 Dy38 57.994(19) . .
Dy36 Dy41 Dy38 57.75(2) . .
O158 Dy42 O5 71.5(3) . .
O158 Dy42 O151 78.0(3) . .
O5 Dy42 O151 115.3(3) . .
O158 Dy42 O29 114.9(3) . .
O5 Dy42 O29 70.3(3) . .
O151 Dy42 O29 73.5(3) . .
O158 Dy42 O13W 81.8(5) . .
O5 Dy42 O13W 144.6(4) . .
O151 Dy42 O13W 80.1(4) . .
O29 Dy42 O13W 144.2(4) . .
O158 Dy42 O9W 144.2(4) . .
O5 Dy42 O9W 142.3(4) . .
O151 Dy42 O9W 75.2(4) . .
O29 Dy42 O9W 79.5(3) . .
O13W Dy42 O9W 70.6(5) . .
O158 Dy42 O154 142.2(4) . .
O5 Dy42 O154 80.4(4) . .
O151 Dy42 O154 138.3(4) . .
O29 Dy42 O154 76.9(4) . .
O13W Dy42 O154 110.0(5) . .
O9W Dy42 O154 71.0(4) . .
O158 Dy42 O12W 76.3(4) . .
O5 Dy42 O12W 78.7(4) . .
O151 Dy42 O12W 144.6(4) . .
O29 Dy42 O12W 140.2(4) . .
O13W Dy42 O12W 72.5(5) . .
O9W Dy42 O12W 114.6(4) . .
O154 Dy42 O12W 73.8(5) . .
O158 Dy42 Dy35 91.7(2) . .
O5 Dy42 Dy35 84.95(19) . .
O151 Dy42 Dy35 40.2(2) . .
O29 Dy42 Dy35 35.0(2) . .
O13W Dy42 Dy35 119.5(3) . .
O9W Dy42 Dy35 82.9(2) . .
O154 Dy42 Dy35 110.8(3) . .
O12W Dy42 Dy35 162.1(3) . .
O158 Dy42 Dy32 39.6(2) . .
O5 Dy42 Dy32 34.7(2) . .
O151 Dy42 Dy32 89.9(2) . .
O29 Dy42 Dy32 83.0(2) . .
O13W Dy42 Dy32 121.2(4) . .
O9W Dy42 Dy32 159.6(2) . .
O154 Dy42 Dy32 114.9(3) . .
O12W Dy42 Dy32 85.6(3) . .
Dy35 Dy42 Dy32 76.785(19) . .
O158 Dy42 Dy31 96.7(2) . .
O5 Dy42 Dy31 36.0(2) . .
O151 Dy42 Dy31 97.2(2) . .
O29 Dy42 Dy31 34.6(2) . .
O13W Dy42 Dy31 177.1(4) . .
O9W Dy42 Dy31 109.8(3) . .
O154 Dy42 Dy31 72.6(3) . .
O12W Dy42 Dy31 109.5(3) . .
Dy35 Dy42 Dy31 58.021(17) . .
Dy32 Dy42 Dy31 57.535(19) . .
O134 Dy43 O1 98.1(5) . .
O134 Dy43 O131 152.0(6) . .
O1 Dy43 O131 96.3(5) . .
O134 Dy43 O104 75.3(4) . .
O1 Dy43 O104 120.1(4) . .
O131 Dy43 O104 76.7(5) . .
O134 Dy43 O6W' 132.3(10) . .
O1 Dy43 O6W' 83.7(10) . .
O131 Dy43 O6W' 73.1(10) . .
O104 Dy43 O6W' 143.4(9) . .
O134 Dy43 O103 81.6(4) . .
O1 Dy43 O103 68.4(4) . .
O131 Dy43 O103 81.6(4) . .
O104 Dy43 O103 51.7(3) . .
O6W' Dy43 O103 139.9(10) . .
O134 Dy43 O67W 85.9(6) . .
O1 Dy43 O67W 169.7(6) . .
O131 Dy43 O67W 84.2(6) . .
O104 Dy43 O67W 70.1(5) . .
O6W' Dy43 O67W 86.5(11) . .
O103 Dy43 O67W 121.8(5) . .
O134 Dy43 O5W' 63.9(6) . .
O1 Dy43 O5W' 63.3(5) . .
O131 Dy43 O5W' 143.9(6) . .
O104 Dy43 O5W' 138.9(6) . .
O6W' Dy43 O5W' 75.2(10) . .
O103 Dy43 O5W' 113.6(5) . .
O67W Dy43 O5W' 110.7(6) . .
O134 Dy43 O5W 68.2(8) . .
O1 Dy43 O5W 83.7(7) . .
O131 Dy43 O5W 137.5(8) . .
O104 Dy43 O5W 139.1(7) . .
O103 Dy43 O5W 135.3(7) . .
O67W Dy43 O5W 89.0(8) . .
O134 Dy43 C12 78.0(4) . .
O1 Dy43 C12 93.9(4) . .
O131 Dy43 C12 77.2(5) . .
O104 Dy43 C12 26.2(3) . .
O6W' Dy43 C12 149.8(10) . .
O103 Dy43 C12 25.5(3) . .
O67W Dy43 C12 96.3(6) . .
O5W' Dy43 C12 130.3(5) . .
O5W Dy43 C12 145.3(7) . .
O134 Dy43 Dy45 130.2(4) . .
O1 Dy43 Dy45 32.2(4) . .
O131 Dy43 Dy45 67.7(4) . .
O104 Dy43 Dy45 122.9(2) . .
O6W' Dy43 Dy45 62.4(9) . .
O103 Dy43 Dy45 79.4(2) . .
O67W Dy43 Dy45 142.5(5) . .
O5W' Dy43 Dy45 82.6(4) . .
O5W Dy43 Dy45 95.4(7) . .
C12 Dy43 Dy45 100.8(3) . .
O134 Dy43 Dy39 70.1(4) . .
O1 Dy43 Dy39 31.0(3) . .
O131 Dy43 Dy39 127.3(4) . .
O104 Dy43 Dy39 121.9(2) . .
O6W' Dy43 Dy39 93.1(9) . .
O103 Dy43 Dy39 77.80(18) . .
O67W Dy43 Dy39 147.0(5) . .
O5W' Dy43 Dy39 38.5(4) . .
O5W Dy43 Dy39 61.6(6) . .
C12 Dy43 Dy39 100.2(3) . .
Dy45 Dy43 Dy39 61.13(3) . .
O106 Dy44 O6 114.0(3) . .
O106 Dy44 O1W 81.8(4) . .
O6 Dy44 O1W 144.7(4) . .
O106 Dy44 O9 73.0(3) . .
O6 Dy44 O9 70.1(3) . .
O1W Dy44 O9 144.6(4) . .
O106 Dy44 O123 140.0(4) . .
O6 Dy44 O123 77.9(4) . .
O1W Dy44 O123 110.9(5) . .
O9 Dy44 O123 76.5(4) . .
O106 Dy44 O2W 76.1(4) . .
O6 Dy44 O2W 141.7(3) . .
O1W Dy44 O2W 70.9(4) . .
O9 Dy44 O2W 79.1(4) . .
O123 Dy44 O2W 73.2(4) . .
O106 Dy44 O17W 144.0(4) . .
O6 Dy44 O17W 79.9(4) . .
O1W Dy44 O17W 70.8(4) . .
O9 Dy44 O17W 141.2(4) . .
O123 Dy44 O17W 73.5(5) . .
O2W Dy44 O17W 114.3(5) . .
O106 Dy44 O107 75.8(3) . .
O6 Dy44 O107 71.8(3) . .
O1W Dy44 O107 82.9(4) . .
O9 Dy44 O107 113.5(3) . .
O123 Dy44 O107 141.4(4) . .
O2W Dy44 O107 143.8(3) . .
O17W Dy44 O107 78.0(4) . .
O106 Dy44 Dy18 39.4(2) . .
O6 Dy44 Dy18 83.8(2) . .
O1W Dy44 Dy18 120.6(3) . .
O9 Dy44 Dy18 35.6(2) . .
O123 Dy44 Dy18 111.6(3) . .
O2W Dy44 Dy18 84.0(3) . .
O17W Dy44 Dy18 161.5(4) . .
O107 Dy44 Dy18 88.6(2) . .
O106 Dy44 Dy24 89.6(2) . .
O6 Dy44 Dy24 34.7(2) . .
O1W Dy44 Dy24 121.1(3) . .
O9 Dy44 Dy24 83.8(2) . .
O123 Dy44 Dy24 112.2(3) . .
O2W Dy44 Dy24 160.3(3) . .
O17W Dy44 Dy24 85.2(4) . .
O107 Dy44 Dy24 39.0(2) . .
Dy18 Dy44 Dy24 76.31(2) . .
O106 Dy44 Dy33 96.5(2) . .
O6 Dy44 Dy33 35.5(2) . .
O1W Dy44 Dy33 178.0(3) . .
O9 Dy44 Dy33 34.9(2) . .
O123 Dy44 Dy33 71.0(3) . .
O2W Dy44 Dy33 109.7(3) . .
O17W Dy44 Dy33 110.4(3) . .
O107 Dy44 Dy33 95.8(2) . .
Dy18 Dy44 Dy33 57.826(17) . .
Dy24 Dy44 Dy33 57.840(17) . .
O1 Dy45 O129 93.7(4) . .
O1 Dy45 O76 120.5(4) . .
O129 Dy45 O76 75.6(3) . .
O1 Dy45 O130 99.2(5) . .
O129 Dy45 O130 150.9(4) . .
O76 Dy45 O130 75.4(4) . .
O1 Dy45 O122 166.4(5) . .
O129 Dy45 O122 87.2(5) . .
O76 Dy45 O122 72.9(5) . .
O130 Dy45 O122 86.3(5) . .
O1 Dy45 O7W' 87.9(7) . .
O129 Dy45 O7W' 69.8(6) . .
O76 Dy45 O7W' 136.4(6) . .
O130 Dy45 O7W' 136.3(7) . .
O122 Dy45 O7W' 79.6(8) . .
O1 Dy45 O6W 81.7(11) . .
O129 Dy45 O6W 138.6(9) . .
O76 Dy45 O6W 141.3(9) . .
O130 Dy45 O6W 69.6(9) . .
O122 Dy45 O6W 88.6(11) . .
O1 Dy45 O77 69.0(4) . .
O129 Dy45 O77 79.5(3) . .
O76 Dy45 O77 51.5(3) . .
O130 Dy45 O77 80.9(4) . .
O122 Dy45 O77 124.4(5) . .
O7W' Dy45 O77 140.2(6) . .
O6W Dy45 O77 134.2(10) . .
O1 Dy45 C3 96.0(4) . .
O129 Dy45 C3 75.6(3) . .
O76 Dy45 C3 24.5(3) . .
O130 Dy45 C3 77.2(4) . .
O122 Dy45 C3 97.4(5) . .
O7W' Dy45 C3 145.4(6) . .
O6W Dy45 C3 145.7(9) . .
O77 Dy45 C3 27.0(3) . .
O1 Dy45 Dy43 33.2(3) . .
O129 Dy45 Dy43 126.8(3) . .
O76 Dy45 Dy43 124.3(2) . .
O130 Dy45 Dy43 70.1(4) . .
O122 Dy45 Dy43 143.2(4) . .
O7W' Dy45 Dy43 97.9(6) . .
O6W Dy45 Dy43 57.2(11) . .
O77 Dy45 Dy43 80.5(2) . .
C3 Dy45 Dy43 104.0(2) . .
O1 Dy45 Dy39 29.0(3) . .
O129 Dy45 Dy39 67.9(3) . .
O76 Dy45 Dy39 122.1(2) . .
O130 Dy45 Dy39 128.2(4) . .
O122 Dy45 Dy39 143.6(4) . .
O7W' Dy45 Dy39 67.3(7) . .
O6W Dy45 Dy39 93.0(9) . .
O77 Dy45 Dy39 78.2(2) . .
C3 Dy45 Dy39 101.3(2) . .
Dy43 Dy45 Dy39 59.96(3) . .
O142 Ni1 O45 175.2(4) . .
O142 Ni1 O68 95.2(4) . .
O45 Ni1 O68 87.4(3) . .
O142 Ni1 O67 96.2(4) . .
O45 Ni1 O67 79.9(3) . .
O68 Ni1 O67 85.8(4) . .
O142 Ni1 O47W 88.2(5) . .
O45 Ni1 O47W 89.2(4) . .
O68 Ni1 O47W 176.6(4) . .
O67 Ni1 O47W 94.0(4) . .
O142 Ni1 O89 88.6(4) . .
O45 Ni1 O89 95.5(3) . .
O68 Ni1 O89 88.7(4) . .
O67 Ni1 O89 173.0(4) . .
O47W Ni1 O89 91.2(4) . .
O142 Ni1 Dy40 86.8(3) . .
O45 Ni1 Dy40 92.2(2) . .
O68 Ni1 Dy40 44.8(2) . .
O67 Ni1 Dy40 43.3(3) . .
O47W Ni1 Dy40 135.9(3) . .
O89 Ni1 Dy40 132.4(3) . .
O142 Ni1 Dy19 139.8(4) . .
O45 Ni1 Dy19 43.6(3) . .
O68 Ni1 Dy19 45.4(2) . .
O67 Ni1 Dy19 89.4(2) . .
O47W Ni1 Dy19 131.2(3) . .
O89 Ni1 Dy19 83.6(2) . .
Dy40 Ni1 Dy19 70.44(4) . .
O55 Ni2 O167 175.7(3) . .
O55 Ni2 O168 89.5(3) . .
O167 Ni2 O168 90.0(4) . .
O55 Ni2 O16 81.6(3) . .
O167 Ni2 O16 94.2(3) . .
O168 Ni2 O16 94.8(4) . .
O55 Ni2 O19 86.2(3) . .
O167 Ni2 O19 94.5(3) . .
O168 Ni2 O19 175.0(4) . .
O16 Ni2 O19 86.9(3) . .
O55 Ni2 O98 95.4(3) . .
O167 Ni2 O98 88.8(3) . .
O168 Ni2 O98 88.2(4) . .
O16 Ni2 O98 175.7(3) . .
O19 Ni2 O98 89.8(3) . .
O55 Ni2 Dy34 92.0(2) . .
O167 Ni2 Dy34 85.5(3) . .
O168 Ni2 Dy34 138.7(3) . .
O16 Ni2 Dy34 44.9(2) . .
O19 Ni2 Dy34 44.0(2) . .
O98 Ni2 Dy34 132.6(2) . .
O55 Ni2 Dy23 42.4(2) . .
O167 Ni2 Dy23 139.1(2) . .
O168 Ni2 Dy23 130.0(3) . .
O16 Ni2 Dy23 90.8(2) . .
O19 Ni2 Dy23 45.2(2) . .
O98 Ni2 Dy23 84.9(2) . .
Dy34 Ni2 Dy23 69.91(4) . .
O55 Ni2 Dy30 41.5(2) . .
O167 Ni2 Dy30 134.2(2) . .
O168 Ni2 Dy30 85.2(3) . .
O16 Ni2 Dy30 41.2(2) . .
O19 Ni2 Dy30 93.1(2) . .
O98 Ni2 Dy30 136.3(2) . .
Dy34 Ni2 Dy30 69.53(4) . .
Dy23 Ni2 Dy30 67.36(3) . .
O61 Ni3 O109 175.9(3) . .
O61 Ni3 O25 84.5(3) . .
O109 Ni3 O25 93.2(3) . .
O61 Ni3 O127 89.3(4) . .
O109 Ni3 O127 93.1(4) . .
O25 Ni3 O127 173.3(4) . .
O61 Ni3 O69 94.2(3) . .
O109 Ni3 O69 89.2(3) . .
O25 Ni3 O69 89.2(3) . .
O127 Ni3 O69 88.7(4) . .
O61 Ni3 O28 84.3(3) . .
O109 Ni3 O28 92.2(3) . .
O25 Ni3 O28 87.2(3) . .
O127 Ni3 O28 94.8(4) . .
O69 Ni3 O28 176.2(3) . .
O61 Ni3 Dy28 92.8(2) . .
O109 Ni3 Dy28 83.2(2) . .
O25 Ni3 Dy28 44.3(2) . .
O127 Ni3 Dy28 139.0(3) . .
O69 Ni3 Dy28 131.9(2) . .
O28 Ni3 Dy28 45.0(2) . .
O61 Ni3 Dy9 41.1(2) . .
O109 Ni3 Dy9 137.2(2) . .
O25 Ni3 Dy9 44.5(2) . .
O127 Ni3 Dy9 128.9(3) . .
O69 Ni3 Dy9 84.8(2) . .
O28 Ni3 Dy9 91.8(3) . .
Dy28 Ni3 Dy9 70.25(4) . .
O61 Ni3 Dy15 43.6(2) . .
O109 Ni3 Dy15 133.4(2) . .
O25 Ni3 Dy15 92.6(2) . .
O127 Ni3 Dy15 84.6(3) . .
O69 Ni3 Dy15 137.1(2) . .
O28 Ni3 Dy15 42.0(2) . .
Dy28 Ni3 Dy15 69.65(4) . .
Dy9 Ni3 Dy15 67.64(4) . .
O46 Ni4 O78 95.5(3) . .
O46 Ni4 O140 176.0(3) . .
O78 Ni4 O140 87.8(3) . .
O46 Ni4 O30 85.2(4) . .
O78 Ni4 O30 90.3(3) . .
O140 Ni4 O30 92.6(3) . .
O46 Ni4 O18 82.8(3) . .
O78 Ni4 O18 175.1(3) . .
O140 Ni4 O18 93.7(3) . .
O30 Ni4 O18 85.0(3) . .
O46 Ni4 O30W 91.2(4) . .
O78 Ni4 O30W 90.6(4) . .
O140 Ni4 O30W 90.9(4) . .
O30 Ni4 O30W 176.4(4) . .
O18 Ni4 O30W 94.0(4) . .
O46 Ni4 Dy27 91.5(2) . .
O78 Ni4 Dy27 132.6(3) . .
O140 Ni4 Dy27 84.7(2) . .
O30 Ni4 Dy27 43.7(2) . .
O18 Ni4 Dy27 43.1(2) . .
O30W Ni4 Dy27 136.1(3) . .
O46 Ni4 Dy26 41.2(3) . .
O78 Ni4 Dy26 84.8(2) . .
O140 Ni4 Dy26 137.4(3) . .
O30 Ni4 Dy26 45.7(2) . .
O18 Ni4 Dy26 91.0(2) . .
O30W Ni4 Dy26 131.0(3) . .
Dy27 Ni4 Dy26 70.44(4) . .
O46 Ni4 Dy15 42.5(2) . .
O78 Ni4 Dy15 137.4(2) . .
O140 Ni4 Dy15 134.5(3) . .
O30 Ni4 Dy15 92.3(2) . .
O18 Ni4 Dy15 41.9(2) . .
O30W Ni4 Dy15 84.6(3) . .
Dy27 Ni4 Dy15 68.67(3) . .
Dy26 Ni4 Dy15 67.60(3) . .
O124 Ni5 O112 93.0(4) . .
O124 Ni5 O12 173.4(4) . .
O112 Ni5 O12 93.3(4) . .
O124 Ni5 O60 89.3(4) . .
O112 Ni5 O60 174.8(3) . .
O12 Ni5 O60 84.6(3) . .
O124 Ni5 O31 95.4(4) . .
O112 Ni5 O31 92.0(4) . .
O12 Ni5 O31 86.4(3) . .
O60 Ni5 O31 83.1(3) . .
O124 Ni5 O74 90.4(4) . .
O112 Ni5 O74 88.2(4) . .
O12 Ni5 O74 87.7(3) . .
O60 Ni5 O74 96.5(3) . .
O31 Ni5 O74 174.1(3) . .
O124 Ni5 Dy20 138.9(3) . .
O112 Ni5 Dy20 83.4(2) . .
O12 Ni5 Dy20 44.3(2) . .
O60 Ni5 Dy20 91.8(2) . .
O31 Ni5 Dy20 44.1(2) . .
O74 Ni5 Dy20 130.2(2) . .
O124 Ni5 Dy17 130.1(3) . .
O112 Ni5 Dy17 136.1(3) . .
O12 Ni5 Dy17 43.4(2) . .
O60 Ni5 Dy17 42.7(2) . .
O31 Ni5 Dy17 91.8(3) . .
O74 Ni5 Dy17 84.0(3) . .
Dy20 Ni5 Dy17 69.76(4) . .
O124 Ni5 Dy29 84.6(3) . .
O112 Ni5 Dy29 134.5(3) . .
O12 Ni5 Dy29 92.4(2) . .
O60 Ni5 Dy29 41.0(2) . .
O31 Ni5 Dy29 43.5(2) . .
O74 Ni5 Dy29 137.1(3) . .
Dy20 Ni5 Dy29 70.10(4) . .
Dy17 Ni5 Dy29 67.75(4) . .
O32 Ni6 O40 86.4(3) . .
O32 Ni6 O77 92.4(3) . .
O40 Ni6 O77 93.6(3) . .
O32 Ni6 O92 90.2(3) . .
O40 Ni6 O92 175.5(4) . .
O77 Ni6 O92 89.4(4) . .
O32 Ni6 O43 85.2(3) . .
O40 Ni6 O43 85.4(3) . .
O77 Ni6 O43 177.5(3) . .
O92 Ni6 O43 91.4(4) . .
O32 Ni6 O103 177.4(4) . .
O40 Ni6 O103 94.7(3) . .
O77 Ni6 O103 89.9(4) . .
O92 Ni6 O103 88.5(3) . .
O43 Ni6 O103 92.5(3) . .
O32 Ni6 Dy1 91.4(2) . .
O40 Ni6 Dy1 43.0(2) . .
O77 Ni6 Dy1 136.1(3) . .
O92 Ni6 Dy1 134.3(3) . .
O43 Ni6 Dy1 43.4(2) . .
O103 Ni6 Dy1 87.8(3) . .
O32 Ni6 Dy5 44.6(2) . .
O40 Ni6 Dy5 42.6(2) . .
O77 Ni6 Dy5 87.5(2) . .
O92 Ni6 Dy5 134.5(2) . .
O43 Ni6 Dy5 90.2(2) . .
O103 Ni6 Dy5 136.8(2) . .
Dy1 Ni6 Dy5 65.60(3) . .
O32 Ni6 Dy2 42.9(2) . .
O40 Ni6 Dy2 89.6(2) . .
O77 Ni6 Dy2 135.0(2) . .
O92 Ni6 Dy2 86.0(3) . .
O43 Ni6 Dy2 42.8(2) . .
O103 Ni6 Dy2 134.6(3) . .
Dy1 Ni6 Dy2 65.47(4) . .
Dy5 Ni6 Dy2 65.43(3) . .
O42 Ni7 O169 89.5(4) . .
O42 Ni7 O11 86.7(3) . .
O169 Ni7 O11 176.2(4) . .
O42 Ni7 O164 177.4(4) . .
O169 Ni7 O164 88.5(4) . .
O11 Ni7 O164 95.3(4) . .
O42 Ni7 O21 84.1(3) . .
O169 Ni7 O21 92.4(4) . .
O11 Ni7 O21 87.7(3) . .
O164 Ni7 O21 94.4(4) . .
O42 Ni7 O101 94.6(3) . .
O169 Ni7 O101 91.6(4) . .
O11 Ni7 O101 88.2(3) . .
O164 Ni7 O101 87.1(4) . .
O21 Ni7 O101 175.7(3) . .
O42 Ni7 Dy25 93.2(3) . .
O169 Ni7 Dy25 135.9(3) . .
O11 Ni7 Dy25 44.9(2) . .
O164 Ni7 Dy25 87.1(3) . .
O21 Ni7 Dy25 44.4(2) . .
O101 Ni7 Dy25 131.8(2) . .
O42 Ni7 Dy3 42.7(2) . .
O169 Ni7 Dy3 131.1(3) . .
O11 Ni7 Dy3 45.1(2) . .
O164 Ni7 Dy3 139.6(3) . .
O21 Ni7 Dy3 91.8(2) . .
O101 Ni7 Dy3 84.5(2) . .
Dy25 Ni7 Dy3 70.07(4) . .
O175 Cl1 O176 106.9(10) . .
O175 Cl1 O177 114.2(9) . .
O176 Cl1 O177 119.9(9) . .
O175 Cl1 O178 109.9(11) . .
O176 Cl1 O178 97.6(11) . .
O177 Cl1 O178 106.9(9) . .
O181 Cl2 O182 102.5(11) . .
O181 Cl2 O180 113.4(10) . .
O182 Cl2 O180 111.6(11) . .
O181 Cl2 O179 109.5(8) . .
O182 Cl2 O179 98.8(11) . .
O180 Cl2 O179 118.9(8) . .
O184 Cl3 O185 110.3(9) . .
O184 Cl3 O183 117.0(9) . .
O185 Cl3 O183 112.7(8) . .
O184 Cl3 O186 108.1(10) . .
O185 Cl3 O186 104.6(10) . .
O183 Cl3 O186 103.0(8) . .
O190 Cl4 O187 119.0(19) . .
O190 Cl4 O188 106.9(18) . .
O187 Cl4 O188 110.5(16) . .
O190 Cl4 O189 110.1(18) . .
O187 Cl4 O189 112.3(17) . .
O188 Cl4 O189 95.3(14) . .
Dy39 O1 Dy45 121.9(6) . .
Dy39 O1 Dy43 117.0(6) . .
Dy45 O1 Dy43 114.6(6) . .
Dy22 O2 Dy31 108.4(3) . .
Dy22 O2 Dy32 103.1(4) . .
Dy31 O2 Dy32 104.7(3) . .
Dy22 O2 H2A 113.3 . .
Dy31 O2 H2A 113.3 . .
Dy32 O2 H2A 113.3 . .
Dy38 O3 Dy41 114.5(4) . .
Dy38 O3 Dy37 104.9(4) . .
Dy41 O3 Dy37 105.2(4) . .
Dy38 O3 H3A 110.6 . .
Dy41 O3 H3A 110.6 . .
Dy37 O3 H3A 110.6 . .
Dy36 O4 Dy41 109.1(4) . .
Dy36 O4 Dy38 103.8(3) . .
Dy41 O4 Dy38 110.3(4) . .
Dy36 O4 H4A 111.1 . .
Dy41 O4 H4A 111.1 . .
Dy38 O4 H4A 111.1 . .
Dy42 O5 Dy32 110.8(4) . .
Dy42 O5 Dy31 110.2(3) . .
Dy32 O5 Dy31 102.3(3) . .
Dy42 O5 H5A 111.1 . .
Dy32 O5 H5A 111.1 . .
Dy31 O5 H5A 111.1 . .
Dy24 O6 Dy44 110.5(3) . .
Dy24 O6 Dy33 104.1(4) . .
Dy44 O6 Dy33 110.4(3) . .
Dy24 O6 H6A 110.6 . .
Dy44 O6 H6A 110.6 . .
Dy33 O6 H6A 110.6 . .
Dy3 O7 Dy25 108.0(3) . .
Dy3 O7 Dy30 104.9(3) . .
Dy25 O7 Dy30 106.8(3) . .
Dy3 O7 H7A 112.2 . .
Dy25 O7 H7A 112.2 . .
Dy30 O7 H7A 112.2 . .
Dy6 O8 Dy12 103.7(3) . .
Dy6 O8 Dy5 108.5(3) . .
Dy12 O8 Dy5 107.8(3) . .
Dy6 O8 H8A 112.1 . .
Dy12 O8 H8A 112.1 . .
Dy5 O8 H8A 112.1 . .
Dy18 O9 Dy33 104.5(4) . .
Dy18 O9 Dy44 108.2(3) . .
Dy33 O9 Dy44 110.2(4) . .
Dy18 O9 H9A 111.2 . .
Dy33 O9 H9A 111.2 . .
Dy44 O9 H9A 111.2 . .
Dy11 O10 Dy36 96.7(3) . .
Dy11 O10 Dy37 95.9(3) . .
Dy36 O10 Dy37 150.3(4) . .
Dy11 O10 H10A 101.8 . .
Dy36 O10 H10A 101.8 . .
Dy37 O10 H10A 101.8 . .
Ni7 O11 Dy25 96.7(3) . .
Ni7 O11 Dy3 97.3(3) . .
Dy25 O11 Dy3 107.3(4) . .
Ni7 O11 H11A 117.3 . .
Dy25 O11 H11A 117.3 . .
Dy3 O11 H11A 117.3 . .
Ni5 O12 Dy20 97.5(3) . .
Ni5 O12 Dy17 99.6(3) . .
Dy20 O12 Dy17 109.5(3) . .
Ni5 O12 H12A 115.9 . .
Dy20 O12 H12A 115.9 . .
Dy17 O12 H12A 115.9 . .
Dy17 O13 Dy20 106.1(4) . .
Dy17 O13 Dy29 105.4(3) . .
Dy20 O13 Dy29 106.6(4) . .
Dy17 O13 H13A 112.7 . .
Dy20 O13 H13A 112.7 . .
Dy29 O13 H13A 112.7 . .
Dy19 O14 Dy40 108.9(3) . .
Dy19 O14 Dy29 106.8(3) . .
Dy40 O14 Dy29 107.6(3) . .
Dy19 O14 H14A 111.1 . .
Dy40 O14 H14A 111.1 . .
Dy29 O14 H14A 111.1 . .
Dy37 O15 Dy11 102.8(4) . .
Dy37 O15 Dy38 106.5(3) . .
Dy11 O15 Dy38 106.2(4) . .
Dy37 O15 H15A 113.5 . .
Dy11 O15 H15A 113.5 . .
Dy38 O15 H15A 113.5 . .
Ni2 O16 Dy34 97.1(3) . .
Ni2 O16 Dy30 103.9(3) . .
Dy34 O16 Dy30 110.4(3) . .
Ni2 O16 H16A 114.5 . .
Dy34 O16 H16A 114.5 . .
Dy30 O16 H16A 114.5 . .
Dy13 O17 Dy11 105.5(3) . .
Dy13 O17 Dy1 110.1(3) . .
Dy11 O17 Dy1 96.8(3) . .
Dy13 O17 H17A 114.3 . .
Dy11 O17 H17A 114.3 . .
Dy1 O17 H17A 114.3 . .
Ni4 O18 Dy27 97.4(4) . .
Ni4 O18 Dy15 101.6(3) . .
Dy27 O18 Dy15 111.0(3) . .
Ni4 O18 H18A 114.9 . .
Dy27 O18 H18A 114.9 . .
Dy15 O18 H18A 114.9 . .
Ni2 O19 Dy34 98.0(3) . .
Ni2 O19 Dy23 97.4(3) . .
Dy34 O19 Dy23 107.9(3) . .
Ni2 O19 H19A 116.8 . .
Dy34 O19 H19A 116.8 . .
Dy23 O19 H19A 116.8 . .
Ni7 O21 Dy25 96.4(3) . .
Ni7 O21 Dy30 101.6(3) . .
Dy25 O21 Dy30 108.4(3) . .
Ni7 O21 H21A 116.0 . .
Dy25 O21 H21A 116.0 . .
Dy30 O21 H21A 116.0 . .
Dy36 O22 Dy11 103.1(4) . .
Dy36 O22 Dy38 106.1(4) . .
Dy11 O22 Dy38 106.8(4) . .
Dy36 O22 H22A 113.3 . .
Dy11 O22 H22A 113.3 . .
Dy38 O22 H22A 113.3 . .
Dy22 O23 Dy35 102.8(3) . .
Dy22 O23 Dy31 105.9(3) . .
Dy35 O23 Dy31 105.4(3) . .
Dy22 O23 H23A 113.9 . .
Dy35 O23 H23A 113.9 . .
Dy31 O23 H23A 113.9 . .
Dy8 O24 Dy18 95.5(3) . .
Dy8 O24 Dy24 95.6(3) . .
Dy18 O24 Dy24 149.8(4) . .
Dy8 O24 H24A 102.4 . .
Dy18 O24 H24A 102.4 . .
Dy24 O24 H24A 102.4 . .
Ni3 O25 Dy28 97.2(3) . .
Ni3 O25 Dy9 98.2(3) . .
Dy28 O25 Dy9 109.2(3) . .
Ni3 O25 H25A 116.4 . .
Dy28 O25 H25A 116.4 . .
Dy9 O25 H25A 116.4 . .
Dy17 O26 Dy10 99.1(3) . .
Dy17 O26 Dy6 113.3(4) . .
Dy10 O26 Dy6 111.6(3) . .
Dy17 O26 H26A 110.8 . .
Dy10 O26 H26A 110.8 . .
Dy6 O26 H26A 110.8 . .
Dy17 O27 Dy19 104.9(3) . .
Dy17 O27 Dy10 93.9(3) . .
Dy19 O27 Dy10 93.4(3) . .
Dy17 O27 H27A 119.7 . .
Dy19 O27 H27A 119.7 . .
Dy10 O27 H27A 119.7 . .
Ni3 O28 Dy28 95.5(3) . .
Ni3 O28 Dy15 101.8(3) . .
Dy28 O28 Dy15 110.3(4) . .
Ni3 O28 H28A 115.6 . .
Dy28 O28 H28A 115.6 . .
Dy15 O28 H28A 115.6 . .
Dy35 O29 Dy42 109.1(4) . .
Dy35 O29 Dy31 105.8(3) . .
Dy42 O29 Dy31 111.1(3) . .
Dy35 O29 H29A 110.2 . .
Dy42 O29 H29A 110.2 . .
Dy31 O29 H29A 110.2 . .
Ni4 O30 Dy27 97.8(4) . .
Ni4 O30 Dy26 96.0(3) . .
Dy27 O30 Dy26 109.1(3) . .
Ni4 O30 H30A 116.9 . .
Dy27 O30 H30A 116.9 . .
Dy26 O30 H30A 116.9 . .
Ni5 O31 Dy20 96.8(3) . .
Ni5 O31 Dy29 100.5(3) . .
Dy20 O31 Dy29 110.4(4) . .
Ni5 O31 H31A 115.6 . .
Dy20 O31 H31A 115.6 . .
Dy29 O31 H31A 115.6 . .
Ni6 O32 Dy2 102.1(3) . .
Ni6 O32 Dy5 100.1(3) . .
Dy2 O32 Dy5 100.1(3) . .
Ni6 O32 H32A 117.2 . .
Dy2 O32 H32A 117.2 . .
Dy5 O32 H32A 117.2 . .
Dy35 O33 Dy22 96.1(3) . .
Dy35 O33 Dy32 152.8(4) . .
Dy22 O33 Dy32 95.7(3) . .
Dy35 O33 H33A 100.9 . .
Dy22 O33 H33A 100.9 . .
Dy32 O33 H33A 100.9 . .
Dy8 O34 Dy33 107.8(4) . .
Dy8 O34 Dy18 100.8(3) . .
Dy33 O34 Dy18 105.2(4) . .
Dy8 O34 H34A 113.9 . .
Dy33 O34 H34A 113.9 . .
Dy18 O34 H34A 113.9 . .
Dy11 O35 Dy7 105.5(3) . .
Dy11 O35 Dy1 98.6(3) . .
Dy7 O35 Dy1 110.6(3) . .
Dy11 O35 H35A 113.6 . .
Dy7 O35 H35A 113.6 . .
Dy1 O35 H35A 113.6 . .
Dy12 O36 Dy5 112.0(3) . .
Dy12 O36 Dy8 104.4(3) . .
Dy5 O36 Dy8 97.1(3) . .
Dy12 O36 H36A 113.9 . .
Dy5 O36 H36A 113.9 . .
Dy8 O36 H36A 113.9 . .
Dy23 O37 Dy34 107.5(3) . .
Dy23 O37 Dy30 104.6(3) . .
Dy34 O37 Dy30 107.3(3) . .
Dy23 O37 H37A 112.3 . .
Dy34 O37 H37A 112.3 . .
Dy30 O37 H37A 112.3 . .
Dy23 O38 Dy4 93.9(3) . .
Dy23 O38 Dy3 104.2(4) . .
Dy4 O38 Dy3 93.1(3) . .
Dy23 O38 H38A 120.0 . .
Dy4 O38 H38A 120.0 . .
Dy3 O38 H38A 120.0 . .
Dy19 O39 Dy10 98.4(3) . .
Dy19 O39 Dy7 112.4(3) . .
Dy10 O39 Dy7 111.9(3) . .
Dy19 O39 H39A 111.2 . .
Dy10 O39 H39A 111.2 . .
Dy7 O39 H39A 111.2 . .
Ni6 O40 Dy1 101.2(3) . .
Ni6 O40 Dy5 101.9(3) . .
Dy1 O40 Dy5 102.7(3) . .
Ni6 O40 H40A 116.2 . .
Dy1 O40 H40A 116.2 . .
Dy5 O40 H40A 116.2 . .
Dy14 O41 Dy9 95.7(3) . .
Dy14 O41 Dy26 95.4(3) . .
Dy9 O41 Dy26 106.0(3) . .
Dy14 O41 H41A 118.4 . .
Dy9 O41 H41A 118.4 . .
Dy26 O41 H41A 118.4 . .
Ni7 O42 Dy3 100.7(4) . .
Ni7 O42 Dy30 103.7(4) . .
Dy3 O42 Dy30 105.3(4) . .
Ni7 O42 H42A 115.1 . .
Dy3 O42 H42A 115.1 . .
Dy30 O42 H42A 115.1 . .
Ni6 O43 Dy2 101.0(3) . .
Ni6 O43 Dy1 100.0(3) . .
Dy2 O43 Dy1 102.3(3) . .
Ni6 O43 H43A 116.9 . .
Dy2 O43 H43A 116.9 . .
Dy1 O43 H43A 116.9 . .
Dy13 O44 Dy7 108.8(3) . .
Dy13 O44 Dy11 105.2(3) . .
Dy7 O44 Dy11 104.8(3) . .
Dy13 O44 H44A 112.5 . .
Dy7 O44 H44A 112.5 . .
Dy11 O44 H44A 112.5 . .
Ni1 O45 Dy19 99.9(4) . .
Ni1 O45 Dy29 106.0(3) . .
Dy19 O45 Dy29 106.4(3) . .
Ni1 O45 H45A 114.4 . .
Dy19 O45 H45A 114.4 . .
Dy29 O45 H45A 114.4 . .
Ni4 O46 Dy26 102.9(4) . .
Ni4 O46 Dy15 103.6(4) . .
Dy26 O46 Dy15 108.5(3) . .
Ni4 O46 H46A 113.6 . .
Dy26 O46 H46A 113.6 . .
Dy15 O46 H46A 113.6 . .
Dy22 O47 Dy2 99.5(3) . .
Dy22 O47 Dy21 105.2(3) . .
Dy2 O47 Dy21 110.9(3) . .
Dy22 O47 H47A 113.4 . .
Dy2 O47 H47A 113.4 . .
Dy21 O47 H47A 113.4 . .
Dy16 O48 Dy21 108.1(3) . .
Dy16 O48 Dy22 104.3(3) . .
Dy21 O48 Dy22 104.2(3) . .
Dy16 O48 H48A 113.2 . .
Dy21 O48 H48A 113.2 . .
Dy22 O48 H48A 113.2 . .
Dy26 O49 Dy9 105.4(3) . .
Dy26 O49 Dy14 93.6(3) . .
Dy9 O49 Dy14 93.1(3) . .
Dy26 O49 H49A 119.7 . .
Dy9 O49 H49A 119.7 . .
Dy14 O49 H49A 119.7 . .
Dy26 O50 Dy14 97.4(3) . .
Dy26 O50 Dy21 111.9(3) . .
Dy14 O50 Dy21 111.9(3) . .
Dy26 O50 H50A 111.6 . .
Dy14 O50 H50A 111.6 . .
Dy21 O50 H50A 111.6 . .
Dy9 O51 Dy28 107.2(3) . .
Dy9 O51 Dy15 105.3(3) . .
Dy28 O51 Dy15 105.5(4) . .
Dy9 O51 H51A 112.8 . .
Dy28 O51 H51A 112.8 . .
Dy15 O51 H51A 112.8 . .
Dy9 O52 Dy14 97.7(3) . .
Dy9 O52 Dy12 113.4(4) . .
Dy14 O52 Dy12 111.8(3) . .
Dy9 O52 H52A 111.1 . .
Dy14 O52 H52A 111.1 . .
Dy12 O52 H52A 111.1 . .
Dy17 O53 Dy19 107.1(3) . .
Dy17 O53 Dy10 95.1(2) . .
Dy19 O53 Dy10 95.1(3) . .
Dy17 O53 H53A 118.3 . .
Dy19 O53 H53A 118.3 . .
Dy10 O53 H53A 118.3 . .
Dy3 O54 Dy4 98.9(3) . .
Dy3 O54 Dy13 111.8(3) . .
Dy4 O54 Dy13 111.7(3) . .
Dy3 O54 H54A 111.3 . .
Dy4 O54 H54A 111.3 . .
Dy13 O54 H54A 111.3 . .
Ni2 O55 Dy23 101.4(3) . .
Ni2 O55 Dy30 104.3(3) . .
Dy23 O55 Dy30 108.0(3) . .
Ni2 O55 H55A 114.0 . .
Dy23 O55 H55A 114.0 . .
Dy30 O55 H55A 114.0 . .
Dy2 O56 Dy16 109.8(3) . .
Dy2 O56 Dy21 108.2(3) . .
Dy16 O56 Dy21 102.9(3) . .
Dy2 O56 H56A 111.8 . .
Dy16 O56 H56A 111.8 . .
Dy21 O56 H56A 111.8 . .
Dy23 O57 Dy4 98.4(3) . .
Dy23 O57 Dy16 112.2(3) . .
Dy4 O57 Dy16 112.0(3) . .
Dy23 O57 H57A 111.2 . .
Dy4 O57 H57A 111.2 . .
Dy16 O57 H57A 111.2 . .
Dy1 O58 Dy7 110.3(3) . .
Dy1 O58 Dy13 107.8(3) . .
Dy7 O58 Dy13 102.4(3) . .
Dy1 O58 H58A 112.0 . .
Dy7 O58 H58A 112.0 . .
Dy13 O58 H58A 112.0 . .
Dy3 O59 Dy4 97.8(3) . .
Dy3 O59 Dy23 108.1(3) . .
Dy4 O59 Dy23 96.4(3) . .
Dy3 O59 H59A 117.1 . .
Dy4 O59 H59A 117.1 . .
Dy23 O59 H59A 117.1 . .
Ni5 O60 Dy17 100.3(3) . .
Ni5 O60 Dy29 104.1(3) . .
Dy17 O60 Dy29 109.5(3) . .
Ni5 O60 H60A 113.9 . .
Dy17 O60 H60A 113.9 . .
Dy29 O60 H60A 113.9 . .
Ni3 O61 Dy9 103.2(3) . .
Ni3 O61 Dy15 101.9(3) . .
Dy9 O61 Dy15 107.5(3) . .
Ni3 O61 H61A 114.3 . .
Dy9 O61 H61A 114.3 . .
Dy15 O61 H61A 114.3 . .
Dy2 O62 Dy5 108.3(3) . .
Dy2 O62 Dy1 107.4(3) . .
Dy5 O62 Dy1 106.6(3) . .
Dy2 O62 H62A 111.4 . .
Dy5 O62 H62A 111.4 . .
Dy1 O62 H62A 111.4 . .
Dy22 O63 Dy2 98.8(3) . .
Dy22 O63 Dy16 104.7(3) . .
Dy2 O63 Dy16 110.6(3) . .
Dy22 O63 H63A 113.8 . .
Dy2 O63 H63A 113.8 . .
Dy16 O63 H63A 113.8 . .
Dy12 O64 Dy6 110.6(4) . .
Dy12 O64 Dy8 106.2(3) . .
Dy6 O64 Dy8 105.1(3) . .
Dy12 O64 H64A 111.5 . .
Dy6 O64 H64A 111.5 . .
Dy8 O64 H64A 111.5 . .
Dy5 O65 Dy6 110.8(4) . .
Dy5 O65 Dy8 98.0(3) . .
Dy6 O65 Dy8 103.9(3) . .
Dy5 O65 H65A 114.2 . .
Dy6 O65 H65A 114.2 . .
Dy8 O65 H65A 114.2 . .
Dy27 O66 Dy26 107.6(3) . .
Dy27 O66 Dy15 106.7(3) . .
Dy26 O66 Dy15 105.3(3) . .
Dy27 O66 H66A 112.3 . .
Dy26 O66 H66A 112.3 . .
Dy15 O66 H66A 112.3 . .
Ni1 O67 Dy40 98.6(4) . .
Ni1 O67 Dy29 105.9(4) . .
Dy40 O67 Dy29 111.0(3) . .
Ni1 O67 H67A 113.4 . .
Dy40 O67 H67A 113.4 . .
Dy29 O67 H67A 113.4 . .
Ni1 O68 Dy40 97.4(4) . .
Ni1 O68 Dy19 97.5(3) . .
Dy40 O68 Dy19 107.7(3) . .
Ni1 O68 H68A 117.0 . .
Dy40 O68 H68A 117.0 . .
Dy19 O68 H68A 117.0 . .
C1 O69 Ni3 127.7(8) . .
C1 O69 Dy18 92.4(7) . .
Ni3 O69 Dy18 138.7(4) . .
C1 O70 Dy18 95.4(8) . .
C1 O70 Dy8 146.3(8) . .
Dy18 O70 Dy8 94.5(3) . .
C1 O71 Dy9 135.3(7) . .
C1 O71 Dy12 115.5(7) . .
Dy9 O71 Dy12 106.9(3) . .
C2 O72 Dy6 114.4(7) . .
C2 O72 Dy17 135.2(7) . .
Dy6 O72 Dy17 109.2(3) . .
C2 O73 Dy24 95.1(8) . .
C2 O73 Dy8 140.8(8) . .
Dy24 O73 Dy8 96.7(3) . .
C2 O74 Ni5 131.2(8) . .
C2 O74 Dy24 90.4(7) . .
Ni5 O74 Dy24 138.3(4) . .
C3 O75 Dy8 134.7(9) . .
C3 O75 Dy5 138.1(8) . .
Dy8 O75 Dy5 87.1(2) . .
C3 O76 Dy45 107.2(7) . .
C3 O76 Dy33 131.4(7) . .
Dy45 O76 Dy33 121.4(4) . .
C3 O77 Ni6 126.8(8) . .
C3 O77 Dy45 94.7(8) . .
Ni6 O77 Dy45 138.4(4) . .
C4 O78 Ni4 129.9(7) . .
C4 O78 Dy35 90.6(6) . .
Ni4 O78 Dy35 138.8(4) . .
C4 O79 Dy35 95.0(7) . .
C4 O79 Dy22 138.3(7) . .
Dy35 O79 Dy22 94.7(2) . .
C4 O80 Dy26 135.7(7) . .
C4 O80 Dy21 114.5(7) . .
Dy26 O80 Dy21 108.6(3) . .
C5 O81 Dy5 133.5(8) . .
C5 O81 Dy1 133.1(9) . .
Dy5 O81 Dy1 92.0(2) . .
C5 O82 Dy7 139.4(7) . .
C5 O82 Dy10 98.1(6) . .
Dy7 O82 Dy10 118.1(4) . .
C5 O83 Dy6 133.7(8) . .
C5 O83 Dy10 98.9(7) . .
Dy6 O83 Dy10 117.2(3) . .
C6 O84 Dy12 135.9(8) . .
C6 O84 Dy14 99.2(7) . .
Dy12 O84 Dy14 117.3(3) . .
C6 O85 Dy21 141.2(7) . .
C6 O85 Dy14 94.8(6) . .
Dy21 O85 Dy14 118.7(3) . .
C6 O86 Dy5 132.9(8) . .
C6 O86 Dy2 132.7(8) . .
Dy5 O86 Dy2 91.7(2) . .
C7 O87 Dy37 99.7(7) . .
C7 O87 Dy11 139.9(7) . .
Dy37 O87 Dy11 93.8(3) . .
C7 O88 Dy7 117.0(7) . .
C7 O88 Dy19 131.2(8) . .
Dy7 O88 Dy19 109.5(3) . .
C7 O89 Ni1 126.1(7) . .
C7 O89 Dy37 95.8(7) . .
Ni1 O89 Dy37 137.1(4) . .
C8 O90 Dy22 131.6(7) . .
C8 O90 Dy2 139.4(7) . .
Dy22 O90 Dy2 89.0(2) . .
C8 O91 Dy31 135.3(8) . .
C8 O91 Dy39 104.3(7) . .
Dy31 O91 Dy39 120.3(3) . .
C8 O92 Ni6 129.5(8) . .
C8 O92 Dy39 93.2(7) . .
Ni6 O92 Dy39 137.2(4) . .
C9 O93 Dy1 134.6(7) . .
C9 O93 Dy2 130.4(7) . .
Dy1 O93 Dy2 92.7(3) . .
C9 O94 Dy13 141.9(8) . .
C9 O94 Dy4 93.4(7) . .
Dy13 O94 Dy4 117.0(4) . .
C9 O95 Dy16 141.0(9) . .
C9 O95 Dy4 95.1(8) . .
Dy16 O95 Dy4 117.6(4) . .
C10 O96 Dy23 132.8(7) . .
C10 O96 Dy16 116.0(7) . .
Dy23 O96 Dy16 109.9(3) . .
C10 O97 Dy32 94.0(7) . .
C10 O97 Dy22 142.7(8) . .
Dy32 O97 Dy22 96.0(3) . .
C10 O98 Ni2 127.4(8) . .
C10 O98 Dy32 91.8(7) . .
Ni2 O98 Dy32 139.9(4) . .
C11 O99 Dy3 131.9(8) . .
C11 O99 Dy13 117.3(8) . .
Dy3 O99 Dy13 108.9(3) . .
C11 O100 Dy36 95.2(6) . .
C11 O100 Dy11 139.3(8) . .
Dy36 O100 Dy11 95.9(3) . .
C11 O101 Ni7 123.3(9) . .
C11 O101 Dy36 97.8(8) . .
Ni7 O101 Dy36 138.4(4) . .
C12 O102 Dy11 136.1(8) . .
C12 O102 Dy1 135.6(8) . .
Dy11 O102 Dy1 88.0(2) . .
C12 O103 Ni6 124.1(8) . .
C12 O103 Dy43 96.8(8) . .
Ni6 O103 Dy43 138.9(4) . .
C12 O104 Dy43 105.2(8) . .
C12 O104 Dy38 133.7(9) . .
Dy43 O104 Dy38 121.1(4) . .
C15 O105 Dy18 95.4(7) . .
C15 O106 Dy44 158.2(9) . .
C15 O106 Dy18 93.7(8) . .
Dy44 O106 Dy18 104.5(3) . .
C18 O107 Dy44 159.0(9) . .
C18 O107 Dy24 95.0(8) . .
Dy44 O107 Dy24 103.1(3) . .
C18 O108 Dy24 96.3(7) . .
C20 O109 Ni3 126.0(9) . .
C20 O110 Dy28 133.0(10) . .
C22 O111 Dy20 134.9(8) . .
C22 O112 Ni5 129.4(9) . .
C24 O113 Dy20 152.0(9) . .
C24 O113 Dy28 87.6(8) . 2_755
Dy20 O113 Dy28 114.0(4) . 2_755
C24 O114 Dy28 107.7(9) . 2_755
C26 O115 Dy20 108.5(9) . 2_745
C26 O116 Dy28 159.8(9) . .
C26 O116 Dy20 85.1(8) . 2_745
Dy28 O116 Dy20 112.6(4) . 2_745
C28 O117 Dy15 145.4(12) . .
C28 O118 Dy27 111.9(10) . .
C30 O119 Dy29 141.1(11) . .
C30 O120 Dy40 129.2(10) . .
C31 O121 Dy33 99.0(14) . .
C31 O122 Dy45 177.0(15) . .
C31 O122 Dy33 80.5(12) . .
Dy45 O122 Dy33 102.5(6) . .
C34 O124 Ni5 128.6(10) . .
C34 O125 Dy29 125.3(8) . .
C36 O126 Dy15 123.3(8) . .
C36 O127 Ni3 129.1(12) . .
C38 O128 Dy39 140.1(9) . .
C38 O129 Dy45 143.8(9) . .
C40 O130 Dy45 136.6(10) . .
C40 O131 Dy43 141.8(11) . .
C42 O132 Dy6 139.6(9) . .
C42 O133 Dy12 137.4(9) . .
C44 O134 Dy43 130.2(11) . .
C44 O135 Dy39 121.5(13) . .
C47 O136 Dy19 141.3(11) . .
C47 O137 Dy40 132.5(11) . .
C50 O138 Dy26 141.0(8) . .
C50 O139 Dy27 129.9(9) . .
C52 O140 Ni4 121.3(8) . .
C52 O141 Dy27 132.1(11) . .
C54 O142 Ni1 118.3(9) . .
C54 O143 Dy40 129.9(10) . .
C56 O144 Dy41 159.9(11) . .
C56 O144 Dy37 91.0(9) . .
Dy41 O144 Dy37 102.8(4) . .
C56 O145 Dy37 95.3(10) . .
C58 O146 Dy13 137.0(9) . .
C58 O147 Dy7 142.4(9) . .
C60 O148 Dy16 137.1(8) . .
C60 O149 Dy21 136.5(7) . .
C62 O150 Dy35 97.4(9) . .
C62 O151 Dy42 160.9(10) . .
C62 O151 Dy35 91.7(8) . .
Dy42 O151 Dy35 103.2(4) . .
C68 O156 Dy41 163.0(9) . .
C68 O156 Dy36 90.5(8) . .
Dy41 O156 Dy36 103.4(4) . .
C68 O157 Dy36 95.4(10) . .
C70 O158 Dy42 156.5(9) . .
C70 O158 Dy32 93.1(8) . .
Dy42 O158 Dy32 104.9(4) . .
C70 O159 Dy32 98.0(9) . .
C71 O160 Dy25 133.3(9) . .
C71 O161 Dy3 137.3(8) . .
C74 O162 Dy23 141.6(7) . .
C74 O163 Dy34 140.1(9) . .
C77 O164 Ni7 120.0(8) . .
C77 O165 Dy25 135.7(9) . .
C79 O166 Dy34 133.7(9) . .
C79 O167 Ni2 124.1(8) . .
C82 O168 Ni2 128.3(12) . .
C82 O170 Dy30 119.4(7) . .
C85 O171 Dy30 90.4(8) . .
C85 O172 Dy30 91.2(10) . .
Dy39 O66W Dy31 100.4(6) . .
Dy43 O67W Dy38 100.3(7) . .
Dy24 O20 Dy33 106.2(4) . .
Dy24 O20 Dy8 100.9(3) . .
Dy33 O20 Dy8 106.2(3) . .
Dy24 O20 H20A 114.1 . .
Dy33 O20 H20A 114.1 . .
Dy8 O20 H20A 114.1 . .
Dy39 O5W' Dy43 99.8(6) . .
O70 C1 O69 119.7(12) . .
O70 C1 O71 117.8(11) . .
O69 C1 O71 121.2(11) . .
O70 C1 Dy18 58.5(7) . .
O69 C1 Dy18 61.2(6) . .
O71 C1 Dy18 169.3(8) . .
O73 C2 O74 120.0(12) . .
O73 C2 O72 119.3(11) . .
O74 C2 O72 120.3(11) . .
O73 C2 Dy24 58.2(7) . .
O74 C2 Dy24 62.6(7) . .
O72 C2 Dy24 176.4(9) . .
O75 C3 O76 130.1(11) . .
O75 C3 O77 123.1(12) . .
O76 C3 O77 106.5(10) . .
O75 C3 Dy45 176.2(9) . .
O76 C3 Dy45 48.2(5) . .
O77 C3 Dy45 58.3(6) . .
O79 C4 O80 120.3(11) . .
O79 C4 O78 119.7(10) . .
O80 C4 O78 119.9(10) . .
O79 C4 Dy35 58.3(5) . .
O80 C4 Dy35 174.2(9) . .
O78 C4 Dy35 61.8(5) . .
O81 C5 O83 127.3(12) . .
O81 C5 O82 125.0(11) . .
O83 C5 O82 107.5(9) . .
O81 C5 Dy10 175.0(10) . .
O83 C5 Dy10 54.2(5) . .
O82 C5 Dy10 54.5(5) . .
O86 C6 O84 126.9(12) . .
O86 C6 O85 122.5(11) . .
O84 C6 O85 110.7(10) . .
O86 C6 Dy14 172.1(10) . .
O84 C6 Dy14 54.7(6) . .
O85 C6 Dy14 56.9(5) . .
O88 C7 O89 126.7(11) . .
O88 C7 O87 120.2(11) . .
O89 C7 O87 112.7(9) . .
O88 C7 Dy37 168.8(8) . .
O89 C7 Dy37 58.7(5) . .
O87 C7 Dy37 54.2(5) . .
O90 C8 O91 129.2(11) . .
O90 C8 O92 119.9(10) . .
O91 C8 O92 110.5(10) . .
O90 C8 Dy39 177.9(9) . .
O91 C8 Dy39 50.9(6) . .
O92 C8 Dy39 59.8(6) . .
O95 C9 O93 124.6(11) . .
O95 C9 O94 116.8(12) . .
O93 C9 O94 118.5(11) . .
O95 C9 Dy4 58.8(7) . .
O93 C9 Dy4 171.2(8) . .
O94 C9 Dy4 59.0(7) . .
O97 C10 O98 119.5(12) . .
O97 C10 O96 116.7(10) . .
O98 C10 O96 123.8(12) . .
O97 C10 Dy32 58.7(6) . .
O98 C10 Dy32 60.9(6) . .
O96 C10 Dy32 172.9(9) . .
O101 C11 O99 130.5(13) . .
O101 C11 O100 112.8(11) . .
O99 C11 O100 116.7(10) . .
O101 C11 Dy36 57.0(7) . .
O99 C11 Dy36 171.6(10) . .
O100 C11 Dy36 56.3(6) . .
O102 C12 O103 127.8(12) . .
O102 C12 O104 126.0(13) . .
O103 C12 O104 106.2(12) . .
O102 C12 Dy43 174.0(10) . .
O103 C12 Dy43 57.7(7) . .
O104 C12 Dy43 48.6(7) . .
C14 C13 H13B 109.5 . .
C14 C13 H13C 109.5 . .
H13B C13 H13C 109.5 . .
C14 C13 H13D 109.5 . .
H13B C13 H13D 109.5 . .
H13C C13 H13D 109.5 . .
C13 C14 C15 127(3) . .
C13 C14 H14B 105.7 . .
C15 C14 H14B 105.7 . .
C13 C14 H14C 105.7 . .
C15 C14 H14C 105.7 . .
H14B C14 H14C 106.1 . .
O106 C15 O105 118.4(11) . .
O106 C15 C14 123.0(14) . .
O105 C15 C14 117.9(12) . .
O106 C15 Dy18 60.8(7) . .
O105 C15 Dy18 57.8(6) . .
C14 C15 Dy18 166.1(11) . .
C17 C16 H16B 109.5 . .
C17 C16 H16C 109.5 . .
H16B C16 H16C 109.5 . .
C17 C16 H16D 109.5 . .
H16B C16 H16D 109.5 . .
H16C C16 H16D 109.5 . .
C16 C17 C18 106(2) . .
C16 C17 H17B 110.5 . .
C18 C17 H17B 110.5 . .
C16 C17 H17C 110.5 . .
C18 C17 H17C 110.5 . .
H17B C17 H17C 108.7 . .
O107 C18 O108 118.1(11) . .
O107 C18 C17 121.5(13) . .
O108 C18 C17 120.3(11) . .
O107 C18 Dy24 60.1(7) . .
O108 C18 Dy24 58.2(6) . .
C17 C18 Dy24 170.8(9) . .
C20 C19 H19B 109.5 . .
C20 C19 H19C 109.5 . .
H19B C19 H19C 109.5 . .
C20 C19 H19D 109.5 . .
H19B C19 H19D 109.5 . .
H19C C19 H19D 109.5 . .
O110 C20 O109 127.9(15) . .
O110 C20 C19 115.5(14) . .
O109 C20 C19 116.5(13) . .
C22 C21 H21B 109.5 . .
C22 C21 H21C 109.5 . .
H21B C21 H21C 109.5 . .
C22 C21 H21D 109.5 . .
H21B C21 H21D 109.5 . .
H21C C21 H21D 109.5 . .
O111 C22 O112 121.6(12) . .
O111 C22 C21 120.2(12) . .
O112 C22 C21 118.2(13) . .
C24 C23 H23B 109.5 . .
C24 C23 H23C 109.5 . .
H23B C23 H23C 109.5 . .
C24 C23 H23D 109.5 . .
H23B C23 H23D 109.5 . .
H23C C23 H23D 109.5 . .
O114 C24 O113 114.2(12) . .
O114 C24 C23 127.4(14) . .
O113 C24 C23 118.2(13) . .
C26 C25 H25B 109.5 . .
C26 C25 H25C 109.5 . .
H25B C25 H25C 109.5 . .
C26 C25 H25D 109.5 . .
H25B C25 H25D 109.5 . .
H25C C25 H25D 109.5 . .
O115 C26 O116 117.1(13) . .
O115 C26 C25 127.1(16) . .
O116 C26 C25 115.6(14) . .
C28 C27 H27B 109.5 . .
C28 C27 H27C 109.5 . .
H27B C27 H27C 109.5 . .
C28 C27 H27D 109.5 . .
H27B C27 H27D 109.5 . .
H27C C27 H27D 109.5 . .
O117 C28 C27 130(3) . .
O117 C28 O118 122.2(13) . .
C27 C28 O118 108(2) . .
C30 C29 H29B 109.5 . .
C30 C29 H29C 109.5 . .
H29B C29 H29C 109.5 . .
C30 C29 H29D 109.5 . .
H29B C29 H29D 109.5 . .
H29C C29 H29D 109.5 . .
O119 C30 O120 122.8(15) . .
O119 C30 C29 121.0(18) . .
O120 C30 C29 116.2(17) . .
O121 C31 O122 126(2) . .
O121 C31 C32 126(3) . .
O122 C31 C32 108(2) . .
O121 C31 Dy33 54.0(11) . .
O122 C31 Dy33 71.8(13) . .
C32 C31 Dy33 177.9(19) . .
C31 C32 H32B 109.5 . .
C31 C32 H32C 109.5 . .
H32B C32 H32C 109.5 . .
C31 C32 H32D 109.5 . .
H32B C32 H32D 109.5 . .
H32C C32 H32D 109.5 . .
C34 C33 H33B 109.5 . .
C34 C33 H33C 109.5 . .
H33B C33 H33C 109.5 . .
C34 C33 H33D 109.5 . .
H33B C33 H33D 109.5 . .
H33C C33 H33D 109.5 . .
O124 C34 O125 130.4(11) . .
O124 C34 C33 119.3(19) . .
O125 C34 C33 109.9(18) . .
C36 C35 H35B 109.5 . .
C36 C35 H35C 109.5 . .
H35B C35 H35C 109.5 . .
C36 C35 H35D 109.5 . .
H35B C35 H35D 109.5 . .
H35C C35 H35D 109.5 . .
O127 C36 C35 131(2) . .
O127 C36 O126 130.8(13) . .
C35 C36 O126 96.7(15) . .
C38 C37 H37B 109.5 . .
C38 C37 H37C 109.5 . .
H37B C37 H37C 109.5 . .
C38 C37 H37D 109.5 . .
H37B C37 H37D 109.5 . .
H37C C37 H37D 109.5 . .
O129 C38 O128 117.2(12) . .
O129 C38 C37 120.8(14) . .
O128 C38 C37 121.8(13) . .
C40 C39 H39B 109.5 . .
C40 C39 H39C 109.5 . .
H39B C39 H39C 109.5 . .
C40 C39 H39D 109.5 . .
H39B C39 H39D 109.5 . .
H39C C39 H39D 109.5 . .
O130 C40 O131 110.4(12) . .
O130 C40 C39 117.6(12) . .
O131 C40 C39 127.6(13) . .
C42 C41 H41B 109.5 . .
C42 C41 H41C 109.5 . .
H41B C41 H41C 109.5 . .
C42 C41 H41D 109.5 . .
H41B C41 H41D 109.5 . .
H41C C41 H41D 109.5 . .
O132 C42 O133 121.0(14) . .
O132 C42 C41 120.0(13) . .
O133 C42 C41 117.6(13) . .
C44 C43 H43B 109.5 . .
C44 C43 H43C 109.5 . .
H43B C43 H43C 109.5 . .
C44 C43 H43D 109.5 . .
H43B C43 H43D 109.5 . .
H43C C43 H43D 109.5 . .
O135 C44 O134 137.3(12) . .
O135 C44 C43 118.9(19) . .
O134 C44 C43 103.8(18) . .
C46 C45 H45B 109.5 . .
C46 C45 H45C 109.5 . .
H45B C45 H45C 109.5 . .
C46 C45 H45D 109.5 . .
H45B C45 H45D 109.5 . .
H45C C45 H45D 109.5 . .
C45 C46 C47 116.3(18) . .
C45 C46 H46B 108.2 . .
C47 C46 H46B 108.2 . .
C45 C46 H46C 108.2 . .
C47 C46 H46C 108.2 . .
H46B C46 H46C 107.4 . .
O136 C47 O137 123.8(18) . .
O136 C47 C46 118.7(17) . .
O137 C47 C46 117.5(16) . .
C49 C48 C50 105(2) . .
C49 C48 H48B 110.7 . .
C50 C48 H48B 110.6 . .
C49 C48 H48C 110.6 . .
C50 C48 H48C 110.6 . .
H48B C48 H48C 108.8 . .
C48 C49 H49B 109.5 . .
C48 C49 H49C 109.5 . .
H49B C49 H49C 109.5 . .
C48 C49 H49D 109.5 . .
H49B C49 H49D 109.5 . .
H49C C49 H49D 109.5 . .
O138 C50 O139 127.1(12) . .
O138 C50 C48 124.1(14) . .
O139 C50 C48 108.2(14) . .
C52 C51 H51B 109.5 . .
C52 C51 H51C 109.5 . .
H51B C51 H51C 109.5 . .
C52 C51 H51D 109.5 . .
H51B C51 H51D 109.5 . .
H51C C51 H51D 109.5 . .
O141 C52 O140 131.0(13) . .
O141 C52 C51 114.3(14) . .
O140 C52 C51 111.9(13) . .
C54 C53 H53B 109.5 . .
C54 C53 H53C 109.5 . .
H53B C53 H53C 109.5 . .
C54 C53 H53D 109.5 . .
H53B C53 H53D 109.5 . .
H53C C53 H53D 109.5 . .
O143 C54 O142 134.8(14) . .
O143 C54 C53 111.0(15) . .
O142 C54 C53 114.2(14) . .
C56 C55 H55B 109.5 . .
C56 C55 H55C 109.5 . .
H55B C55 H55C 109.5 . .
C56 C55 H55D 109.5 . .
H55B C55 H55D 109.5 . .
H55C C55 H55D 109.5 . .
O144 C56 O145 121.5(15) . .
O144 C56 C55 118.3(14) . .
O145 C56 C55 119.6(14) . .
O144 C56 Dy37 62.9(8) . .
O145 C56 Dy37 58.7(8) . .
C55 C56 Dy37 168.5(13) . .
C58 C57 H57B 109.5 . .
C58 C57 H57C 109.5 . .
H57B C57 H57C 109.5 . .
C58 C57 H57D 109.5 . .
H57B C57 H57D 109.5 . .
H57C C57 H57D 109.5 . .
O147 C58 O146 120.1(13) . .
O147 C58 C57 121.6(12) . .
O146 C58 C57 115.7(13) . .
C60 C59 H59B 109.5 . .
C60 C59 H59C 109.5 . .
H59B C59 H59C 109.5 . .
C60 C59 H59D 109.5 . .
H59B C59 H59D 109.5 . .
H59C C59 H59D 109.5 . .
O148 C60 O149 122.4(11) . .
O148 C60 C59 120.2(13) . .
O149 C60 C59 117.4(12) . .
C62 C61 H61B 109.5 . .
C62 C61 H61C 109.5 . .
H61B C61 H61C 109.5 . .
C62 C61 H61D 109.5 . .
H61B C61 H61D 109.5 . .
H61C C61 H61D 109.5 . .
O150 C62 O151 119.5(13) . .
O150 C62 C61 120.5(14) . .
O151 C62 C61 119.9(13) . .
O150 C62 Dy35 57.6(8) . .
O151 C62 Dy35 62.2(7) . .
C61 C62 Dy35 175.1(11) . .
C68 C67 H67B 109.5 . .
C68 C67 H67C 109.5 . .
H67B C67 H67C 109.5 . .
C68 C67 H67D 109.5 . .
H67B C67 H67D 109.5 . .
H67C C67 H67D 109.5 . .
O156 C68 O157 122.3(14) . .
O156 C68 C67 120.7(14) . .
O157 C68 C67 116.6(16) . .
O156 C68 Dy36 63.8(7) . .
O157 C68 Dy36 58.7(8) . .
C67 C68 Dy36 167.2(12) . .
C70 C69 H69A 109.5 . .
C70 C69 H69B 109.5 . .
H69A C69 H69B 109.5 . .
C70 C69 H69C 109.5 . .
H69A C69 H69C 109.5 . .
H69B C69 H69C 109.5 . .
O158 C70 O159 115.6(12) . .
O158 C70 C69 126.1(13) . .
O159 C70 C69 118.0(14) . .
O158 C70 Dy32 60.4(7) . .
O159 C70 Dy32 55.7(7) . .
C69 C70 Dy32 166.5(11) . .
O161 C71 O160 125.1(12) . .
O161 C71 C72 122.5(11) . .
O160 C71 C72 112.3(11) . .
C71 C72 C73 106.7(13) . .
C71 C72 H72A 110.4 . .
C73 C72 H72A 110.4 . .
C71 C72 H72B 110.4 . .
C73 C72 H72B 110.4 . .
H72A C72 H72B 108.6 . .
C72 C73 H73A 109.5 . .
C72 C73 H73B 109.5 . .
H73A C73 H73B 109.5 . .
C72 C73 H73C 109.5 . .
H73A C73 H73C 109.5 . .
H73B C73 H73C 109.5 . .
O162 C74 O163 117.8(11) . .
O162 C74 C75 121.3(14) . .
O163 C74 C75 120.8(15) . .
C76 C75 C74 117(2) . .
C76 C75 H75A 108.2 . .
C74 C75 H75A 108.2 . .
C76 C75 H75B 108.2 . .
C74 C75 H75B 108.2 . .
H75A C75 H75B 107.3 . .
C75 C76 H76A 109.5 . .
C75 C76 H76B 109.5 . .
H76A C76 H76B 109.5 . .
C75 C76 H76C 109.5 . .
H76A C76 H76C 109.5 . .
H76B C76 H76C 109.5 . .
O165 C77 O164 128.7(11) . .
O165 C77 C78 118.8(14) . .
O164 C77 C78 111.5(13) . .
C77 C78 H78A 109.5 . .
C77 C78 H78B 109.5 . .
H78A C78 H78B 109.5 . .
C77 C78 H78C 109.5 . .
H78A C78 H78C 109.5 . .
H78B C78 H78C 109.5 . .
O166 C79 O167 128.1(12) . .
O166 C79 C80 120.4(13) . .
O167 C79 C80 111.4(13) . .
C86 C80 C79 105(2) . .
C86 C80 H80A 110.7 . .
C79 C80 H80A 110.7 . .
C86 C80 H80B 110.7 . .
C79 C80 H80B 110.7 . .
H80A C80 H80B 108.8 . .
C82 C81 H81A 109.5 . .
C82 C81 H81B 109.5 . .
H81A C81 H81B 109.5 . .
C82 C81 H81C 109.5 . .
H81A C81 H81C 109.5 . .
H81B C81 H81C 109.5 . .
O168 C82 C81 135(2) . .
O168 C82 O170 135.7(14) . .
C81 C82 O170 89.1(16) . .
C84 C83 H83A 109.5 . .
C84 C83 H83B 109.5 . .
H83A C83 H83B 109.5 . .
C84 C83 H83C 109.5 . .
H83A C83 H83C 109.5 . .
H83B C83 H83C 109.5 . .
C83 C84 C85 111.1(10) . .
C83 C84 H84A 109.4 . .
C85 C84 H84A 109.4 . .
C83 C84 H84B 109.4 . .
C85 C84 H84B 109.4 . .
H84A C84 H84B 108.0 . .
O172 C85 O171 125.2(14) . .
O172 C85 C84 120.7(14) . .
O171 C85 C84 113.8(11) . .
O172 C85 Dy30 63.7(8) . .
O171 C85 Dy30 61.6(7) . .
C84 C85 Dy30 174.8(10) . .
C80 C86 H86A 109.5 . .
C80 C86 H86B 109.5 . .
H86A C86 H86B 109.5 . .
C80 C86 H86C 109.5 . .
H86A C86 H86C 109.5 . .
H86B C86 H86C 109.5 . .

loop_
_geom_bond_atom_site_label_1
_geom_bond_atom_site_label_2
_geom_bond_distance
_geom_bond_site_symmetry_2
Dy1 O62 2.311(6) .
Dy1 O58 2.353(8) .
Dy1 O40 2.363(8) .
Dy1 O43 2.371(7) .
Dy1 O35 2.373(8) .
Dy1 O17 2.412(8) .
Dy1 O93 2.542(8) .
Dy1 O81 2.588(7) .
Dy1 O102 2.613(7) .
Dy1 Ni6 3.4003(18) .
Dy1 Dy11 3.5760(8) .
Dy1 Dy2 3.6877(8) .
Dy2 O62 2.264(6) .
Dy2 O47 2.350(7) .
Dy2 O63 2.358(8) .
Dy2 O43 2.366(7) .
Dy2 O56 2.369(8) .
Dy2 O32 2.380(8) .
Dy2 O93 2.553(8) .
Dy2 O90 2.564(7) .
Dy2 O86 2.592(7) .
Dy2 Ni6 3.4188(19) .
Dy2 Dy22 3.5681(8) .
Dy3 O42 2.313(8) .
Dy3 O54 2.328(8) .
Dy3 O7 2.333(8) .
Dy3 O59 2.353(8) .
Dy3 O161 2.359(9) .
Dy3 O11 2.392(8) .
Dy3 O99 2.417(8) .
Dy3 O38 2.459(9) .
Dy3 Ni7 3.3505(19) .
Dy3 Dy4 3.5635(8) .
Dy3 Dy30 3.7708(8) .
Dy3 Dy25 3.8166(9) .
Dy4 O54 2.361(8) .
Dy4 O57 2.370(7) .
Dy4 O59 2.376(7) .
Dy4 O22W 2.392(12) .
Dy4 O94 2.406(10) .
Dy4 O95 2.408(10) .
Dy4 O38 2.451(9) .
Dy4 O24W 2.464(19) .
Dy4 O27W 2.475(11) .
Dy4 C9 2.803(14) .
Dy4 Dy23 3.5571(8) .
Dy5 O62 2.294(7) .
Dy5 O65 2.360(8) .
Dy5 O40 2.363(7) .
Dy5 O36 2.371(8) .
Dy5 O8 2.424(8) .
Dy5 O32 2.438(7) .
Dy5 O81 2.544(8) .
Dy5 O86 2.555(7) .
Dy5 O75 2.629(9) .
Dy5 Ni6 3.4155(16) .
Dy5 Dy8 3.5748(9) .
Dy6 O83 2.290(8) .
Dy6 O64 2.298(8) .
Dy6 O132 2.358(9) .
Dy6 O65 2.368(8) .
Dy6 O8 2.372(8) .
Dy6 O72 2.413(9) .
Dy6 O57W 2.429(9) .
Dy6 O26 2.460(8) .
Dy6 Dy8 3.7341(9) .
Dy6 Dy12 3.7610(8) .
Dy6 Dy17 3.9461(8) .
Dy7 O82 2.249(8) .
Dy7 O147 2.327(10) .
Dy7 O44 2.335(7) .
Dy7 O35 2.362(8) .
Dy7 O58 2.392(7) .
Dy7 O11W 2.412(9) .
Dy7 O88 2.419(9) .
Dy7 O39 2.455(8) .
Dy7 Dy11 3.7466(9) .
Dy7 Dy13 3.7819(8) .
Dy7 Dy19 3.9662(8) .
Dy8 O34 2.328(9) .
Dy8 O20 2.366(8) .
Dy8 O65 2.375(9) .
Dy8 O36 2.398(8) .
Dy8 O64 2.405(8) .
Dy8 O24 2.443(9) .
Dy8 O73 2.461(8) .
Dy8 O70 2.523(8) .
Dy8 O75 2.557(8) .
Dy8 Dy18 3.6245(9) .
Dy8 Dy24 3.6282(9) .
Dy9 O61 2.271(8) .
Dy9 O52 2.290(8) .
Dy9 O51 2.342(9) .
Dy9 O25 2.379(9) .
Dy9 O41 2.394(7) .
Dy9 O49 2.418(9) .
Dy9 O63W 2.423(10) .
Dy9 O71 2.445(8) .
Dy9 Ni3 3.361(2) .
Dy9 Dy14 3.5378(9) .
Dy9 Dy15 3.8084(9) .
Dy9 Dy28 3.8221(9) .
Dy10 O34W 2.308(14) .
Dy10 O39 2.369(8) .
Dy10 O26 2.387(8) .
Dy10 O83 2.408(8) .
Dy10 O82 2.411(8) .
Dy10 O53 2.420(8) .
Dy10 O27 2.442(8) .
Dy10 O36W 2.468(16) .
Dy10 O23W 2.475(13) .
Dy10 C5 2.933(12) .
Dy10 Dy17 3.5361(10) .
Dy10 Dy19 3.5474(9) .
Dy11 O22 2.330(9) .
Dy11 O15 2.338(10) .
Dy11 O35 2.344(7) .
Dy11 O17 2.369(8) .
Dy11 O44 2.395(8) .
Dy11 O10 2.421(9) .
Dy11 O100 2.494(9) .
Dy11 O102 2.532(8) .
Dy11 O87 2.581(8) .
Dy11 Dy37 3.6301(9) .
Dy11 Dy36 3.6389(9) .
Dy12 O64 2.276(8) .
Dy12 O84 2.299(9) .
Dy12 O36 2.342(7) .
Dy12 O133 2.365(8) .
Dy12 O8 2.412(8) .
Dy12 O52 2.429(8) .
Dy12 O62W 2.444(8) .
Dy12 O71 2.466(8) .
Dy13 O94 2.276(8) .
Dy13 O44 2.315(8) .
Dy13 O146 2.334(8) .
Dy13 O17 2.334(9) .
Dy13 O59W 2.427(9) .
Dy13 O99 2.459(7) .
Dy13 O58 2.461(7) .
Dy13 O54 2.463(9) .
Dy14 O50 2.362(8) .
Dy14 O26W 2.374(15) .
Dy14 O41 2.380(8) .
Dy14 O37W 2.384(12) .
Dy14 O84 2.392(8) .
Dy14 O52 2.408(9) .
Dy14 O85 2.433(7) .
Dy14 O31W 2.447(11) .
Dy14 O49 2.456(8) .
Dy14 C6 2.894(12) .
Dy14 Dy26 3.5389(9) .
Dy15 O18 2.377(8) .
Dy15 O28 2.378(9) .
Dy15 O66 2.406(9) .
Dy15 O46 2.424(8) .
Dy15 O126 2.427(11) .
Dy15 O51 2.450(9) .
Dy15 O61 2.451(8) .
Dy15 O117 2.460(8) .
Dy15 O53W 2.564(10) .
Dy15 Ni3 3.4791(18) .
Dy15 Ni4 3.4883(17) .
Dy15 Dy26 3.7965(10) .
Dy16 O95 2.260(9) .
Dy16 O48 2.336(7) .
Dy16 O148 2.375(7) .
Dy16 O63 2.383(8) .
Dy16 O64W 2.390(9) .
Dy16 O56 2.393(8) .
Dy16 O96 2.435(7) .
Dy16 O57 2.448(8) .
Dy16 Dy22 3.7409(9) .
Dy16 Dy21 3.7840(8) .
Dy16 Dy23 3.9661(8) .
Dy17 O26 2.260(8) .
Dy17 O60 2.310(7) .
Dy17 O12 2.337(8) .
Dy17 O13 2.345(9) .
Dy17 O53 2.371(7) .
Dy17 O27 2.396(9) .
Dy17 O72 2.427(8) .
Dy17 O60W 2.514(10) .
Dy17 Ni5 3.353(2) .
Dy17 Dy20 3.7906(9) .
Dy17 Dy29 3.8094(9) .
Dy18 O9 2.351(10) .
Dy18 O34 2.375(9) .
Dy18 O61W 2.411(9) .
Dy18 O70 2.412(9) .
Dy18 O50W 2.443(9) .
Dy18 O105 2.444(8) .
Dy18 O24 2.454(8) .
Dy18 O69 2.469(8) .
Dy18 O106 2.516(9) .
Dy18 C1 2.816(13) .
Dy18 C15 2.875(12) .
Dy19 O136 2.261(11) .
Dy19 O39 2.316(9) .
Dy19 O14 2.341(9) .
Dy19 O45 2.343(9) .
Dy19 O53 2.386(7) .
Dy19 O68 2.402(8) .
Dy19 O27 2.430(7) .
Dy19 O88 2.436(8) .
Dy19 Ni1 3.345(2) .
Dy19 Dy29 3.7942(10) .
Dy20 O113 2.285(12) .
Dy20 O31 2.295(8) .
Dy20 O12 2.305(8) .
Dy20 O111 2.349(9) .
Dy20 O13 2.398(9) .
Dy20 O115 2.404(10) 2_755
Dy20 O52W 2.417(11) .
Dy20 O116 2.836(10) 2_755
Dy20 Ni5 3.2750(18) .
Dy20 Dy29 3.8829(9) .
Dy21 O85 2.212(8) .
Dy21 O48 2.339(7) .
Dy21 O149 2.345(9) .
Dy21 O47 2.385(7) .
Dy21 O65W 2.436(9) .
Dy21 O56 2.445(8) .
Dy21 O80 2.456(8) .
Dy21 O50 2.464(7) .
Dy21 Dy22 3.7424(8) .
Dy21 Dy26 3.9861(8) .
Dy22 O2 2.290(8) .
Dy22 O23 2.322(9) .
Dy22 O47 2.327(7) .
Dy22 O63 2.341(8) .
Dy22 O48 2.402(7) .
Dy22 O33 2.457(8) .
Dy22 O97 2.490(9) .
Dy22 O90 2.528(8) .
Dy22 O79 2.531(7) .
Dy22 Dy35 3.6302(9) .
Dy22 Dy32 3.6477(8) .
Dy23 O55 2.301(7) .
Dy23 O162 2.326(8) .
Dy23 O57 2.330(7) .
Dy23 O37 2.353(8) .
Dy23 O19 2.394(8) .
Dy23 O59 2.397(8) .
Dy23 O96 2.410(8) .
Dy23 O38 2.416(9) .
Dy23 Ni2 3.3464(17) .
Dy23 Dy30 3.7877(8) .
Dy23 Dy34 3.8107(8) .
Dy24 O6 2.334(9) .
Dy24 O20 2.338(8) .
Dy24 O73 2.395(9) .
Dy24 O3W 2.412(10) .
Dy24 O108 2.435(8) .
Dy24 O24 2.456(8) .
Dy24 O107 2.479(10) .
Dy24 O74 2.492(9) .
Dy24 O29W 2.512(9) .
Dy24 C2 2.807(13) .
Dy24 C18 2.848(11) .
Dy25 O160 2.316(9) .
Dy25 O21 2.322(9) .
Dy25 O165 2.335(11) .
Dy25 O11 2.345(9) .
Dy25 O7 2.384(7) .
Dy25 O42W 2.420(13) .
Dy25 O41W 2.456(9) .
Dy25 O43W 2.470(10) .
Dy25 Ni7 3.297(2) .
Dy25 Dy30 3.8579(9) .
Dy26 O46 2.253(9) .
Dy26 O138 2.293(9) .
Dy26 O50 2.348(9) .
Dy26 O66 2.371(8) .
Dy26 O30 2.397(8) .
Dy26 O49 2.399(8) .
Dy26 O41 2.405(7) .
Dy26 O80 2.454(7) .
Dy26 Ni4 3.3322(19) .
Dy26 Dy27 3.8262(9) .
Dy27 O18 2.274(9) .
Dy27 O30 2.301(8) .
Dy27 O141 2.368(12) .
Dy27 O66 2.371(8) .
Dy27 O139 2.412(11) .
Dy27 O118 2.413(14) .
Dy27 O45W 2.441(10) .
Dy27 O20W 2.452(12) .
Dy27 Ni4 3.3019(18) .
Dy28 O116 2.272(10) .
Dy28 O25 2.308(8) .
Dy28 O28 2.328(8) .
Dy28 O110 2.339(11) .
Dy28 O51 2.405(9) .
Dy28 O114 2.413(11) 2_745
Dy28 O4W 2.422(11) .
Dy28 O113 2.786(11) 2_745
Dy28 Ni3 3.2807(18) .
Dy29 O60 2.355(7) .
Dy29 O67 2.366(8) .
Dy29 O14 2.385(9) .
Dy29 O45 2.397(8) .
Dy29 O31 2.434(9) .
Dy29 O13 2.444(9) .
Dy29 O119 2.460(10) .
Dy29 O54W 2.461(9) .
Dy29 O125 2.472(10) .
Dy29 Ni5 3.4795(19) .
Dy30 O16 2.364(7) .
Dy30 O55 2.380(7) .
Dy30 O7 2.422(8) .
Dy30 O170 2.429(12) .
Dy30 O42 2.430(9) .
Dy30 O21 2.435(8) .
Dy30 O37 2.435(8) .
Dy30 O171 2.488(10) .
Dy30 O172 2.535(11) .
Dy30 C85 2.828(15) .
Dy30 Ni2 3.4806(18) .
Dy31 O91 2.315(8) .
Dy31 O2 2.348(9) .
Dy31 O29 2.386(8) .
Dy31 O23 2.391(7) .
Dy31 O155 2.413(10) .
Dy31 O5 2.453(9) .
Dy31 O14W 2.491(13) .
Dy31 O21W 2.508(11) .
Dy31 O66W 2.833(19) .
Dy31 Dy32 3.7334(11) .
Dy31 Dy35 3.7506(9) .
Dy32 O5 2.340(9) .
Dy32 O2 2.367(9) .
Dy32 O55W 2.369(8) .
Dy32 O48W 2.388(10) .
Dy32 O97 2.416(8) .
Dy32 O159 2.425(10) .
Dy32 O33 2.464(8) .
Dy32 O98 2.464(9) .
Dy32 O158 2.534(10) .
Dy32 C10 2.820(13) .
Dy32 C70 2.908(14) .
Dy33 O34 2.334(9) .
Dy33 O20 2.345(9) .
Dy33 O76 2.368(9) .
Dy33 O9 2.379(9) .
Dy33 O6 2.415(8) .
Dy33 O121 2.439(12) .
Dy33 O38W 2.473(11) .
Dy33 O35W 2.476(13) .
Dy33 O122 2.866(16) .
Dy33 C31 2.98(3) .
Dy34 O19 2.320(8) .
Dy34 O163 2.333(8) .
Dy34 O16 2.351(9) .
Dy34 O166 2.352(9) .
Dy34 O37 2.373(8) .
Dy34 O44W 2.397(10) .
Dy34 O46W 2.426(11) .
Dy34 O39W 2.446(9) .
Dy34 Ni2 3.304(2) .
Dy35 O29 2.316(8) .
Dy35 O23 2.323(8) .
Dy35 O79 2.403(7) .
Dy35 O32W 2.411(10) .
Dy35 O33 2.425(9) .
Dy35 O28W 2.430(10) .
Dy35 O150 2.431(9) .
Dy35 O78 2.480(7) .
Dy35 O151 2.526(9) .
Dy35 C4 2.813(11) .
Dy35 C62 2.854(15) .
Dy36 O22 2.315(9) .
Dy36 O4 2.341(10) .
Dy36 O100 2.406(8) .
Dy36 O51W 2.433(10) .
Dy36 O157 2.437(11) .
Dy36 O101 2.440(9) .
Dy36 O58W 2.442(10) .
Dy36 O10 2.449(9) .
Dy36 O156 2.547(8) .
Dy36 C68 2.838(15) .
Dy36 C11 2.881(13) .
Dy37 O15 2.307(9) .
Dy37 O87 2.385(8) .
Dy37 O49W 2.392(10) .
Dy37 O3 2.446(10) .
Dy37 O33W 2.449(11) .
Dy37 O145 2.454(12) .
Dy37 O10 2.469(10) .
Dy37 O89 2.489(8) .
Dy37 O144 2.547(10) .
Dy37 C56 2.859(16) .
Dy37 C7 2.900(10) .
Dy38 O3 2.287(10) .
Dy38 O56W 2.313(11) .
Dy38 O104 2.330(9) .
Dy38 O22 2.366(10) .
Dy38 O15 2.376(8) .
Dy38 O4 2.412(9) .
Dy38 O152 2.413(14) .
Dy38 O25W 2.519(13) .
Dy38 O67W 2.67(2) .
Dy39 O1 2.225(13) .
Dy39 O135 2.240(13) .
Dy39 O128 2.301(10) .
Dy39 O91 2.355(8) .
Dy39 O66W 2.426(18) .
Dy39 O5W' 2.435(19) .
Dy39 O92 2.546(9) .
Dy39 O7W 2.63(4) .
Dy39 C8 2.942(12) .
Dy39 Dy43 3.8543(14) .
Dy39 Dy45 3.8991(14) .
Dy40 O67 2.286(9) .
Dy40 O68 2.340(8) .
Dy40 O143 2.345(10) .
Dy40 O120 2.351(11) .
Dy40 O137 2.365(11) .
Dy40 O14 2.366(8) .
Dy40 O18W 2.421(10) .
Dy40 O16W 2.537(13) .
Dy40 Ni1 3.295(2) .
Dy41 O156 2.327(10) .
Dy41 O144 2.346(10) .
Dy41 O19W 2.348(12) .
Dy41 O4 2.359(8) .
Dy41 O3 2.369(11) .
Dy41 O10W 2.370(14) .
Dy41 O153 2.447(13) .
Dy41 O15W 2.482(15) .
Dy42 O158 2.303(11) .
Dy42 O5 2.323(9) .
Dy42 O151 2.337(9) .
Dy42 O29 2.366(8) .
Dy42 O13W 2.366(15) .
Dy42 O9W 2.421(11) .
Dy42 O154 2.428(13) .
Dy42 O12W 2.439(12) .
Dy43 O134 2.205(15) .
Dy43 O1 2.296(13) .
Dy43 O131 2.298(15) .
Dy43 O104 2.309(10) .
Dy43 O6W' 2.43(5) .
Dy43 O103 2.532(9) .
Dy43 O67W 2.59(2) .
Dy43 O5W' 2.600(19) .
Dy43 O5W 2.80(3) .
Dy43 C12 2.973(15) .
Dy43 Dy45 3.8131(15) .
Dy44 O106 2.329(10) .
Dy44 O6 2.339(8) .
Dy44 O1W 2.379(13) .
Dy44 O9 2.380(10) .
Dy44 O123 2.392(13) .
Dy44 O2W 2.392(11) .
Dy44 O17W 2.394(14) .
Dy44 O107 2.424(10) .
Dy45 O1 2.234(15) .
Dy45 O129 2.287(10) .
Dy45 O76 2.316(8) .
Dy45 O130 2.343(15) .
Dy45 O122 2.358(19) .
Dy45 O7W' 2.46(2) .
Dy45 O6W 2.53(4) .
Dy45 O77 2.532(10) .
Dy45 C3 2.965(12) .
Ni1 O142 2.013(11) .
Ni1 O45 2.017(8) .
Ni1 O68 2.036(9) .
Ni1 O67 2.055(8) .
Ni1 O47W 2.079(11) .
Ni1 O89 2.094(9) .
Ni2 O55 2.019(7) .
Ni2 O167 2.030(8) .
Ni2 O168 2.032(10) .
Ni2 O16 2.048(8) .
Ni2 O19 2.051(8) .
Ni2 O98 2.067(8) .
Ni3 O61 2.014(9) .
Ni3 O109 2.029(9) .
Ni3 O25 2.061(8) .
Ni3 O127 2.068(11) .
Ni3 O69 2.070(8) .
Ni3 O28 2.099(8) .
Ni4 O46 2.003(8) .
Ni4 O78 2.053(8) .
Ni4 O140 2.076(8) .
Ni4 O30 2.077(9) .
Ni4 O18 2.118(8) .
Ni4 O30W 2.118(11) .
Ni5 O124 1.995(10) .
Ni5 O112 2.031(9) .
Ni5 O12 2.047(8) .
Ni5 O60 2.052(8) .
Ni5 O31 2.082(8) .
Ni5 O74 2.084(9) .
Ni6 O32 2.004(7) .
Ni6 O40 2.028(7) .
Ni6 O77 2.055(11) .
Ni6 O92 2.059(9) .
Ni6 O43 2.059(9) .
Ni6 O103 2.090(8) .
Ni7 O42 2.032(9) .
Ni7 O169 2.057(10) .
Ni7 O11 2.061(9) .
Ni7 O164 2.077(10) .
Ni7 O21 2.097(9) .
Ni7 O101 2.122(9) .
Cl1 O175 1.353(16) .
Cl1 O176 1.388(16) .
Cl1 O177 1.422(12) .
Cl1 O178 1.435(19) .
Cl2 O181 1.348(14) .
Cl2 O182 1.38(2) .
Cl2 O180 1.433(15) .
Cl2 O179 1.440(12) .
Cl3 O184 1.349(15) .
Cl3 O185 1.364(14) .
Cl3 O183 1.385(10) .
Cl3 O186 1.483(19) .
Cl4 O190 1.27(3) .
Cl4 O187 1.38(3) .
Cl4 O188 1.40(2) .
Cl4 O189 1.52(3) .
O2 H2A 1.0000 .
O3 H3A 1.0000 .
O4 H4A 1.0000 .
O5 H5A 1.0000 .
O6 H6A 1.0000 .
O7 H7A 1.0000 .
O8 H8A 1.0000 .
O9 H9A 1.0000 .
O10 H10A 1.0000 .
O11 H11A 1.0000 .
O12 H12A 1.0000 .
O13 H13A 1.0000 .
O14 H14A 1.0000 .
O15 H15A 1.0000 .
O16 H16A 1.0000 .
O17 H17A 1.0000 .
O18 H18A 1.0000 .
O19 H19A 1.0000 .
O21 H21A 1.0000 .
O22 H22A 1.0000 .
O23 H23A 1.0000 .
O24 H24A 1.0000 .
O25 H25A 1.0000 .
O26 H26A 1.0000 .
O27 H27A 1.0000 .
O28 H28A 1.0000 .
O29 H29A 1.0000 .
O30 H30A 1.0000 .
O31 H31A 1.0000 .
O32 H32A 1.0000 .
O33 H33A 1.0000 .
O34 H34A 1.0000 .
O35 H35A 1.0000 .
O36 H36A 1.0000 .
O37 H37A 1.0000 .
O38 H38A 1.0000 .
O39 H39A 1.0000 .
O40 H40A 1.0000 .
O41 H41A 1.0000 .
O42 H42A 1.0000 .
O43 H43A 1.0000 .
O44 H44A 1.0000 .
O45 H45A 1.0000 .
O46 H46A 1.0000 .
O47 H47A 1.0000 .
O48 H48A 1.0000 .
O49 H49A 1.0000 .
O50 H50A 1.0000 .
O51 H51A 1.0000 .
O52 H52A 1.0000 .
O53 H53A 1.0000 .
O54 H54A 1.0000 .
O55 H55A 1.0000 .
O56 H56A 1.0000 .
O57 H57A 1.0000 .
O58 H58A 1.0000 .
O59 H59A 1.0000 .
O60 H60A 1.0000 .
O61 H61A 1.0000 .
O62 H62A 1.0000 .
O63 H63A 1.0000 .
O64 H64A 1.0000 .
O65 H65A 1.0000 .
O66 H66A 1.0000 .
O67 H67A 1.0000 .
O68 H68A 1.0000 .
O69 C1 1.257(15) .
O70 C1 1.244(14) .
O71 C1 1.275(15) .
O72 C2 1.332(16) .
O73 C2 1.268(14) .
O74 C2 1.273(15) .
O75 C3 1.165(14) .
O76 C3 1.289(16) .
O77 C3 1.350(14) .
O78 C4 1.299(15) .
O79 C4 1.267(14) .
O80 C4 1.271(13) .
O81 C5 1.128(13) .
O82 C5 1.365(16) .
O83 C5 1.344(14) .
O84 C6 1.291(14) .
O85 C6 1.375(16) .
O86 C6 1.187(14) .
O87 C7 1.294(13) .
O88 C7 1.240(13) .
O89 C7 1.258(15) .
O90 C8 1.215(14) .
O91 C8 1.276(13) .
O92 C8 1.338(14) .
O93 C9 1.294(16) .
O94 C9 1.303(15) .
O95 C9 1.237(15) .
O96 C10 1.324(15) .
O97 C10 1.294(16) .
O98 C10 1.296(14) .
O99 C11 1.251(15) .
O100 C11 1.381(16) .
O101 C11 1.236(14) .
O102 C12 1.182(16) .
O103 C12 1.288(16) .
O104 C12 1.362(16) .
O105 C15 1.301(17) .
O106 C15 1.237(15) .
O107 C18 1.200(14) .
O108 C18 1.233(15) .
O109 C20 1.314(16) .
O110 C20 1.180(17) .
O111 C22 1.249(15) .
O112 C22 1.338(14) .
O113 C24 1.359(19) .
O113 Dy28 2.786(11) 2_755
O114 C24 1.269(17) .
O114 Dy28 2.413(11) 2_755
O115 C26 1.238(17) .
O115 Dy20 2.404(10) 2_745
O116 C26 1.344(18) .
O116 Dy20 2.836(10) 2_745
O117 C28 1.26(3) .
O118 C28 1.78(3) .
O119 C30 1.31(2) .
O120 C30 1.36(2) .
O121 C31 1.36(3) .
O122 C31 1.40(3) .
O124 C34 1.32(2) .
O125 C34 1.43(2) .
O126 C36 1.59(3) .
O127 C36 1.17(2) .
O128 C38 1.320(17) .
O129 C38 1.274(17) .
O130 C40 1.264(18) .
O131 C40 1.348(19) .
O132 C42 1.231(17) .
O133 C42 1.319(17) .
O134 C44 1.43(3) .
O135 C44 1.29(2) .
O136 C47 1.27(2) .
O137 C47 1.27(2) .
O138 C50 1.231(16) .
O139 C50 1.292(17) .
O140 C52 1.283(15) .
O141 C52 1.177(17) .
O142 C54 1.367(19) .
O143 C54 1.205(17) .
O144 C56 1.254(18) .
O145 C56 1.257(17) .
O146 C58 1.332(16) .
O147 C58 1.217(18) .
O148 C60 1.276(14) .
O149 C60 1.324(17) .
O150 C62 1.213(15) .
O151 C62 1.257(17) .
O156 C68 1.232(19) .
O157 C68 1.243(18) .
O158 C70 1.296(19) .
O159 C70 1.303(17) .
O160 C71 1.357(15) .
O161 C71 1.232(16) .
O162 C74 1.252(16) .
O163 C74 1.271(14) .
O164 C77 1.325(18) .
O165 C77 1.254(18) .
O166 C79 1.260(18) .
O167 C79 1.267(17) .
O168 C82 1.07(2) .
O170 C82 1.67(2) .
O171 C85 1.33(2) .
O172 C85 1.201(17) .
O20 H20A 1.0000 .
C13 C14 1.35(4) .
C13 H13B 0.9800 .
C13 H13C 0.9800 .
C13 H13D 0.9800 .
C14 C15 1.45(2) .
C14 H14B 0.9900 .
C14 H14C 0.9900 .
C16 C17 1.40(4) .
C16 H16B 0.9800 .
C16 H16C 0.9800 .
C16 H16D 0.9800 .
C17 C18 1.53(2) .
C17 H17B 0.9900 .
C17 H17C 0.9900 .
C19 C20 1.54(2) .
C19 H19B 0.9800 .
C19 H19C 0.9800 .
C19 H19D 0.9800 .
C21 C22 1.44(2) .
C21 H21B 0.9800 .
C21 H21C 0.9800 .
C21 H21D 0.9800 .
C23 C24 1.42(2) .
C23 H23B 0.9800 .
C23 H23C 0.9800 .
C23 H23D 0.9800 .
C25 C26 1.41(2) .
C25 H25B 0.9800 .
C25 H25C 0.9800 .
C25 H25D 0.9800 .
C27 C28 1.573(16) .
C27 H27B 0.9800 .
C27 H27C 0.9800 .
C27 H27D 0.9800 .
C29 C30 1.37(2) .
C29 H29B 0.9800 .
C29 H29C 0.9800 .
C29 H29D 0.9800 .
C31 C32 1.47(4) .
C32 H32B 0.9800 .
C32 H32C 0.9800 .
C32 H32D 0.9800 .
C33 C34 1.562(14) .
C33 H33B 0.9800 .
C33 H33C 0.9800 .
C33 H33D 0.9800 .
C35 C36 1.560(15) .
C35 H35B 0.9800 .
C35 H35C 0.9800 .
C35 H35D 0.9800 .
C37 C38 1.43(2) .
C37 H37B 0.9800 .
C37 H37C 0.9800 .
C37 H37D 0.9800 .
C39 C40 1.512(14) .
C39 H39B 0.9800 .
C39 H39C 0.9800 .
C39 H39D 0.9800 .
C41 C42 1.54(2) .
C41 H41B 0.9800 .
C41 H41C 0.9800 .
C41 H41D 0.9800 .
C43 C44 1.575(14) .
C43 H43B 0.9800 .
C43 H43C 0.9800 .
C43 H43D 0.9800 .
C45 C46 1.53(3) .
C45 H45B 0.9800 .
C45 H45C 0.9800 .
C45 H45D 0.9800 .
C46 C47 1.53(3) .
C46 H46B 0.9900 .
C46 H46C 0.9900 .
C48 C49 1.34(4) .
C48 C50 1.527(15) .
C48 H48B 0.9900 .
C48 H48C 0.9900 .
C49 H49B 0.9800 .
C49 H49C 0.9800 .
C49 H49D 0.9800 .
C51 C52 1.52(2) .
C51 H51B 0.9800 .
C51 H51C 0.9800 .
C51 H51D 0.9800 .
C53 C54 1.57(3) .
C53 H53B 0.9800 .
C53 H53C 0.9800 .
C53 H53D 0.9800 .
C55 C56 1.49(2) .
C55 H55B 0.9800 .
C55 H55C 0.9800 .
C55 H55D 0.9800 .
C57 C58 1.55(2) .
C57 H57B 0.9800 .
C57 H57C 0.9800 .
C57 H57D 0.9800 .
C59 C60 1.432(18) .
C59 H59B 0.9800 .
C59 H59C 0.9800 .
C59 H59D 0.9800 .
C61 C62 1.45(2) .
C61 H61B 0.9800 .
C61 H61C 0.9800 .
C61 H61D 0.9800 .
C67 C68 1.54(3) .
C67 H67B 0.9800 .
C67 H67C 0.9800 .
C67 H67D 0.9800 .
C69 C70 1.43(2) .
C69 H69A 0.9800 .
C69 H69B 0.9800 .
C69 H69C 0.9800 .
C71 C72 1.52(2) .
C72 C73 1.573(13) .
C72 H72A 0.9900 .
C72 H72B 0.9900 .
C73 H73A 0.9800 .
C73 H73B 0.9800 .
C73 H73C 0.9800 .
C74 C75 1.44(3) .
C75 C76 1.43(3) .
C75 H75A 0.9900 .
C75 H75B 0.9900 .
C76 H76A 0.9800 .
C76 H76B 0.9800 .
C76 H76C 0.9800 .
C77 C78 1.563(14) .
C78 H78A 0.9800 .
C78 H78B 0.9800 .
C78 H78C 0.9800 .
C79 C80 1.60(2) .
C80 C86 1.32(5) .
C80 H80A 0.9900 .
C80 H80B 0.9900 .
C81 C82 1.557(16) .
C81 H81A 0.9800 .
C81 H81B 0.9800 .
C81 H81C 0.9800 .
C83 C84 1.564(14) .
C83 H83A 0.9800 .
C83 H83B 0.9800 .
C83 H83C 0.9800 .
C84 C85 1.61(2) .
C84 H84A 0.9900 .
C84 H84B 0.9900 .
C86 H86A 0.9800 .
C86 H86B 0.9800 .
C86 H86C 0.9800 .

loop_
_geom_torsion_atom_site_label_1
_geom_torsion_atom_site_label_2
_geom_torsion_atom_site_label_3
_geom_torsion_atom_site_label_4
_geom_torsion
_geom_torsion_site_symmetry_1
Dy18 O70 C1 O69 -1.2(11) .
Dy8 O70 C1 O69 105.3(16) .
Dy18 O70 C1 O71 -168.5(9) .
Dy8 O70 C1 O71 -62.0(18) .
Dy8 O70 C1 Dy18 106.5(13) .
Ni3 O69 C1 O70 170.3(7) .
Dy18 O69 C1 O70 1.2(11) .
Ni3 O69 C1 O71 -22.8(15) .
Dy18 O69 C1 O71 168.0(9) .
Ni3 O69 C1 Dy18 169.2(8) .
Dy9 O71 C1 O70 -163.7(7) .
Dy12 O71 C1 O70 -4.1(12) .
Dy9 O71 C1 O69 29.2(16) .
Dy12 O71 C1 O69 -171.1(8) .
Dy9 O71 C1 Dy18 129(4) .
Dy12 O71 C1 Dy18 -71(5) .
Dy24 O73 C2 O74 -10.3(11) .
Dy8 O73 C2 O74 -117.3(13) .
Dy24 O73 C2 O72 176.9(9) .
Dy8 O73 C2 O72 69.8(15) .
Dy8 O73 C2 Dy24 -107.0(11) .
Ni5 O74 C2 O73 -166.8(7) .
Dy24 O74 C2 O73 9.8(11) .
Ni5 O74 C2 O72 6.0(16) .
Dy24 O74 C2 O72 -177.4(10) .
Ni5 O74 C2 Dy24 -176.6(9) .
Dy6 O72 C2 O73 -5.5(13) .
Dy17 O72 C2 O73 160.4(7) .
Dy6 O72 C2 O74 -178.3(8) .
Dy17 O72 C2 O74 -12.4(16) .
Dy8 O75 C3 O76 -6(2) .
Dy5 O75 C3 O76 177.0(8) .
Dy8 O75 C3 O77 -178.6(7) .
Dy5 O75 C3 O77 4.2(19) .
Dy45 O76 C3 O75 -175.5(11) .
Dy33 O76 C3 O75 5.6(19) .
Dy45 O76 C3 O77 -1.7(10) .
Dy33 O76 C3 O77 179.3(7) .
Dy33 O76 C3 Dy45 -179.0(11) .
Ni6 O77 C3 O75 -3.0(16) .
Dy45 O77 C3 O75 175.8(10) .
Ni6 O77 C3 O76 -177.3(7) .
Dy45 O77 C3 O76 1.5(9) .
Ni6 O77 C3 Dy45 -178.8(9) .
Dy35 O79 C4 O80 173.5(10) .
Dy22 O79 C4 O80 70.6(16) .
Dy35 O79 C4 O78 -7.6(12) .
Dy22 O79 C4 O78 -110.5(11) .
Dy22 O79 C4 Dy35 -102.9(10) .
Dy26 O80 C4 O79 159.4(8) .
Dy21 O80 C4 O79 -5.9(14) .
Dy26 O80 C4 O78 -19.5(18) .
Dy21 O80 C4 O78 175.2(8) .
Ni4 O78 C4 O79 -164.6(8) .
Dy35 O78 C4 O79 7.4(11) .
Ni4 O78 C4 O80 14.3(17) .
Dy35 O78 C4 O80 -173.7(10) .
Ni4 O78 C4 Dy35 -172.0(10) .
Dy5 O81 C5 O83 2(2) .
Dy1 O81 C5 O83 164.3(9) .
Dy5 O81 C5 O82 -171.1(8) .
Dy1 O81 C5 O82 -9(2) .
Dy6 O83 C5 O81 32(2) .
Dy10 O83 C5 O81 174.1(13) .
Dy6 O83 C5 O82 -153.9(8) .
Dy10 O83 C5 O82 -11.9(10) .
Dy6 O83 C5 Dy10 -142.0(10) .
Dy7 O82 C5 O81 -20(2) .
Dy10 O82 C5 O81 -174.0(12) .
Dy7 O82 C5 O83 165.7(8) .
Dy10 O82 C5 O83 11.8(10) .
Dy7 O82 C5 Dy10 153.9(13) .
Dy5 O86 C6 O84 -10(2) .
Dy2 O86 C6 O84 -166.0(9) .
Dy5 O86 C6 O85 168.6(7) .
Dy2 O86 C6 O85 12.6(19) .
Dy12 O84 C6 O86 -24(2) .
Dy14 O84 C6 O86 -170.5(13) .
Dy12 O84 C6 O85 157.2(8) .
Dy14 O84 C6 O85 10.8(11) .
Dy12 O84 C6 Dy14 146.4(11) .
Dy21 O85 C6 O86 20(2) .
Dy14 O85 C6 O86 170.7(12) .
Dy21 O85 C6 O84 -161.5(8) .
Dy14 O85 C6 O84 -10.5(11) .
Dy21 O85 C6 Dy14 -151.0(13) .
Dy7 O88 C7 O89 -172.6(10) .
Dy19 O88 C7 O89 26.7(18) .
Dy7 O88 C7 O87 -0.7(14) .
Dy19 O88 C7 O87 -161.4(8) .
Dy7 O88 C7 Dy37 -57(5) .
Dy19 O88 C7 Dy37 142(4) .
Ni1 O89 C7 O88 -21.6(18) .
Dy37 O89 C7 O88 168.2(11) .
Ni1 O89 C7 O87 166.0(7) .
Dy37 O89 C7 O87 -4.2(10) .
Ni1 O89 C7 Dy37 170.2(10) .
Dy37 O87 C7 O88 -168.5(10) .
Dy11 O87 C7 O88 -60.5(17) .
Dy37 O87 C7 O89 4.5(11) .
Dy11 O87 C7 O89 112.5(11) .
Dy11 O87 C7 Dy37 108.1(11) .
Dy22 O90 C8 O91 -6.3(18) .
Dy2 O90 C8 O91 177.9(8) .
Dy22 O90 C8 O92 -178.4(7) .
Dy2 O90 C8 O92 5.8(18) .
Dy31 O91 C8 O90 6.6(19) .
Dy39 O91 C8 O90 -177.3(11) .
Dy31 O91 C8 O92 179.3(7) .
Dy39 O91 C8 O92 -4.6(10) .
Dy31 O91 C8 Dy39 -176.1(12) .
Ni6 O92 C8 O90 -4.9(16) .
Dy39 O92 C8 O90 177.6(10) .
Ni6 O92 C8 O91 -178.4(7) .
Dy39 O92 C8 O91 4.1(9) .
Ni6 O92 C8 Dy39 177.5(10) .
Dy16 O95 C9 O93 -22(2) .
Dy4 O95 C9 O93 -170.4(10) .
Dy16 O95 C9 O94 159.2(9) .
Dy4 O95 C9 O94 11.1(11) .
Dy16 O95 C9 Dy4 148.2(13) .
Dy1 O93 C9 O95 -168.2(8) .
Dy2 O93 C9 O95 -10.5(17) .
Dy1 O93 C9 O94 10.3(16) .
Dy2 O93 C9 O94 168.0(7) .
Dy13 O94 C9 O95 -155.3(9) .
Dy4 O94 C9 O95 -11.1(11) .
Dy13 O94 C9 O93 26.1(18) .
Dy4 O94 C9 O93 170.3(9) .
Dy13 O94 C9 Dy4 -144.2(12) .
Dy32 O97 C10 O98 4.0(13) .
Dy22 O97 C10 O98 109.5(13) .
Dy32 O97 C10 O96 -173.8(10) .
Dy22 O97 C10 O96 -68.3(18) .
Dy22 O97 C10 Dy32 105.5(12) .
Ni2 O98 C10 O97 166.9(9) .
Dy32 O98 C10 O97 -3.9(12) .
Ni2 O98 C10 O96 -15.5(18) .
Dy32 O98 C10 O96 173.7(12) .
Ni2 O98 C10 Dy32 170.8(9) .
Dy23 O96 C10 O97 -162.7(8) .
Dy16 O96 C10 O97 2.5(15) .
Dy23 O96 C10 O98 19.6(19) .
Dy16 O96 C10 O98 -175.2(10) .
Ni7 O101 C11 O99 12(2) .
Dy36 O101 C11 O99 -175.1(14) .
Ni7 O101 C11 O100 -165.7(8) .
Dy36 O101 C11 O100 7.5(12) .
Ni7 O101 C11 Dy36 -173.3(9) .
Dy3 O99 C11 O101 -19(2) .
Dy13 O99 C11 O101 178.8(12) .
Dy3 O99 C11 O100 158.5(8) .
Dy13 O99 C11 O100 -3.9(15) .
Dy36 O100 C11 O101 -7.6(12) .
Dy11 O100 C11 O101 -113.0(12) .
Dy36 O100 C11 O99 174.7(10) .
Dy11 O100 C11 O99 69.3(16) .
Dy11 O100 C11 Dy36 -105.4(10) .
Dy11 O102 C12 O103 -175.3(9) .
Dy1 O102 C12 O103 -4(2) .
Dy11 O102 C12 O104 5(2) .
Dy1 O102 C12 O104 177.0(8) .
Ni6 O103 C12 O102 -2(2) .
Dy43 O103 C12 O102 -177.0(14) .
Ni6 O103 C12 O104 177.9(7) .
Dy43 O103 C12 O104 2.4(10) .
Ni6 O103 C12 Dy43 175.5(9) .
Dy43 O104 C12 O102 176.7(12) .
Dy38 O104 C12 O102 -1(2) .
Dy43 O104 C12 O103 -2.7(12) .
Dy38 O104 C12 O103 179.4(8) .
Dy38 O104 C12 Dy43 -177.9(13) .
Dy44 O106 C15 O105 142(2) .
Dy18 O106 C15 O105 -5.4(12) .
Dy44 O106 C15 C14 -49(3) .
Dy18 O106 C15 C14 164.4(13) .
Dy44 O106 C15 Dy18 147(3) .
Dy18 O105 C15 O106 5.6(13) .
Dy18 O105 C15 C14 -164.8(12) .
C13 C14 C15 O106 -179(3) .
C13 C14 C15 O105 -9(3) .
C13 C14 C15 Dy18 -77(6) .
Dy44 O107 C18 O108 -144(2) .
Dy24 O107 C18 O108 6.1(12) .
Dy44 O107 C18 C17 41(3) .
Dy24 O107 C18 C17 -169.4(11) .
Dy44 O107 C18 Dy24 -150(3) .
Dy24 O108 C18 O107 -6.3(12) .
Dy24 O108 C18 C17 169.4(11) .
C16 C17 C18 O107 -168(2) .
C16 C17 C18 O108 16(2) .
Dy28 O110 C20 O109 4(2) .
Dy28 O110 C20 C19 -176.1(11) .
Ni3 O109 C20 O110 -2(2) .
Ni3 O109 C20 C19 178.1(11) .
Dy20 O111 C22 O112 7.6(19) .
Dy20 O111 C22 C21 -174.5(11) .
Ni5 O112 C22 O111 -9.0(18) .
Ni5 O112 C22 C21 173.1(11) .
Dy28 O114 C24 O113 10.1(16) 2_755
Dy28 O114 C24 C23 -175.1(15) 2_755
Dy20 O113 C24 O114 -150.5(17) .
Dy28 O113 C24 O114 -8.4(13) 2_755
Dy20 O113 C24 C23 34(3) .
Dy28 O113 C24 C23 176.4(14) 2_755
Dy20 O115 C26 O116 -7.1(17) 2_745
Dy20 O115 C26 C25 167.0(15) 2_745
Dy28 O116 C26 O115 158(2) .
Dy20 O116 C26 O115 5.7(14) 2_745
Dy28 O116 C26 C25 -17(4) .
Dy20 O116 C26 C25 -169.1(15) 2_745
Dy15 O117 C28 C27 175.3(17) .
Dy15 O117 C28 O118 3(3) .
Dy27 O118 C28 O117 31(2) .
Dy27 O118 C28 C27 -142.6(18) .
Dy29 O119 C30 O120 -19(3) .
Dy29 O119 C30 C29 159.7(13) .
Dy40 O120 C30 O119 -7(2) .
Dy40 O120 C30 C29 174.5(12) .
Dy33 O121 C31 O122 -5(2) .
Dy33 O121 C31 C32 177(2) .
Dy33 O122 C31 O121 4(2) .
Dy33 O122 C31 C32 -178(2) .
Ni5 O124 C34 O125 10(3) .
Ni5 O124 C34 C33 -177.7(16) .
Dy29 O125 C34 O124 -2(3) .
Dy29 O125 C34 C33 -174.9(14) .
Ni3 O127 C36 C35 168.1(17) .
Ni3 O127 C36 O126 5(4) .
Dy15 O126 C36 O127 -11(3) .
Dy15 O126 C36 C35 -178.8(11) .
Dy45 O129 C38 O128 -19(2) .
Dy45 O129 C38 C37 156.3(13) .
Dy39 O128 C38 O129 18(2) .
Dy39 O128 C38 C37 -157.4(12) .
Dy45 O130 C40 O131 46(2) .
Dy45 O130 C40 C39 -155.7(16) .
Dy43 O131 C40 O130 -45(2) .
Dy43 O131 C40 C39 159.6(17) .
Dy6 O132 C42 O133 -3(3) .
Dy6 O132 C42 C41 -169.0(10) .
Dy12 O133 C42 O132 4(3) .
Dy12 O133 C42 C41 169.9(10) .
Dy39 O135 C44 O134 -36(4) .
Dy39 O135 C44 C43 146(2) .
Dy43 O134 C44 O135 20(4) .
Dy43 O134 C44 C43 -161.9(18) .
Dy19 O136 C47 O137 -18(3) .
Dy19 O136 C47 C46 160.2(12) .
Dy40 O137 C47 O136 23(2) .
Dy40 O137 C47 C46 -155.5(11) .
C45 C46 C47 O136 -4(2) .
C45 C46 C47 O137 175.0(15) .
Dy26 O138 C50 O139 13(2) .
Dy26 O138 C50 C48 -156.9(10) .
Dy27 O139 C50 O138 -14.7(18) .
Dy27 O139 C50 C48 157.0(8) .
C49 C48 C50 O138 -3(2) .
C49 C48 C50 O139 -174.8(18) .
Dy27 O141 C52 O140 -24(3) .
Dy27 O141 C52 C51 176.4(13) .
Ni4 O140 C52 O141 15(2) .
Ni4 O140 C52 C51 174.4(12) .
Dy40 O143 C54 O142 0(3) .
Dy40 O143 C54 C53 -178.9(14) .
Ni1 O142 C54 O143 8(3) .
Ni1 O142 C54 C53 -172.6(14) .
Dy41 O144 C56 O145 130(2) .
Dy37 O144 C56 O145 -4.2(17) .
Dy41 O144 C56 C55 -59(4) .
Dy37 O144 C56 C55 167.0(15) .
Dy41 O144 C56 Dy37 134(3) .
Dy37 O145 C56 O144 4.4(17) .
Dy37 O145 C56 C55 -166.8(15) .
Dy7 O147 C58 O146 3(2) .
Dy7 O147 C58 C57 164.2(10) .
Dy13 O146 C58 O147 -1(2) .
Dy13 O146 C58 C57 -162.8(9) .
Dy16 O148 C60 O149 -13(2) .
Dy16 O148 C60 C59 163.5(10) .
Dy21 O149 C60 O148 15(2) .
Dy21 O149 C60 C59 -161.6(10) .
Dy35 O150 C62 O151 -6.6(15) .
Dy35 O150 C62 C61 174.7(14) .
Dy42 O151 C62 O150 -135(2) .
Dy35 O151 C62 O150 6.3(15) .
Dy42 O151 C62 C61 43(4) .
Dy35 O151 C62 C61 -175.0(14) .
Dy42 O151 C62 Dy35 -142(3) .
Dy41 O156 C68 O157 -139(2) .
Dy36 O156 C68 O157 6.0(14) .
Dy41 O156 C68 C67 49(4) .
Dy36 O156 C68 C67 -166.3(14) .
Dy41 O156 C68 Dy36 -145(3) .
Dy36 O157 C68 O156 -6.4(15) .
Dy36 O157 C68 C67 166.3(12) .
Dy42 O158 C70 O159 133.1(18) .
Dy32 O158 C70 O159 -7.5(11) .
Dy42 O158 C70 C69 -54(3) .
Dy32 O158 C70 C69 165.9(13) .
Dy42 O158 C70 Dy32 141(2) .
Dy32 O159 C70 O158 7.9(12) .
Dy32 O159 C70 C69 -166.1(11) .
Dy3 O161 C71 O160 22(2) .
Dy3 O161 C71 C72 -153.3(11) .
Dy25 O160 C71 O161 -14(2) .
Dy25 O160 C71 C72 162.3(10) .
O161 C71 C72 C73 0(2) .
O160 C71 C72 C73 -176.5(13) .
Dy23 O162 C74 O163 -22(2) .
Dy23 O162 C74 C75 154.7(14) .
Dy34 O163 C74 O162 13(2) .
Dy34 O163 C74 C75 -163.5(14) .
O162 C74 C75 C76 -17(3) .
O163 C74 C75 C76 159(2) .
Dy25 O165 C77 O164 -9(2) .
Dy25 O165 C77 C78 -176.8(10) .
Ni7 O164 C77 O165 3.3(18) .
Ni7 O164 C77 C78 171.5(9) .
Dy34 O166 C79 O167 11(2) .
Dy34 O166 C79 C80 -172.5(9) .
Ni2 O167 C79 O166 -4.5(18) .
Ni2 O167 C79 C80 179.1(8) .
O166 C79 C80 C86 6(3) .
O167 C79 C80 C86 -178(2) .
Ni2 O168 C82 C81 -173(3) .
Ni2 O168 C82 O170 2(4) .
Dy30 O170 C82 O168 -5(4) .
Dy30 O170 C82 C81 172(2) .
Dy30 O172 C85 O171 3.5(14) .
Dy30 O172 C85 C84 176.9(12) .
Dy30 O171 C85 O172 -3.6(14) .
Dy30 O171 C85 C84 -177.4(10) .
C83 C84 C85 O172 6(2) .
C83 C84 C85 O171 179.9(14) .

loop_
_platon_squeeze_void_nr
_platon_squeeze_void_average_x
_platon_squeeze_void_average_y
_platon_squeeze_void_average_z
_platon_squeeze_void_volume
_platon_squeeze_void_count_electrons
_platon_squeeze_void_content
1 0.093 0.018 0.033 17270 6910 ' '
